data_7129252
loop_
_publ_author_name
'Wu, Wei-Hong'
'Zeng, Hui-Min'
'Yu, Ze-Nan'
'Wang, Chao'
'Jiang, Zhan-Guo'
'Zhan, Cai-Hong'

_publ_section_title
;
 Structural Transformation and Luminescence Response of Magic-Size
 Silver(I) Chalcogenide Clusters via Ligand-Exchange
;
_journal_name_full 'Chemical Communications'
_journal_paper_doi 10.1039/D1CC06007D
_journal_year 2021
_chemical_formula_moiety 'F6 Sb, C Cl2, C256 H125 Ag45 Br32 S6, C8 H5 Br'
_chemical_formula_sum 'C265 H130 Ag45 Br33 Cl2 F6 S6 Sb'
_chemical_formula_weight 11303.88
_space_group_crystal_system triclinic
_space_group_IT_number 2
_space_group_name_Hall '-P 1'
_space_group_name_H-M_alt 'P -1'
_atom_sites_solution_hydrogens geom
_atom_sites_solution_primary dual
_atom_sites_solution_secondary difmap
_audit_creation_date 2021-08-02
_audit_creation_method
;
Olex2 1.2
(compiled 2016.08.25 svn.r3337 for OlexSys, GUI svn.r5221)
;
_audit_update_record
;
2021-10-19 deposited with the CCDC.	2021-11-16 downloaded from the CCDC.
;
_cell_angle_alpha 77.983(2)
_cell_angle_beta 87.539(2)
_cell_angle_gamma 63.769(2)
_cell_formula_units_Z 2
_cell_length_a 18.8242(13)
_cell_length_b 20.2627(13)
_cell_length_c 40.783(3)
_cell_measurement_reflns_used 9891
_cell_measurement_temperature 160(2)
_cell_measurement_theta_max 23.33
_cell_measurement_theta_min 2.38
_cell_volume 13626.7(17)
_computing_cell_refinement 'SAINT V8.38A (?, 2016)'
_computing_data_reduction 'SAINT V8.38A (?, 2016)'
_computing_molecular_graphics 'Olex2 (Dolomanov et al., 2009)'
_computing_publication_material 'Olex2 (Dolomanov et al., 2009)'
_computing_structure_refinement 'XH (Sheldrick, 2008)'
_computing_structure_solution 'ShelXT (Sheldrick, 2015)'
_diffrn_ambient_temperature 160.0
_diffrn_measured_fraction_theta_full 0.999
_diffrn_measured_fraction_theta_max 0.999
_diffrn_measurement_device_type 'Bruker D8 Venture'
_diffrn_measurement_method '\f and \w scans'
_diffrn_radiation_monochromator graphite
_diffrn_radiation_type MoK\a
_diffrn_radiation_wavelength 0.71073
_diffrn_reflns_av_R_equivalents 0.0636
_diffrn_reflns_av_unetI/netI 0.0992
_diffrn_reflns_limit_h_max 19
_diffrn_reflns_limit_h_min -21
_diffrn_reflns_limit_k_max 22
_diffrn_reflns_limit_k_min -22
_diffrn_reflns_limit_l_max 45
_diffrn_reflns_limit_l_min -40
_diffrn_reflns_number 104377
_diffrn_reflns_theta_full 23.53
_diffrn_reflns_theta_max 23.53
_diffrn_reflns_theta_min 1.15
_diffrn_source 'fine-focus sealed tube'
_diffrn_standards_number 0
_exptl_absorpt_coefficient_mu 8.202
_exptl_absorpt_correction_T_max 0.7450
_exptl_absorpt_correction_T_min 0.5913
_exptl_absorpt_correction_type multi-scan
_exptl_absorpt_process_details
;
SADABS-2016/2 (Bruker,2016/2) was used for absorption correction.
wR2(int) was 0.0934 before and 0.0573 after correction.
The Ratio of minimum to maximum transmission is 0.7937.
The \l/2 correction factor is Not present.
;
_exptl_crystal_colour brown
_exptl_crystal_colour_primary brown
_exptl_crystal_density_diffrn 2.755
_exptl_crystal_density_method 'not measured'
_exptl_crystal_description block
_exptl_crystal_F_000 10450
_exptl_crystal_size_max 0.1
_exptl_crystal_size_mid 0.1
_exptl_crystal_size_min 0.1
_refine_diff_density_max 9.837
_refine_diff_density_min -4.657
_refine_diff_density_rms 0.468
_refine_ls_extinction_method none
_refine_ls_goodness_of_fit_ref 1.014
_refine_ls_hydrogen_treatment constr
_refine_ls_matrix_type full
_refine_ls_number_parameters 3238
_refine_ls_number_reflns 40435
_refine_ls_number_restraints 2556
_refine_ls_restrained_S_all 0.994
_refine_ls_R_factor_all 0.1457
_refine_ls_R_factor_gt 0.0927
_refine_ls_shift/su_max 0.001
_refine_ls_shift/su_mean 0.000
_refine_ls_structure_factor_coef Fsqd
_refine_ls_weighting_details 'calc w=1/[\s^2^(Fo^2^)+(0.1177P)^2^+775.0978P] where P=(Fo^2^+2Fc^2^)/3'
_refine_ls_weighting_scheme calc
_refine_ls_wR_factor_gt 0.2332
_refine_ls_wR_factor_ref 0.2692
_reflns_number_gt 25459
_reflns_number_total 40435
_reflns_threshold_expression >2sigma(I)
_cod_data_source_file d1cc06007d2.cif
_cod_data_source_block b
_cod_original_cell_volume 13626.7(16)
_cod_database_code 7129252
_olex2_refinement_description
;
1. Fixed Uiso
 At 1.2 times of:
  All C(H) groups
2. Restrained distances
 C93-Br25 \\sim C93-Br3
 with sigma of 0.02
3. Rigid bond restraints
 C1, C2, C3, C4, C5, C6, C7, C8, C11, C12, C13, C14, C15, C16, C17A, C18A,
 C17B, C18B, C1A, C1B, C1C, C1D, C1E, C1F, C1G, C1H, C2A, C2B, C2C, C2D, C2E,
 C2F, C2G, C2H, C3A, C3B, C3C, C3D, C3E, C3F, C3G, C3H, C4A, C4B, C4C, C4D, C4E,
  C4G, C4F, C4H, CP1, C02S, C02T, C02V, C02X, C02Y, CP4, C03A, C03B, C03D, C03E,
  C03G, C03H, C03I, C03J, C03K, C03L, C03M, C03N, C03O, C03P, C03Q, C03R, C03S,
 C03U, C03W, C03X, C03Y, C03Z, C04A, C04B, C04C, C04D, C04E, C04G, C04I, C04K,
 C04N, C04P, C04R, C04Y, C04Z, C05A, C05B, C05D, C05F, C05G, C05H, C05I, C05K,
 C05L, C05M, C05N, C05O, C05P, C05Q, C05R, C05U, C05V, C05W, C05Y, C05Z, C06A,
 C06D, C06E, C06F, C06G, C06H, C06L, C06M, C06N, C06R, C06S, C06U, C06X, C06Y,
 C06Z, C07A, C07B, C07C, C07D, C07E, C07F, C07G, C07H, C07K, C07M, C07O, C07P,
 C07R, C07S, C07U, C07V, C07Y, C07Z, C08A, C08C, C08D, C08F, C08G, C08I, C08K,
 C08L, C08N, C08O, C08P, C08S, C08T, C08V, C08W, C08Y, CP10, C09G, C09O, C09Q,
 C09T, C09W, CP18, CP30, C031, C31, C032, C033, C33, C034, C34, C35, C036, C36,
 C037, C038, C039, C39, C040, C041, C045, C046, C46, C048, C050, C50, C051,
 C052, C52, C053, C53, C55, C056, C57, C59, C060, C60, C61, C62, C063, C63,
 C064, C065, C65, C066, C67, C068, C68, C069, C69, C070, C072, C72, C073, C73,
 C74, C075, C076, C077, C78, C79, C81, C084, C85, C086, C087, C089, C89, C091,
 C91, C092, C093, C93, C094, C94, C095, C098, C99, C105, C106, C107, C110, C119,
  C120, C123, C127, C131, C132, C133, C140, C141, C142, C150, C151, C152, C154,
 C155, C158, C173, C180, C185, C0AA
 with sigma for 1-2 distances of 0.01 and sigma for 1-3 distances of 0.01
 Br3, Br4, Br5, Br6, Br7, Br8, Br9, Br10, Br11, Br12, Br13, Br14, Br15, Br16,
 Br17, Br18, Br19, Br20, Br21, Br22, Br23, Br24, Br25, Br26, Br28, Br31, Br32,
 Br34, Br35, Br1, Br36, Br37, Br30, Br33, Br27, Br29, Br40
 with sigma for 1-2 distances of 0.01 and sigma for 1-3 distances of 0.01
4. Uiso/Uaniso restraints and constraints
C1 \\sim C2 \\sim C3 \\sim C4 \\sim C5 \\sim C6 \\sim C7 \\sim C8 \\sim C11
\\sim C12 \\sim C13 \\sim C14 \\sim C15 \\sim C16 \\sim C17A \\sim C18A \\sim
C17B \\sim C18B \\sim C1A \\sim C1B \\sim C1C \\sim C1D \\sim C1E \\sim C1F
\\sim C1G \\sim C1H \\sim C2A \\sim C2B \\sim C2C \\sim C2D \\sim C2E \\sim C2F
\\sim C2G \\sim C2H \\sim C3A \\sim C3B \\sim C3C \\sim C3D \\sim C3E \\sim C3F
\\sim C3G \\sim C3H \\sim C4A \\sim C4B \\sim C4C \\sim C4D \\sim C4E \\sim C4G
\\sim C4F \\sim C4H \\sim CP1 \\sim C02S \\sim C02T \\sim C02V \\sim C02X \\sim
C02Y \\sim CP4 \\sim C03A \\sim C03B \\sim C03D \\sim C03E \\sim C03G \\sim
C03H \\sim C03I \\sim C03J \\sim C03K \\sim C03L \\sim C03M \\sim C03N \\sim
C03O \\sim C03P \\sim C03Q \\sim C03R \\sim C03S \\sim C03U \\sim C03W \\sim
C03X \\sim C03Y \\sim C03Z \\sim C04A \\sim C04B \\sim C04C \\sim C04D \\sim
C04E \\sim C04G \\sim C04I \\sim C04K \\sim C04N \\sim C04P \\sim C04R \\sim
C04Y \\sim C04Z \\sim C05A \\sim C05B \\sim C05D \\sim C05F \\sim C05G \\sim
C05H \\sim C05I \\sim C05K \\sim C05L \\sim C05M \\sim C05N \\sim C05O \\sim
C05P \\sim C05Q \\sim C05R \\sim C05U \\sim C05V \\sim C05W \\sim C05Y \\sim
C05Z \\sim C06A \\sim C06D \\sim C06E \\sim C06F \\sim C06G \\sim C06H \\sim
C06L \\sim C06M \\sim C06N \\sim C06R \\sim C06S \\sim C06U \\sim C06X \\sim
C06Y \\sim C06Z \\sim C07A \\sim C07B \\sim C07C \\sim C07D \\sim C07E \\sim
C07F \\sim C07G \\sim C07H \\sim C07K \\sim C07M \\sim C07O \\sim C07P \\sim
C07R \\sim C07S \\sim C07U \\sim C07V \\sim C07Y \\sim C07Z \\sim C08A \\sim
C08C \\sim C08D \\sim C08F \\sim C08G \\sim C08I \\sim C08K \\sim C08L \\sim
C08N \\sim C08O \\sim C08P \\sim C08S \\sim C08T \\sim C08V \\sim C08W \\sim
C08Y \\sim CP10 \\sim C09G \\sim C09O \\sim C09Q \\sim C09T \\sim C09W \\sim
CP18 \\sim CP30 \\sim C031 \\sim C31 \\sim C032 \\sim C033 \\sim C33 \\sim C034
\\sim C34 \\sim C35 \\sim C036 \\sim C36 \\sim C037 \\sim C038 \\sim C039 \\sim
C39 \\sim C040 \\sim C041 \\sim C045 \\sim C046 \\sim C46 \\sim C048 \\sim C050
\\sim C50 \\sim C051 \\sim C052 \\sim C52 \\sim C053 \\sim C53 \\sim C55 \\sim
C056 \\sim C57 \\sim C59 \\sim C060 \\sim C60 \\sim C61 \\sim C62 \\sim C063
\\sim C63 \\sim C064 \\sim C065 \\sim C65 \\sim C066 \\sim C67 \\sim C068 \\sim
C68 \\sim C069 \\sim C69 \\sim C070 \\sim C072 \\sim C72 \\sim C073 \\sim C73
\\sim C74 \\sim C075 \\sim C076 \\sim C077 \\sim C78 \\sim C79 \\sim C81 \\sim
C084 \\sim C85 \\sim C086 \\sim C087 \\sim C089 \\sim C89 \\sim C091 \\sim C91
\\sim C092 \\sim C093 \\sim C93 \\sim C094 \\sim C94 \\sim C095 \\sim C098
\\sim C99 \\sim C105 \\sim C106 \\sim C107 \\sim C110 \\sim C119 \\sim C120
\\sim C123 \\sim C127 \\sim C131 \\sim C132 \\sim C133 \\sim C140 \\sim C141
\\sim C142 \\sim C150 \\sim C151 \\sim C152 \\sim C154 \\sim C155 \\sim C158
\\sim C173 \\sim C180 \\sim C185 \\sim C0AA: within 2A with sigma of 0.04 and
sigma for terminal atoms of 0.08
Br3 \\sim Br4 \\sim Br5 \\sim Br6 \\sim Br7 \\sim Br8 \\sim Br9 \\sim Br10
\\sim Br11 \\sim Br12 \\sim Br13 \\sim Br14 \\sim Br15 \\sim Br16 \\sim Br17
\\sim Br18 \\sim Br19 \\sim Br20 \\sim Br21 \\sim Br22 \\sim Br23 \\sim Br24
\\sim Br25 \\sim Br26 \\sim Br28 \\sim Br31 \\sim Br32 \\sim Br34 \\sim Br35
\\sim Br1 \\sim Br36 \\sim Br37 \\sim Br30 \\sim Br33 \\sim Br27 \\sim Br29
\\sim Br40: within 2A with sigma of 0.04 and sigma for terminal atoms of 0.08
5. Same fragment restrains
{C1, C2, C3, C4, C5, C6, C7, C8, Br1} sigma for 1-2: 0.02, 1-3: 0.04
{C11, C12, C13, C14, C15, C16, C17B, C18B, Br37} sigma for 1-2: 0.02, 1-3: 0.04
as
{C11, C12, C13, C14, C15, C16, C17A, C18A, Br36}
{C1, C2, C3, C4, C5, C6, C7, C8, Br1} sigma for 1-2: 0.02, 1-3: 0.04
as
{C1A, C1B, C1C, C1D, C1E, C1F, C1G, C1H, Br30}
{C1, C2, C3, C4, C5, C6, C7, C8, Br1} sigma for 1-2: 0.02, 1-3: 0.04
as
{C2A, C2B, C2C, C2D, C2E, C2F, C2G, C2H, Br33}
{C1, C2, C3, C4, C5, C6, C7, C8, Br1} sigma for 1-2: 0.02, 1-3: 0.04
as
{C3A, C3B, C3C, C3D, C3E, C3F, C3G, C3H, Br27}
{C1, C2, C3, C4, C5, C6, C7, C8, Br1} sigma for 1-2: 0.02, 1-3: 0.04
as
{C4A, C4B, C4C, C4D, C4E, C4G, C4F, C4H, Br29}
6. Others
 Sof(C17B)=Sof(C18B)=Sof(H18B)=Sof(Br37)=1-FVAR(1)
 Sof(C17A)=Sof(C18A)=Sof(H18A)=Sof(Br36)=FVAR(1)
 Fixed Sof: Br3(0.5) Br4(0.5) Br9(0.5) Br24(0.5) Br25(0.5) Br40(0.5)
7.a Aromatic/amide H refined with riding coordinates:
 C4(H4), C5(H5), C6(H6), C8(H8), C14(H14), C15(H15), C18A(H18A), C18B(H18B),
 C1D(H1D), C1E(H1E), C1F(H1F), C1H(H1H), C2D(H2D), C2E(H2E), C2F(H2F), C2H(H2H),
  C3D(H3D), C3E(H3E), C3F(H3F), C3H(H3H), C4D(H4D), C4E(H4E), C4G(H4G),
 C4H(H4H), C02T(H02T), C02X(H02X), C03A(H03A), C03E(H03E), C03M(H03M),
 C03O(H03O), C03P(H03P), C03W(H03W), C03X(H03X), C04D(H04D), C04G(H04G),
 C04K(H04K), C04N(H04N), C04R(H04R), C05A(H05A), C05B(H05B), C05D(H05D),
 C05F(H05F), C05H(H05H), C05I(H05I), C05K(H05K), C05O(H05O), C05V(H05V),
 C05Y(H05Y), C06A(H06A), C06D(H06D), C06E(H06E), C06F(H06F), C06G(H06G),
 C06M(H06M), C06N(H06N), C06S(H06S), C06U(H06U), C06Y(H06Y), C07A(H07A),
 C07B(H07B), C07D(H07D), C07E(H07E), C07K(H07K), C07O(H07O), C07Y(H07Y),
 C08C(H08C), C08I(H08I), C08K(H08K), C08N(H08N), C08P(H08P), C08S(H08S),
 C08T(H08T), C08Y(H08Y), C09G(H09G), C09O(H09O), C09T(H09T), C31(H31), C36(H36),
  C037(H037), C038(H038), C39(H39), C040(H040), C46(H46), C50(H50), C051(H051),
 C052(H052), C52(H52), C53(H53), C57(H57), C61(H61), C064(H064), C065(H065),
 C65(H65), C068(H068), C069(H069), C69(H69), C070(H070), C72(H72), C73(H73),
 C74(H74), C076(H076), C79(H79), C81(H81), C087(H087), C89(H89), C91(H91),
 C092(H092), C093(H093), C094(H094), C098(H098), C105(H105), C107(H107),
 C110(H110), C119(H119), C123(H123), C127(H127), C131(H131), C132(H132),
 C133(H133), C140(H140), C141(H141), C142(H142), C150(H150), C151(H151),
 C152(H152), C154(H154), C158(H158), C173(H173), C180(H180), C185(H185)
7.b :
 CP1(HP1)
;
_olex2_submission_special_instructions 'No special instructions were received'

loop_
_space_group_symop_id
_space_group_symop_operation_xyz
1 'x, y, z'
2 '-x, -y, -z'

loop_
_atom_site_label
_atom_site_type_symbol
_atom_site_fract_x
_atom_site_fract_y
_atom_site_fract_z
_atom_site_U_iso_or_equiv
_atom_site_adp_type
_atom_site_occupancy
_atom_site_calc_flag
_atom_site_disorder_assembly
_atom_site_disorder_group
_atom_site_refinement_flags_posn
_atom_site_refinement_flags_adp
Sb1 Sb 0.21448(11) 0.17478(10) 0.52625(4) 0.0413(4) Uani 1 d . . . .
Cl1 Cl -0.0684(4) 0.7425(3) 0.99842(16) 0.0406(15) Uiso 1 d . . . .
Ag1 Ag 0.78000(11) 0.27660(9) 0.69883(4) 0.0303(4) Uani 1 d . . . .
Ag2 Ag 0.21567(12) 0.51219(10) 0.69337(5) 0.0389(5) Uani 1 d . . . .
Ag3 Ag 0.20753(11) 0.63794(10) 0.80649(5) 0.0349(4) Uani 1 d . . . .
Ag4 Ag 0.17084(12) 0.60718(10) 0.74091(5) 0.0382(5) Uani 1 d . . . .
Ag5 Ag 0.53792(11) -0.28726(10) 0.72904(5) 0.0360(4) Uani 1 d . . . .
Ag6 Ag -0.19544(12) 0.30655(10) 0.76469(5) 0.0398(5) Uani 1 d . . . .
Ag7 Ag -0.32352(12) 0.50151(10) 0.83744(5) 0.0387(5) Uani 1 d . . . .
Ag8 Ag 0.36687(12) -0.32921(11) 0.62876(5) 0.0422(5) Uani 1 d . . . .
Ag9 Ag 0.33890(12) -0.25072(12) 0.68551(5) 0.0433(5) Uani 1 d . . . .
Ag10 Ag 0.51038(13) 0.21882(12) 0.70884(5) 0.0443(5) Uani 1 d . . . .
Ag11 Ag 0.34879(12) 0.35613(12) 0.68728(6) 0.0468(5) Uani 1 d . . . .
Ag12 Ag 0.65305(12) 0.43713(13) 0.73569(6) 0.0491(5) Uani 1 d . . . .
Ag13 Ag 0.59233(12) 0.13788(11) 0.77188(6) 0.0465(5) Uani 1 d . . . .
Ag14 Ag 0.57023(12) 0.55855(13) 0.64364(5) 0.0467(5) Uani 1 d . . . .
Ag15 Ag 0.38505(13) 0.49944(14) 0.68968(5) 0.0501(6) Uani 1 d . . . .
Ag16 Ag 0.32094(12) 0.48028(13) 0.77219(6) 0.0505(6) Uani 1 d . . . .
Ag17 Ag -0.31087(14) 0.56491(13) 0.75599(5) 0.0509(6) Uani 1 d . . . .
Ag18 Ag -0.38253(12) 0.26717(14) 0.87995(6) 0.0534(6) Uani 1 d . . . .
Ag19 Ag 0.62075(12) 0.36647(14) 0.65396(6) 0.0525(6) Uani 1 d . . . .
Ag20 Ag 1.38557(12) -0.21646(13) 0.75294(6) 0.0534(6) Uani 1 d . . . .
Ag21 Ag -0.54942(13) 0.32279(14) 0.86521(6) 0.0535(6) Uani 1 d . . . .
Ag22 Ag 0.71014(12) 0.18396(12) 0.75050(6) 0.0524(6) Uani 1 d . . . .
Ag23 Ag -0.24967(13) 0.28215(13) 0.83364(6) 0.0548(6) Uani 1 d . . . .
Ag24 Ag 0.65643(15) 0.59984(12) 0.68517(5) 0.0507(6) Uani 1 d . . . .
Ag25 Ag 0.48468(14) 0.59981(11) 0.71163(6) 0.0545(6) Uani 1 d . . . .
Ag26 Ag -0.49265(14) 0.58232(13) 0.86839(6) 0.0531(6) Uani 1 d . . . .
Ag27 Ag -0.45173(15) 0.64914(12) 0.80467(6) 0.0555(6) Uani 1 d . . . .
Ag28 Ag 0.48853(10) 0.45702(9) 0.75690(4) 0.0287(4) Uani 1 d . . . .
Ag29 Ag 0.5119(2) 0.30600(16) 0.79825(7) 0.0863(9) Uani 1 d . . . .
Ag30 Ag -0.4888(2) 0.43735(14) 0.88313(7) 0.0912(11) Uani 1 d . . . .
Ag31 Ag 0.40384(18) 0.25569(14) 0.77604(11) 0.1132(15) Uani 1 d . . . .
Ag32 Ag 0.43474(11) 0.51816(10) 0.62261(5) 0.0318(4) Uani 1 d . . . .
Ag33 Ag 0.73291(11) 0.43274(10) 0.67197(5) 0.0339(4) Uani 1 d . . . .
Ag34 Ag 0.23955(11) 0.40177(10) 0.75237(5) 0.0335(4) Uani 1 d . . . .
Ag35 Ag 0.47295(11) 0.34151(10) 0.63992(5) 0.0331(4) Uani 1 d . . . .
Ag36 Ag -0.19263(11) 0.40212(10) 0.80943(5) 0.0355(4) Uani 1 d . . . .
Ag37 Ag 0.29966(11) 0.31631(11) 0.83027(5) 0.0359(4) Uani 1 d . . . .
Ag38 Ag 0.28728(14) 0.45287(12) 0.84638(6) 0.0566(6) Uani 1 d . . . .
Ag39 Ag -0.65622(13) 0.57236(14) 0.85265(6) 0.0565(6) Uani 1 d . . . .
Ag40 Ag 0.57072(15) 0.32301(12) 0.72191(6) 0.0590(6) Uani 1 d . . . .
Ag41 Ag 0.27082(13) 0.72690(12) 0.75418(7) 0.0654(8) Uani 1 d . . . .
Ag42 Ag 0.25515(14) 0.66414(13) 0.68043(6) 0.0588(6) Uani 1 d . . . .
Ag43 Ag -0.41402(15) 0.42322(14) 0.82022(6) 0.0609(6) Uani 1 d . . . .
Ag44 Ag 1.41999(14) -0.39536(13) 0.78954(6) 0.0627(7) Uani 1 d . . . .
Ag45 Ag 0.6634(2) 0.18358(13) 0.82758(7) 0.0836(10) Uani 1 d . . . .
Br3 Br 0.6481(7) -0.1144(8) 0.6014(3) 0.138(5) Uani 0.50 d . . D U
Br4 Br 0.6128(5) 0.0177(5) 0.6104(2) 0.086(2) Uani 0.50 d . . . U
Br5 Br 0.5234(2) 0.6910(2) 0.45061(8) 0.0693(10) Uani 1 d . . . U
Br6 Br -0.0461(3) 0.4251(2) 0.88002(14) 0.1142(19) Uani 1 d . . . U
Br7 Br 0.1849(2) 0.2546(2) 0.87548(9) 0.0714(10) Uani 1 d . . . U
Br8 Br -0.2229(4) 0.1726(3) 1.00272(12) 0.142(2) Uani 1 d . . . U
Br9 Br 0.8698(4) 0.0600(3) 0.59172(15) 0.066(2) Uani 0.50 d . . . U
Br10 Br 0.44942(17) -0.06668(14) 0.70073(8) 0.0475(7) Uani 1 d . . . U
Br11 Br -0.03324(16) 0.69099(16) 0.73214(7) 0.0473(7) Uani 1 d . . . U
Br12 Br -0.17080(16) 1.00425(15) 0.73112(8) 0.0501(7) Uani 1 d . . . U
Br13 Br -0.04867(19) 0.60716(18) 0.65557(8) 0.0577(8) Uani 1 d . . . U
Br14 Br 0.00542(17) 0.21182(19) 0.73909(8) 0.0565(8) Uani 1 d . . . U
Br15 Br 0.30061(18) -0.22528(16) 0.53996(7) 0.0517(7) Uani 1 d . . . U
Br16 Br -0.38129(18) 0.98916(16) 0.73093(9) 0.0609(9) Uani 1 d . . . U
Br17 Br 1.01267(18) -0.21436(15) 0.83060(9) 0.0596(8) Uani 1 d . . . U
Br18 Br 0.9498(2) 0.42679(18) 0.53701(8) 0.0605(8) Uani 1 d . . . U
Br19 Br 0.29138(19) -0.04631(17) 0.77441(10) 0.0649(9) Uani 1 d . . . U
Br20 Br 0.2294(2) 0.38919(18) 0.52756(8) 0.0598(8) Uani 1 d . . . U
Br21 Br -0.3678(2) 0.95867(19) 0.83163(9) 0.0666(9) Uani 1 d . . . U
Br22 Br -0.2141(4) 0.7671(3) 0.90578(17) 0.143(2) Uani 1 d . . . U
Br23 Br -0.1519(2) 0.8325(2) 0.58715(9) 0.0830(11) Uani 1 d . . . U
Br24 Br 0.6819(8) -0.0382(7) 0.9583(3) 0.166(6) Uani 0.50 d . . . U
Br25 Br 0.6493(6) -0.1518(4) 0.5811(3) 0.091(3) Uani 0.50 d . . D U
Br26 Br 0.9553(2) 0.11574(18) 0.66637(12) 0.0809(12) Uani 1 d . . . U
Br28 Br 1.0945(3) -0.1977(3) 0.92346(12) 0.1052(15) Uani 1 d . . . U
Br31 Br 0.9766(2) 0.23206(18) 0.53141(8) 0.0627(9) Uani 1 d . . . U
Br32 Br -0.60176(17) 0.53755(18) 1.04949(7) 0.0533(8) Uani 1 d . . . U
Br34 Br 1.13445(14) -0.10256(13) 0.77917(7) 0.0382(6) Uani 1 d . . . U
Br35 Br 0.62430(17) 0.43224(15) 0.45986(6) 0.0424(6) Uani 1 d . . . U
S1 S -0.4366(3) 0.5467(3) 0.77317(14) 0.0267(13) Uani 1 d . . . .
S2 S 0.5442(3) 0.4666(3) 0.69060(15) 0.0273(13) Uani 1 d . . . .
S3 S 0.4196(3) 0.3685(3) 0.73896(15) 0.0281(13) Uani 1 d . . . .
S4 S 0.3490(3) 0.5917(3) 0.73171(14) 0.0274(13) Uani 1 d . . . .
S5 S 0.6399(3) 0.3219(3) 0.78085(15) 0.0283(13) Uani 1 d . . . .
S6 S 0.4276(3) 0.4543(3) 0.82003(14) 0.0273(13) Uani 1 d . . . .
F1 F 0.1475(9) 0.1423(8) 0.5098(4) 0.052(4) Uani 1 d . . . .
F2 F 0.1361(11) 0.2742(8) 0.5135(4) 0.064(5) Uani 1 d . . . .
F3 F 0.2584(12) 0.1817(10) 0.4850(4) 0.075(5) Uani 1 d . . . .
F4 F 0.2827(10) 0.2067(9) 0.5434(5) 0.065(5) Uani 1 d . . . .
F5 F 0.1722(10) 0.1669(9) 0.5680(3) 0.054(4) Uani 1 d . . . .
F6 F 0.2928(10) 0.0755(8) 0.5394(4) 0.062(5) Uani 1 d . . . .
C1 C 0.2158(12) 0.4058(12) 0.6985(5) 0.025(5) Uani 1 d . . D U
C2 C 0.1932(12) 0.3774(12) 0.6808(5) 0.030(5) Uani 1 d . . D U
C3 C 0.1590(10) 0.3474(11) 0.6593(5) 0.027(4) Uani 1 d . . D U
C4 C 0.2038(12) 0.3145(12) 0.6341(5) 0.035(5) Uani 1 d . . D U
H4 H 0.2564 0.3092 0.6315 0.042 Uiso 1 calc . . R .
C5 C 0.1696(12) 0.2890(13) 0.6121(5) 0.037(5) Uani 1 d . . D U
H5 H 0.2002 0.2668 0.5948 0.044 Uiso 1 calc . . R .
C6 C 0.0915(12) 0.2952(12) 0.6150(5) 0.035(5) Uani 1 d . . D U
H6 H 0.0682 0.2786 0.6003 0.042 Uiso 1 calc . . R .
C7 C 0.0512(11) 0.3289(12) 0.6423(5) 0.031(4) Uani 1 d . . D U
C8 C 0.0833(11) 0.3551(12) 0.6644(5) 0.031(4) Uani 1 d . . D U
H8 H 0.0538 0.3771 0.6820 0.038 Uiso 1 calc . . R .
Br1 Br -0.05170(16) 0.33447(16) 0.64879(7) 0.0470(7) Uani 1 d . . D U
C11 C 0.2598(13) -0.2453(11) 0.6416(5) 0.035(5) Uani 1 d . . D U
C12 C 0.2151(12) -0.1879(11) 0.6229(6) 0.040(5) Uani 1 d . . D U
C13 C 0.1600(11) -0.1183(10) 0.6004(5) 0.042(5) Uani 1 d . . D U
C14 C 0.1720(15) -0.0543(11) 0.5969(6) 0.054(6) Uani 1 d . . D U
H14 H 0.2135 -0.0552 0.6097 0.065 Uiso 1 calc . . R .
C15 C 0.1217(15) 0.0127(12) 0.5738(6) 0.061(6) Uani 1 d . . D U
H15 H 0.1316 0.0555 0.5712 0.074 Uiso 1 calc . . R .
C16 C 0.0571(14) 0.0181(12) 0.5545(6) 0.072(7) Uani 1 d . . D U
C17A C 0.056(2) -0.0543(14) 0.5559(9) 0.043(7) Uani 0.529(8) d . 1 D U
C18A C 0.1104(19) -0.1221(14) 0.5774(8) 0.036(7) Uani 0.529(8) d . 1 D U
H18A H 0.1123 -0.1691 0.5761 0.043 Uiso 0.529(8) calc . 1 R .
Br36 Br -0.0145(4) -0.0620(4) 0.52580(16) 0.069(2) Uani 0.529(8) d . 1 D U
C17B C 0.0341(14) -0.0360(16) 0.5758(9) 0.044(8) Uani 0.471(8) d . 2 D U
C18B C 0.0868(16) -0.1111(16) 0.5915(12) 0.046(9) Uani 0.471(8) d . 2 D U
H18B H 0.0731 -0.1518 0.5953 0.055 Uiso 0.471(8) calc . 2 R .
Br37 Br -0.0643(3) -0.0203(3) 0.55836(17) 0.055(2) Uani 0.471(8) d . 2 D U
C1A C -0.4768(15) 0.3190(13) 0.9093(6) 0.041(6) Uani 1 d . 2 D U
C1B C -0.5034(18) 0.3405(19) 0.9345(6) 0.077(8) Uani 1 d . 2 D U
C1C C -0.5366(15) 0.354(2) 0.9672(6) 0.102(9) Uani 1 d . 2 D U
C1D C -0.6191(16) 0.390(2) 0.9690(7) 0.138(13) Uani 1 d . 2 D U
H1D H -0.6533 0.4100 0.9493 0.166 Uiso 1 calc . 2 R .
C1E C -0.6504(16) 0.395(3) 1.0014(7) 0.156(15) Uani 1 d . 2 D U
H1E H -0.7064 0.4184 1.0026 0.187 Uiso 1 calc . 2 R .
C1F C -0.6029(16) 0.368(3) 1.0322(7) 0.169(16) Uani 1 d . 2 D U
H1F H -0.6238 0.3694 1.0538 0.203 Uiso 1 calc . 2 R .
C1G C -0.5190(15) 0.337(2) 1.0263(5) 0.140(13) Uani 1 d . 2 D U
C1H C -0.4844(17) 0.329(2) 0.9949(6) 0.113(10) Uani 1 d . 2 D U
H1H H -0.4286 0.3069 0.9929 0.136 Uiso 1 calc . 2 R .
Br30 Br -0.4482(4) 0.3014(3) 1.06512(9) 0.131(2) Uani 1 d . 2 D U
C2A C 0.3208(17) 0.3335(15) 0.8801(6) 0.053(7) Uiso 1 d . 2 D U
C2B C 0.3323(18) 0.305(2) 0.9104(6) 0.098(11) Uani 1 d . 2 D U
C2C C 0.3462(15) 0.266(2) 0.9465(7) 0.108(11) Uani 1 d . 2 D U
C2D C 0.2888(17) 0.267(3) 0.9692(8) 0.152(16) Uani 1 d . 2 D U
H2D H 0.2348 0.2932 0.9610 0.182 Uiso 1 calc . 2 R .
C2E C 0.3053(16) 0.231(3) 1.0041(8) 0.164(16) Uani 1 d . 2 D U
H2E H 0.2595 0.2411 1.0169 0.197 Uiso 1 calc . 2 R .
C2F C 0.3803(11) 0.1802(12) 1.0234(5) 0.031(5) Uiso 1 d . 2 D U
H2F H 0.3917 0.1527 1.0460 0.037 Uiso 1 calc . 2 R .
C2G C 0.4327(12) 0.186(2) 0.9957(7) 0.129(13) Uani 1 d . 2 D U
C2H C 0.4216(15) 0.222(2) 0.9609(7) 0.115(11) Uani 1 d . 2 D U
H2H H 0.4662 0.2151 0.9477 0.138 Uiso 1 calc . 2 R .
Br33 Br 0.5425(5) 0.1370(4) 1.00957(19) 0.178(3) Uani 1 d . 2 D U
C3A C -0.2707(12) 0.1865(14) 0.8705(6) 0.040(6) Uani 1 d . 2 D U
C3B C -0.2100(12) 0.1526(13) 0.8879(6) 0.047(6) Uani 1 d . 2 D U
C3C C -0.1389(12) 0.1054(14) 0.9106(6) 0.064(6) Uani 1 d . 2 D U
C3D C -0.1373(15) 0.0446(16) 0.9342(7) 0.091(9) Uani 1 d . 2 D U
H3D H -0.1832 0.0360 0.9369 0.109 Uiso 1 calc . 2 R .
C3E C -0.0661(16) -0.0055(17) 0.9548(8) 0.105(10) Uani 1 d . 2 D U
H3E H -0.0642 -0.0496 0.9692 0.126 Uiso 1 calc . 2 R .
C3F C 0.0018(16) 0.0088(17) 0.9542(7) 0.105(11) Uani 1 d . 2 D U
H3F H 0.0461 -0.0181 0.9699 0.127 Uiso 1 calc . 2 R .
C3G C -0.0056(12) 0.0694(16) 0.9265(7) 0.087(9) Uani 1 d . 2 D U
C3H C -0.0738(12) 0.1198(15) 0.9054(6) 0.073(7) Uani 1 d . 2 D U
H3H H -0.0747 0.1608 0.8888 0.088 Uiso 1 calc . 2 R .
Br27 Br 0.0870(5) 0.0855(7) 0.9207(2) 0.231(5) Uani 1 d . 2 D U
C4A C 0.2210(14) 0.5764(14) 0.8552(6) 0.039(6) Uani 1 d . 2 D U
C4B C 0.1872(14) 0.5531(13) 0.8770(6) 0.043(6) Uani 1 d . 2 D U
C4C C 0.1348(15) 0.5429(12) 0.9035(6) 0.058(6) Uani 1 d . 2 D U
C4D C 0.1330(17) 0.4739(14) 0.9137(7) 0.079(8) Uani 1 d . 2 D U
H4D H 0.1597 0.4344 0.9020 0.095 Uiso 1 calc . 2 R .
C4E C 0.089(2) 0.4646(15) 0.9426(9) 0.124(12) Uani 1 d . 2 D U
H4E H 0.0968 0.4151 0.9528 0.148 Uiso 1 calc . 2 R .
C4G C 0.035(2) 0.5258(16) 0.9568(10) 0.121(12) Uiso 1 d . 2 D U
H4G H -0.0001 0.5207 0.9737 0.146 Uiso 1 calc . 2 R .
C4F C 0.038(2) 0.5961(15) 0.9427(9) 0.133(14) Uani 1 d . 2 D U
C4H C 0.0878(16) 0.6046(14) 0.9168(7) 0.076(8) Uani 1 d . 2 D U
H4H H 0.0889 0.6517 0.9088 0.091 Uiso 1 calc . 2 R .
Br29 Br -0.0171(4) 0.6780(6) 0.9649(2) 0.214(4) Uani 1 d . 2 D U
CP1 C 0.520(2) -0.0792(19) 0.4790(8) 0.067(9) Uani 1 d A 2 . U
HP1 H 0.5721 -0.0827 0.4764 0.081 Uiso 1 calc A 2 R .
C02S C -0.1060(13) 0.4578(13) 0.7226(6) 0.032(4) Uani 1 d . 2 . U
C02T C 0.0155(16) 0.4986(14) 0.7173(7) 0.044(5) Uani 1 d . 2 . U
H02T H 0.0571 0.5133 0.7156 0.052 Uiso 1 calc . 2 R .
C02V C 0.2120(13) 0.2311(13) 0.7488(6) 0.032(4) Uani 1 d . 2 . U
C02X C 0.0178(15) 0.4463(15) 0.7442(8) 0.046(5) Uani 1 d . 2 . U
H02X H 0.0599 0.4248 0.7609 0.056 Uiso 1 calc . 2 R .
C02Y C -0.1983(13) 0.6369(12) 0.7882(6) 0.029(4) Uani 1 d . 2 . U
CP4 C 0.659(2) 0.0718(19) 0.6178(10) 0.078(8) Uani 1 d . 2 . U
C03A C -0.1330(14) 0.6332(14) 0.7675(6) 0.033(5) Uani 1 d . 2 . U
H03A H -0.1010 0.5888 0.7596 0.040 Uiso 1 calc . 2 R .
C03B C -0.0445(14) 0.5325(14) 0.6918(7) 0.041(5) Uani 1 d . 2 . U
C03D C 0.8671(14) 0.1463(12) 0.7659(6) 0.030(5) Uani 1 d . 2 . U
C03E C -0.0196(14) 0.8783(13) 0.7324(7) 0.035(5) Uani 1 d . 2 . U
H03E H -0.0232 0.8707 0.7561 0.042 Uiso 1 calc . 2 R .
C03G C 0.6815(14) 0.1446(13) 0.6519(7) 0.039(5) Uani 1 d . 2 . U
C03H C 0.4145(12) 0.1466(12) 0.6481(6) 0.026(4) Uani 1 d . 2 . U
C03I C 0.2742(14) 0.2839(13) 0.7896(6) 0.035(5) Uani 1 d . 2 . U
C03J C 0.9260(13) 0.0805(12) 0.7887(6) 0.030(4) Uani 1 d . 2 . U
C03K C 0.1076(13) 0.7658(13) 0.7418(6) 0.027(4) Uani 1 d . 2 . U
C03L C 0.1544(14) 0.7132(13) 0.7619(6) 0.030(5) Uiso 1 d . 2 . U
C03M C 0.1372(14) 0.2335(12) 0.7548(6) 0.032(4) Uani 1 d . 2 . U
H03M H 0.1066 0.2551 0.7723 0.039 Uiso 1 calc . 2 R .
C03N C -0.2263(14) 0.5157(13) 0.8056(5) 0.031(5) Uani 1 d . 2 . U
C03O C -0.1626(15) 0.7584(15) 0.7733(7) 0.045(5) Uani 1 d . 2 . U
H03O H -0.1495 0.7995 0.7689 0.053 Uiso 1 calc . 2 R .
C03P C 0.9901(13) 0.0289(12) 0.7752(6) 0.027(4) Uani 1 d . 2 . U
H03P H 0.9955 0.0338 0.7517 0.032 Uiso 1 calc . 2 R .
C03Q C 0.8268(13) 0.2017(12) 0.7428(6) 0.028(5) Uani 1 d . 2 . U
C03R C -0.2940(14) 0.7806(13) 0.7048(6) 0.033(4) Uani 1 d . 2 . U
C03S C -0.1727(13) 0.4390(12) 0.7257(6) 0.028(5) Uani 1 d . 2 . U
C03U C 0.0705(14) 0.5294(14) 0.8183(7) 0.041(5) Uani 1 d . 2 . U
C03W C 1.2289(16) -0.0005(14) 0.6634(6) 0.042(5) Uani 1 d . 2 . U
H03W H 1.2850 -0.0219 0.6630 0.050 Uiso 1 calc . 2 R .
C03X C -0.0012(15) 0.7478(13) 0.6231(7) 0.039(5) Uani 1 d . 2 . U
H03X H -0.0293 0.7559 0.6429 0.046 Uiso 1 calc . 2 R .
C03Y C 0.1428(13) 0.5084(12) 0.7991(6) 0.029(5) Uani 1 d . 2 . U
C03Z C -0.3121(13) 0.7186(12) 0.7111(5) 0.025(4) Uani 1 d . 2 . U
C04A C 0.4279(15) 0.0201(13) 0.6668(6) 0.037(5) Uani 1 d . 2 . U
C04B C -0.2161(13) 0.5745(13) 0.7964(6) 0.032(5) Uani 1 d . 2 . U
C04C C 1.2373(13) -0.1107(12) 0.7045(6) 0.028(4) Uani 1 d . 2 . U
C04D C -0.2593(16) 0.9044(14) 0.6906(7) 0.044(5) Uani 1 d . 2 . U
H04D H -0.2480 0.9466 0.6863 0.053 Uiso 1 calc . 2 R .
C04E C -0.3253(14) 0.6638(13) 0.7168(6) 0.031(5) Uani 1 d . 2 . U
C04G C 0.8704(13) -0.0781(11) 0.8252(6) 0.030(4) Uani 1 d . 2 . U
H04G H 0.8779 -0.0717 0.8018 0.036 Uiso 1 calc . 2 R .
C04I C 0.3294(13) 0.5005(13) 0.6449(6) 0.032(5) Uani 1 d . 2 . U
C04K C 0.6158(14) 0.7295(13) 0.5308(6) 0.037(5) Uani 1 d . 2 . U
H04K H 0.6504 0.7503 0.5345 0.045 Uiso 1 calc . 2 R .
C04N C 0.0475(16) 0.8428(13) 0.6845(6) 0.043(5) Uani 1 d . 2 . U
H04N H 0.0916 0.8090 0.6746 0.051 Uiso 1 calc . 2 R .
C04P C -0.2299(13) 0.4278(11) 0.7292(5) 0.025(5) Uani 1 d . 2 . U
C04R C 0.9180(14) 0.0697(12) 0.8233(6) 0.034(5) Uani 1 d . 2 . U
H04R H 0.8722 0.1040 0.8321 0.041 Uiso 1 calc . 2 R .
C04Y C -0.3212(14) 0.9045(13) 0.7112(7) 0.036(5) Uani 1 d . 2 . U
C04Z C 0.4689(14) 0.6109(11) 0.6034(6) 0.029(5) Uani 1 d . 2 . U
C05A C 0.4067(15) 0.0202(15) 0.6341(6) 0.039(5) Uani 1 d . 2 . U
H05A H 0.4055 -0.0230 0.6291 0.047 Uiso 1 calc . 2 R .
C05B C 0.9743(15) 0.0116(12) 0.8442(6) 0.036(5) Uani 1 d . 2 . U
H05B H 0.9705 0.0069 0.8678 0.043 Uiso 1 calc . 2 R .
C05D C 0.3506(18) -0.0131(16) 0.8280(8) 0.059(6) Uani 1 d . 2 . U
H05D H 0.3300 -0.0443 0.8415 0.070 Uiso 1 calc . 2 R .
C05F C 1.1110(15) -0.0048(13) 0.6842(7) 0.038(5) Uani 1 d . 2 . U
H05F H 1.0845 -0.0296 0.6982 0.046 Uiso 1 calc . 2 R .
C05G C 0.4492(14) 0.1154(12) 0.7691(6) 0.030(5) Uani 1 d . 2 . U
C05H C 0.3773(16) 0.0387(13) 0.7741(8) 0.046(5) Uani 1 d . 2 . U
H05H H 0.3738 0.0442 0.7505 0.055 Uiso 1 calc . 2 R .
C05I C -0.3399(14) 0.8450(12) 0.7189(6) 0.032(4) Uani 1 d . 2 . U
H05I H -0.3817 0.8464 0.7331 0.038 Uiso 1 calc . 2 R .
C05K C 0.1561(14) 0.1686(13) 0.7095(7) 0.040(5) Uani 1 d . 2 . U
H05K H 0.1359 0.1471 0.6960 0.048 Uiso 1 calc . 2 R .
C05L C 0.8062(14) -0.0236(13) 0.8386(6) 0.037(5) Uani 1 d . 2 . U
C05M C 0.6894(14) 0.5550(11) 0.6410(6) 0.029(5) Uani 1 d . 2 . U
C05N C 0.7503(15) 0.0417(13) 0.8154(6) 0.038(6) Uani 1 d . 2 . U
C05O C 1.1841(18) 0.0685(14) 0.6434(7) 0.046(6) Uani 1 d . 2 . U
H05O H 1.2111 0.0931 0.6297 0.055 Uiso 1 calc . 2 R .
C05P C 0.5367(13) 0.6672(12) 0.5537(6) 0.028(4) Uani 1 d . 2 . U
C05Q C 0.7845(15) 0.2890(12) 0.5910(6) 0.037(5) Uani 1 d . 2 . U
C05R C 0.5993(13) 0.4485(12) 0.5599(6) 0.029(4) Uani 1 d . 2 . U
C05U C 0.7664(14) 0.3137(13) 0.6220(6) 0.030(5) Uani 1 d . 2 . U
C05V C 0.2504(15) 0.4524(12) 0.5804(6) 0.032(4) Uani 1 d . 2 . U
H05V H 0.3049 0.4322 0.5755 0.038 Uiso 1 calc . 2 R .
C05W C 0.2243(14) 0.4907(13) 0.6055(6) 0.032(4) Uani 1 d . 2 . U
C05Y C 0.3921(16) 0.1476(15) 0.6166(6) 0.043(5) Uani 1 d . 2 . U
H05Y H 0.3793 0.1912 0.5993 0.052 Uiso 1 calc . 2 R .
C05Z C 1.0676(16) 0.0660(14) 0.6639(7) 0.046(6) Uani 1 d . 2 . U
C06A C 0.6906(15) 0.4956(14) 0.5388(6) 0.036(5) Uani 1 d . 2 . U
H06A H 0.7253 0.5162 0.5426 0.043 Uiso 1 calc . 2 R .
C06D C 0.8564(16) 0.2789(13) 0.5775(6) 0.043(5) Uani 1 d . 2 . U
H06D H 0.8922 0.2909 0.5878 0.052 Uiso 1 calc . 2 R .
C06E C 0.0650(16) 0.1399(17) 0.8238(8) 0.060(7) Uani 1 d . 2 . U
H06E H 0.0402 0.1183 0.8125 0.072 Uiso 1 calc . 2 R .
C06F C 0.5181(14) 0.6643(13) 0.5205(6) 0.033(5) Uani 1 d . 2 . U
H06F H 0.4852 0.6419 0.5166 0.039 Uiso 1 calc . 2 R .
C06G C 0.7989(18) -0.0330(17) 0.8734(7) 0.058(7) Uani 1 d . 2 . U
H06G H 0.7576 0.0043 0.8829 0.070 Uiso 1 calc . 2 R .
C06H C -0.5695(14) 0.5458(15) 0.8974(6) 0.042(6) Uani 1 d . 2 . U
C06L C 0.9240(14) -0.1441(13) 0.8488(7) 0.036(5) Uani 1 d . 2 . U
C06M C 0.0267(14) 0.6022(16) 0.8224(7) 0.048(6) Uani 1 d . 2 . U
H06M H 0.0420 0.6396 0.8114 0.057 Uiso 1 calc . 2 R .
C06N C 0.5963(14) 0.7293(13) 0.4982(6) 0.035(5) Uani 1 d . 2 . U
H06N H 0.6148 0.7520 0.4792 0.042 Uiso 1 calc . 2 R .
C06R C 0.2834(14) 0.4957(14) 0.6264(6) 0.036(5) Uani 1 d . 2 . U
C06S C -0.0565(19) 0.5726(18) 0.8575(8) 0.061(7) Uani 1 d . 2 . U
H06S H -0.0995 0.5871 0.8718 0.073 Uiso 1 calc . 2 R .
C06U C 1.1054(18) 0.1033(15) 0.6419(6) 0.047(6) Uani 1 d . 2 . U
H06U H 1.0761 0.1502 0.6269 0.056 Uiso 1 calc . 2 R .
C06X C 0.7370(14) 0.5585(13) 0.6217(6) 0.032(5) Uani 1 d . 2 . U
C06Y C 0.6833(15) 0.4826(14) 0.5063(6) 0.036(5) Uani 1 d . 2 . U
H06Y H 0.7126 0.4936 0.4882 0.044 Uiso 1 calc . 2 R .
C06Z C -0.2881(17) 0.6117(17) 0.8941(7) 0.049(5) Uani 1 d . 2 . U
C07A C -0.6171(14) 0.5539(12) 0.9798(6) 0.035(5) Uani 1 d . 2 . U
H07A H -0.5607 0.5303 0.9811 0.042 Uiso 1 calc . 2 R .
C07B C 0.7302(17) 0.2773(14) 0.5746(7) 0.045(5) Uani 1 d . 2 . U
H07B H 0.6803 0.2861 0.5838 0.054 Uiso 1 calc . 2 R .
C07C C 0.775(2) 0.0925(17) 0.6120(8) 0.062(6) Uani 1 d . 2 . U
C07D C -0.7429(14) 0.6050(14) 0.9480(7) 0.043(5) Uani 1 d . 2 . U
H07D H -0.7710 0.6158 0.9273 0.051 Uiso 1 calc . 2 R .
C07E C 0.1439(14) 0.5210(14) 0.6117(7) 0.042(5) Uani 1 d . 2 . U
H07E H 0.1271 0.5458 0.6300 0.051 Uiso 1 calc . 2 R .
C07F C 0.5050(16) 0.1748(14) 0.8587(7) 0.046(6) Uani 1 d . 2 . U
C07G C -0.4680(15) 0.8178(14) 0.8215(7) 0.041(5) Uani 1 d . 2 . U
C07H C 0.8888(15) 0.5083(15) 0.5577(6) 0.041(5) Uani 1 d . 2 . U
C07K C -0.1810(17) 0.617(2) 0.9379(8) 0.063(7) Uani 1 d . 2 . U
H07K H -0.1461 0.6193 0.9532 0.076 Uiso 1 calc . 2 R .
C07M C -0.2917(15) 0.3631(13) 0.8876(6) 0.033(5) Uani 1 d . 2 . U
C07O C 0.732(2) 0.0608(18) 0.6038(9) 0.072(7) Uani 1 d . 2 . U
H07O H 0.7508 0.0295 0.5879 0.087 Uiso 1 calc . 2 R .
C07P C -0.6147(14) 0.5612(13) 0.9193(6) 0.035(5) Uani 1 d . 2 . U
C07R C -0.3476(17) 0.6108(16) 0.8735(7) 0.050(6) Uani 1 d . 2 . U
C07S C 0.5024(12) 0.6347(12) 0.5822(6) 0.025(4) Uani 1 d . 2 . U
C07U C -0.6610(14) 0.5773(13) 0.9487(6) 0.034(4) Uani 1 d . 2 . U
C07V C 0.5589(13) 0.4260(12) 0.5869(5) 0.026(4) Uani 1 d . 2 . U
C07Y C 1.295(2) -0.1748(17) 0.8648(9) 0.070(7) Uani 1 d . 2 . U
H07Y H 1.3336 -0.1654 0.8517 0.084 Uiso 1 calc . 2 R .
C07Z C 0.0217(15) 0.2107(14) 0.8326(7) 0.044(5) Uani 1 d . 2 . U
C08A C 0.6322(13) 0.4539(12) 0.5028(6) 0.028(4) Uani 1 d . 2 . U
C08C C -0.7853(16) 0.6176(16) 0.9770(7) 0.049(6) Uani 1 d . 2 . U
H08C H -0.8416 0.6389 0.9762 0.058 Uiso 1 calc . 2 R .
C08D C 0.4806(13) -0.2998(13) 0.6818(6) 0.029(5) Uani 1 d . 2 . U
C08F C -0.0172(19) 0.4982(18) 0.8548(8) 0.061(7) Uani 1 d . 2 . U
C08G C 0.441(2) 0.065(2) 0.9270(8) 0.075(8) Uani 1 d . 2 . U
C08I C -0.2558(19) 0.2768(13) 0.9411(7) 0.049(5) Uani 1 d . 2 . U
H08I H -0.3071 0.2789 0.9405 0.059 Uiso 1 calc . 2 R .
C08K C -0.1858(18) 0.551(2) 0.9391(8) 0.067(7) Uani 1 d . 2 . U
H08K H -0.1530 0.5060 0.9544 0.080 Uiso 1 calc . 2 R .
C08L C 0.5497(15) 0.6952(14) 0.4948(6) 0.039(5) Uani 1 d . 2 . U
C08N C -0.1585(17) 0.3176(18) 0.9151(8) 0.062(6) Uani 1 d . 2 . U
H08N H -0.1452 0.3484 0.8975 0.074 Uiso 1 calc . 2 R .
C08O C 0.5051(19) 0.1212(15) 0.8894(7) 0.053(6) Uani 1 d . 2 . U
C08P C -0.4881(17) 0.8003(14) 0.8556(7) 0.047(5) Uani 1 d . 2 . U
H08P H -0.5131 0.7679 0.8609 0.056 Uiso 1 calc . 2 R .
C08S C 0.438(2) 0.1167(16) 0.8975(8) 0.062(7) Uani 1 d . 2 . U
H08S H 0.3900 0.1468 0.8840 0.075 Uiso 1 calc . 2 R .
C08T C 0.8224(18) 0.2376(14) 0.5318(7) 0.053(6) Uani 1 d . 2 . U
H08T H 0.8377 0.2186 0.5119 0.063 Uiso 1 calc . 2 R .
C08V C -0.3430(16) 0.3975(14) 0.8653(6) 0.039(6) Uani 1 d . 2 . U
C08W C -0.4190(15) 0.8979(16) 0.8420(7) 0.044(5) Uani 1 d . 2 . U
C08Y C 0.7489(18) 0.2515(14) 0.5437(7) 0.052(6) Uani 1 d . 2 . U
H08Y H 0.7115 0.2444 0.5317 0.063 Uiso 1 calc . 2 R .
CP10 C 0.6358(14) 0.2297(15) 0.6985(6) 0.040(6) Uani 1 d . 2 . U
C09G C -0.102(2) 0.269(2) 0.9426(9) 0.076(8) Uani 1 d . 2 . U
H09G H -0.0498 0.2639 0.9430 0.092 Uiso 1 calc . 2 R .
C09O C -0.126(2) 0.2308(19) 0.9676(9) 0.074(8) Uani 1 d . 2 . U
H09O H -0.0907 0.2004 0.9864 0.089 Uiso 1 calc . 2 R .
C09Q C 0.578(2) 0.0254(19) 0.9366(8) 0.077(8) Uani 1 d . 2 . U
C09T C 0.1146(17) 0.4779(15) 0.5667(7) 0.050(6) Uani 1 d . 2 . U
H09T H 0.0779 0.4750 0.5524 0.059 Uiso 1 calc . 2 R .
C09W C -0.203(2) 0.2335(17) 0.9673(8) 0.072(7) Uani 1 d . 2 . U
CP18 C 0.2496(13) 0.2568(14) 0.7717(6) 0.031(5) Uani 1 d . 2 . U
CP30 C 0.4591(16) -0.0751(13) 0.4820(7) 0.041(6) Uani 1 d A 2 . U
C031 C 0.0449(14) 0.8318(12) 0.7194(6) 0.029(4) Uani 1 d . 2 . U
C31 C -0.4335(13) 0.8645(14) 0.8156(7) 0.038(5) Uani 1 d . 2 . U
H31 H -0.4179 0.8765 0.7936 0.046 Uiso 1 calc . 2 R .
C032 C 0.2011(13) 0.4942(11) 0.7840(5) 0.024(5) Uani 1 d . 2 . U
C033 C 0.1107(14) 0.2029(12) 0.7341(6) 0.032(5) Uani 1 d . 2 . U
C33 C 1.0456(13) -0.0302(13) 0.7981(6) 0.030(4) Uani 1 d . 2 . U
C034 C 0.0801(15) 0.7066(13) 0.6243(6) 0.035(4) Uani 1 d . 2 . U
C34 C 0.7946(14) 0.5618(14) 0.5975(6) 0.035(5) Uani 1 d . 2 . U
C35 C 0.4827(15) 0.1483(12) 0.7523(6) 0.036(5) Uani 1 d . 2 . U
C036 C -0.1179(15) 0.6945(14) 0.7594(6) 0.039(5) Uani 1 d . 2 . U
C36 C -0.0748(17) 0.9478(15) 0.6773(7) 0.051(6) Uani 1 d . 2 . U
H36 H -0.1158 0.9890 0.6629 0.062 Uiso 1 calc . 2 R .
C037 C -0.2219(15) 0.7615(13) 0.7923(7) 0.039(5) Uani 1 d . 2 . U
H037 H -0.2525 0.8054 0.8008 0.047 Uiso 1 calc . 2 R .
C038 C 0.4330(12) 0.0825(11) 0.6748(6) 0.028(4) Uani 1 d . 2 . U
H038 H 0.4480 0.0818 0.6969 0.033 Uiso 1 calc . 2 R .
C039 C 0.1204(14) 0.6677(13) 0.6584(6) 0.034(5) Uani 1 d . 2 . U
C39 C 1.0382(13) -0.0419(12) 0.8313(6) 0.030(4) Uani 1 d . 2 . U
H39 H 1.0759 -0.0859 0.8458 0.036 Uiso 1 calc . 2 R .
C040 C -0.0432(14) 0.4243(15) 0.7468(7) 0.043(5) Uani 1 d . 2 . U
H040 H -0.0419 0.3863 0.7652 0.051 Uiso 1 calc . 2 R .
C041 C 0.4136(16) 0.0714(13) 0.7877(7) 0.046(5) Uani 1 d . 2 . U
C045 C -0.4861(14) 0.7919(14) 0.7948(7) 0.037(5) Uani 1 d . 2 . U
C046 C -0.1362(15) 0.2813(14) 0.8169(6) 0.039(6) Uani 1 d . 2 . U
C46 C 0.2573(14) 0.1970(13) 0.7240(7) 0.039(5) Uani 1 d . 2 . U
H46 H 0.3081 0.1956 0.7205 0.046 Uiso 1 calc . 2 R .
C048 C 1.2786(14) -0.1738(13) 0.7220(5) 0.025(4) Uani 1 d . 2 . U
C050 C -0.5023(12) 0.7715(11) 0.7713(6) 0.027(5) Uani 1 d . 2 . U
C50 C 0.8016(15) 0.6290(15) 0.5859(7) 0.042(5) Uani 1 d . 2 . U
H50 H 0.7720 0.6702 0.5963 0.051 Uiso 1 calc . 2 R .
C051 C -0.0368(15) 0.6226(17) 0.8413(8) 0.052(6) Uani 1 d . 2 . U
H051 H -0.0668 0.6738 0.8426 0.062 Uiso 1 calc . 2 R .
C052 C 0.5895(15) 0.4370(12) 0.5281(6) 0.033(5) Uani 1 d . 2 . U
H052 H 0.5536 0.4178 0.5243 0.040 Uiso 1 calc . 2 R .
C52 C 0.5846(14) 0.6998(12) 0.5573(6) 0.033(5) Uani 1 d . 2 . U
H52 H 0.5970 0.7019 0.5793 0.039 Uiso 1 calc . 2 R .
C053 C 0.1489(13) 0.6344(13) 0.6858(6) 0.030(5) Uani 1 d . 2 . U
C53 C 0.3786(15) -0.1383(13) 0.5072(7) 0.042(5) Uani 1 d A 2 . U
H53 H 0.4256 -0.1832 0.5150 0.050 Uiso 1 calc A 2 R .
C55 C 0.4185(13) 0.2115(13) 0.6554(6) 0.029(5) Uani 1 d . 2 . U
C056 C 0.7057(14) 0.0953(12) 0.7933(6) 0.034(5) Uani 1 d . 2 . U
C57 C 0.4191(18) 0.0615(15) 0.8238(7) 0.052(6) Uani 1 d . 2 . U
H57 H 0.4459 0.0832 0.8338 0.062 Uiso 1 calc . 2 R .
C59 C -0.0808(15) 0.9370(14) 0.7121(7) 0.041(5) Uani 1 d . 2 . U
C060 C 0.5278(14) 0.3989(12) 0.6098(6) 0.029(5) Uani 1 d . 2 . U
C60 C -0.6594(15) 0.5668(13) 1.0082(6) 0.032(4) Uani 1 d . 2 . U
C61 C -0.4729(17) 0.8281(16) 0.8803(7) 0.052(6) Uani 1 d . 2 . U
H61 H -0.4871 0.8154 0.9026 0.063 Uiso 1 calc . 2 R .
C62 C -0.0627(16) 0.2501(16) 0.8239(8) 0.051(6) Uani 1 d . 2 . U
C063 C 0.3448(19) -0.0032(16) 0.7949(8) 0.057(6) Uani 1 d . 2 . U
C63 C 0.4239(13) 0.2674(13) 0.6591(6) 0.031(5) Uani 1 d . 2 . U
C064 C 0.3878(17) 0.0838(15) 0.6098(6) 0.048(6) Uani 1 d . 2 . U
H064 H 0.3714 0.0853 0.5878 0.057 Uiso 1 calc . 2 R .
C065 C 0.6488(14) 0.4789(13) 0.5645(6) 0.036(5) Uani 1 d . 2 . U
H065 H 0.6542 0.4886 0.5858 0.043 Uiso 1 calc . 2 R .
C65 C -0.1058(14) 0.5115(13) 0.6963(7) 0.036(5) Uani 1 d . 2 . U
H65 H -0.1496 0.5357 0.6802 0.043 Uiso 1 calc . 2 R .
C066 C 0.6527(13) 0.1911(14) 0.6763(6) 0.033(5) Uani 1 d . 2 . U
C67 C 0.4805(17) -0.1959(13) 0.6292(7) 0.044(5) Uani 1 d . 2 . U
C068 C 0.0505(17) 0.4741(18) 0.8353(8) 0.057(6) Uani 1 d . 2 . U
H068 H 0.0802 0.4228 0.8340 0.068 Uiso 1 calc . 2 R .
C68 C 0.7549(13) 0.3365(13) 0.6480(6) 0.028(5) Uani 1 d . 2 . U
C069 C 0.3855(19) 0.0204(16) 0.8435(9) 0.063(6) Uani 1 d . 2 . U
H069 H 0.3862 0.0152 0.8672 0.075 Uiso 1 calc . 2 R .
C69 C 0.3110(15) -0.0106(13) 0.4791(6) 0.039(5) Uani 1 d A 2 . U
H69 H 0.3114 0.0346 0.4670 0.047 Uiso 1 calc A 2 R .
C070 C 0.6343(19) 0.1144(16) 0.6438(9) 0.064(7) Uani 1 d . 2 . U
H070 H 0.5869 0.1212 0.6549 0.076 Uiso 1 calc . 2 R .
C072 C 1.1943(14) -0.0394(12) 0.6840(6) 0.030(4) Uani 1 d . 2 . U
C72 C 0.7528(16) 0.1310(15) 0.6351(6) 0.046(5) Uani 1 d . 2 . U
H72 H 0.7857 0.1514 0.6413 0.055 Uiso 1 calc . 2 R .
C073 C -0.2289(18) 0.6796(19) 0.9138(8) 0.060(6) Uani 1 d . 2 . U
C73 C -0.4373(17) 0.8741(16) 0.8734(7) 0.051(6) Uani 1 d . 2 . U
H73 H -0.4245 0.8907 0.8915 0.061 Uiso 1 calc . 2 R .
C74 C 0.417(2) -0.1504(14) 0.6053(7) 0.053(6) Uani 1 d . 2 . U
H74 H 0.3675 -0.1526 0.6075 0.063 Uiso 1 calc . 2 R .
C075 C 0.1959(16) 0.4429(14) 0.5616(6) 0.041(5) Uani 1 d . 2 . U
C076 C 0.8409(13) 0.5026(14) 0.5822(6) 0.031(4) Uani 1 d . 2 . U
H076 H 0.8384 0.4560 0.5895 0.037 Uiso 1 calc . 2 R .
C077 C -0.2326(17) 0.3185(14) 0.9150(7) 0.045(5) Uani 1 d . 2 . U
C78 C 0.3833(15) -0.0734(13) 0.4893(7) 0.042(5) Uani 1 d A 2 . U
C79 C 0.429(3) -0.1022(17) 0.5785(7) 0.071(7) Uani 1 d . 2 . U
H79 H 0.3867 -0.0714 0.5622 0.085 Uiso 1 calc . 2 R .
C81 C -0.2321(16) 0.7830(14) 0.6839(7) 0.043(5) Uani 1 d . 2 . U
H81 H -0.2008 0.7409 0.6743 0.052 Uiso 1 calc . 2 R .
C084 C 1.3108(15) -0.2706(14) 0.8334(6) 0.038(5) Uani 1 d . 2 . U
C85 C 0.8739(17) 0.2516(13) 0.5492(7) 0.045(5) Uani 1 d . 2 . U
C086 C -0.4011(16) 0.6132(14) 0.8559(7) 0.045(6) Uani 1 d . 2 . U
C087 C 0.1465(19) 0.104(2) 0.8327(10) 0.086(9) Uani 1 d . 2 . U
H087 H 0.1773 0.0539 0.8293 0.104 Uiso 1 calc . 2 R .
C089 C 0.4753(14) -0.2479(13) 0.6575(6) 0.033(5) Uani 1 d . 2 . U
C89 C 0.0558(15) 0.2443(16) 0.8475(7) 0.049(6) Uani 1 d . 2 . U
H89 H 0.0247 0.2926 0.8523 0.058 Uiso 1 calc . 2 R .
C091 C 1.2752(17) -0.2286(14) 0.8579(6) 0.044(5) Uani 1 d . 2 . U
C91 C 0.493(3) -0.0969(18) 0.5745(9) 0.082(8) Uani 1 d . 2 . U
H91 H 0.5009 -0.0693 0.5539 0.098 Uiso 1 calc . 2 R .
C092 C 0.8547(19) -0.0994(18) 0.8936(8) 0.070(9) Uani 1 d . 2 . U
H092 H 0.8493 -0.1072 0.9171 0.084 Uiso 1 calc . 2 R .
C093 C -0.2837(16) 0.6793(17) 0.8917(7) 0.052(6) Uani 1 d . 2 . U
H093 H -0.3164 0.7233 0.8757 0.062 Uiso 1 calc . 2 R .
C93 C 0.562(2) -0.1354(18) 0.6032(8) 0.091(9) Uani 1 d . 2 D U
C094 C 0.9134(18) -0.1510(18) 0.8819(8) 0.061(7) Uani 1 d . 2 . U
H094 H 0.9497 -0.1945 0.8970 0.074 Uiso 1 calc . 2 R .
C94 C -0.0402(16) 0.7771(15) 0.5912(7) 0.046(6) Uani 1 d . 2 . U
C095 C 1.3458(17) -0.3092(14) 0.8125(7) 0.044(6) Uani 1 d . 2 . U
C098 C 0.510(2) 0.0238(19) 0.9454(8) 0.074(8) Uani 1 d . 2 . U
H098 H 0.5104 -0.0085 0.9660 0.089 Uiso 1 calc . 2 R .
C99 C 0.3052(15) -0.1362(14) 0.5136(6) 0.041(5) Uani 1 d A 2 . U
C105 C 0.080(2) 0.721(2) 0.5651(8) 0.073(9) Uani 1 d . 2 . U
H105 H 0.1079 0.7097 0.5455 0.087 Uiso 1 calc . 2 R .
C106 C 0.5047(17) 0.2161(15) 0.8333(7) 0.044(6) Uani 1 d . 2 . U
C107 C -0.2393(18) 0.5531(19) 0.9173(8) 0.062(7) Uani 1 d . 2 . U
H107 H -0.2427 0.5073 0.9187 0.074 Uiso 1 calc . 2 R .
C110 C -0.0120(17) 0.9008(15) 0.6646(7) 0.051(6) Uani 1 d . 2 . U
H110 H -0.0087 0.9079 0.6410 0.062 Uiso 1 calc . 2 R .
C119 C 1.2105(17) -0.2350(14) 0.8753(7) 0.049(5) Uani 1 d . 2 . U
H119 H 1.1912 -0.2679 0.8701 0.059 Uiso 1 calc . 2 R .
C120 C 0.1351(16) 0.2076(16) 0.8556(9) 0.060(7) Uani 1 d . 2 . U
C123 C 0.2407(17) -0.0112(16) 0.4858(7) 0.053(6) Uani 1 d A 2 . U
H123 H 0.1938 0.0338 0.4781 0.063 Uiso 1 calc A 2 R .
C127 C -0.2164(18) 0.8445(15) 0.6772(8) 0.054(6) Uani 1 d . 2 . U
H127 H -0.1751 0.8446 0.6630 0.064 Uiso 1 calc . 2 R .
C131 C 0.2284(15) 0.1653(13) 0.7046(7) 0.041(5) Uani 1 d . 2 . U
H131 H 0.2595 0.1412 0.6878 0.049 Uiso 1 calc . 2 R .
C132 C 0.0869(16) 0.5171(16) 0.5927(7) 0.050(6) Uani 1 d . 2 . U
H132 H 0.0322 0.5397 0.5970 0.060 Uiso 1 calc . 2 R .
C133 C 0.2334(15) -0.0723(14) 0.5027(6) 0.041(5) Uani 1 d A 2 . U
H133 H 0.1833 -0.0721 0.5071 0.050 Uiso 1 calc A 2 R .
C140 C 0.002(2) 0.7616(19) 0.5629(8) 0.067(7) Uani 1 d . 2 . U
H140 H -0.0249 0.7806 0.5415 0.081 Uiso 1 calc . 2 R .
C141 C 0.5488(19) -0.1884(16) 0.6243(8) 0.063(7) Uani 1 d . 2 . U
H141 H 0.5937 -0.2266 0.6379 0.076 Uiso 1 calc . 2 R .
C142 C -0.7388(16) 0.5963(15) 1.0084(7) 0.047(6) Uani 1 d . 2 . U
H142 H -0.7645 0.6032 1.0288 0.056 Uiso 1 calc . 2 R .
C150 C 0.8946(15) 0.5796(15) 0.5453(7) 0.046(5) Uani 1 d . 2 . U
H150 H 0.9280 0.5851 0.5279 0.055 Uiso 1 calc . 2 R .
C151 C 0.577(2) 0.0738(17) 0.9077(8) 0.066(7) Uani 1 d . 2 . U
H151 H 0.6249 0.0752 0.9000 0.079 Uiso 1 calc . 2 R .
C152 C 0.1208(19) 0.6950(17) 0.5966(7) 0.057(6) Uani 1 d . 2 . U
H152 H 0.1771 0.6692 0.5983 0.068 Uiso 1 calc . 2 R .
C154 C 0.8473(16) 0.6387(16) 0.5612(7) 0.049(6) Uani 1 d . 2 . U
H154 H 0.8478 0.6862 0.5542 0.059 Uiso 1 calc . 2 R .
C155 C 1.176(2) -0.1945(18) 0.8993(8) 0.072(7) Uani 1 d . 2 . U
C158 C 0.1837(18) 0.1398(19) 0.8467(10) 0.080(9) Uani 1 d . 2 . U
H158 H 0.2397 0.1184 0.8499 0.096 Uiso 1 calc . 2 R .
C173 C 1.202(2) -0.140(2) 0.9048(9) 0.087(9) Uani 1 d . 2 . U
H173 H 1.1740 -0.1086 0.9199 0.104 Uiso 1 calc . 2 R .
C180 C -0.2399(15) 0.7002(13) 0.7999(7) 0.040(5) Uani 1 d . 2 . U
H180 H -0.2826 0.7031 0.8138 0.048 Uiso 1 calc . 2 R .
C185 C 1.261(3) -0.132(2) 0.8903(10) 0.097(9) Uani 1 d . 2 . U
H185 H 1.2810 -0.0993 0.8960 0.117 Uiso 1 calc . 2 R .
Br40 Br 0.3311(6) 0.0662(5) 0.9351(3) 0.104(3) Uiso 0.50 d . . . U
C0AA C -0.181(2) 0.8051(18) 0.9957(9) 0.068(9) Uiso 1 d . . . U
Cl5 Cl -0.1945(12) 0.8909(11) 1.0103(5) 0.186(7) Uiso 1 d . . . .

loop_
_atom_site_aniso_label
_atom_site_aniso_U_11
_atom_site_aniso_U_22
_atom_site_aniso_U_33
_atom_site_aniso_U_23
_atom_site_aniso_U_13
_atom_site_aniso_U_12
Sb1 0.0565(12) 0.0399(10) 0.0318(10) -0.0013(8) 0.0001(9) -0.0278(9)
Ag1 0.0326(10) 0.0280(9) 0.0271(10) -0.0049(8) -0.0013(8) -0.0105(8)
Ag2 0.0479(12) 0.0267(9) 0.0426(12) -0.0064(8) -0.0085(10) -0.0163(9)
Ag3 0.0312(10) 0.0371(10) 0.0337(11) -0.0067(8) -0.0018(8) -0.0128(9)
Ag4 0.0456(12) 0.0384(10) 0.0307(11) -0.0068(8) -0.0029(9) -0.0185(10)
Ag5 0.0353(11) 0.0392(10) 0.0366(11) -0.0124(9) 0.0029(9) -0.0173(9)
Ag6 0.0499(13) 0.0339(10) 0.0341(11) -0.0092(9) -0.0067(9) -0.0156(10)
Ag7 0.0389(11) 0.0339(10) 0.0450(12) -0.0104(9) 0.0128(9) -0.0176(9)
Ag8 0.0452(12) 0.0364(10) 0.0399(12) -0.0146(9) 0.0108(10) -0.0113(10)
Ag9 0.0349(11) 0.0505(12) 0.0454(13) -0.0240(10) 0.0030(9) -0.0136(10)
Ag10 0.0493(13) 0.0493(12) 0.0374(12) -0.0035(10) -0.0009(10) -0.0269(11)
Ag11 0.0320(11) 0.0509(12) 0.0619(15) -0.0277(11) 0.0170(10) -0.0167(10)
Ag12 0.0263(11) 0.0676(14) 0.0550(14) -0.0123(11) 0.0114(10) -0.0233(11)
Ag13 0.0358(12) 0.0442(11) 0.0600(14) 0.0054(10) -0.0140(10) -0.0236(10)
Ag14 0.0368(12) 0.0694(14) 0.0411(13) -0.0113(11) -0.0014(10) -0.0297(11)
Ag15 0.0494(13) 0.0898(17) 0.0241(11) -0.0059(11) -0.0012(10) -0.0446(13)
Ag16 0.0278(11) 0.0710(15) 0.0622(15) -0.0178(12) 0.0029(10) -0.0287(11)
Ag17 0.0566(14) 0.0597(13) 0.0431(13) 0.0097(10) -0.0146(11) -0.0391(12)
Ag18 0.0307(12) 0.0756(16) 0.0441(13) -0.0234(12) 0.0060(10) -0.0105(11)
Ag19 0.0269(11) 0.0847(16) 0.0403(13) -0.0214(12) 0.0018(9) -0.0162(11)
Ag20 0.0244(11) 0.0576(13) 0.0807(17) -0.0395(13) -0.0087(11) -0.0088(10)
Ag21 0.0425(13) 0.0726(15) 0.0518(14) -0.0138(12) 0.0008(11) -0.0307(12)
Ag22 0.0361(12) 0.0484(12) 0.0671(16) 0.0046(11) 0.0033(11) -0.0210(10)
Ag23 0.0393(13) 0.0593(14) 0.0551(15) -0.0015(11) 0.0107(11) -0.0176(11)
Ag24 0.0833(17) 0.0521(13) 0.0342(12) -0.0137(10) 0.0029(11) -0.0436(13)
Ag25 0.0696(16) 0.0365(11) 0.0590(15) 0.0064(10) 0.0010(12) -0.0318(11)
Ag26 0.0598(15) 0.0612(14) 0.0440(13) -0.0194(11) 0.0134(11) -0.0291(12)
Ag27 0.0830(17) 0.0441(12) 0.0401(13) -0.0070(10) -0.0089(12) -0.0287(12)
Ag28 0.0273(10) 0.0305(9) 0.0295(10) -0.0055(8) 0.0024(8) -0.0143(8)
Ag29 0.108(2) 0.0757(18) 0.0584(18) 0.0188(14) 0.0179(17) -0.0406(18)
Ag30 0.147(3) 0.0434(14) 0.0508(16) -0.0139(12) -0.0022(17) -0.0107(16)
Ag31 0.077(2) 0.0425(14) 0.234(4) -0.054(2) 0.103(3) -0.0357(14)
Ag32 0.0340(10) 0.0357(10) 0.0297(10) -0.0088(8) 0.0068(8) -0.0186(9)
Ag33 0.0412(11) 0.0298(9) 0.0335(11) -0.0078(8) 0.0023(9) -0.0177(9)
Ag34 0.0330(10) 0.0401(10) 0.0311(11) -0.0112(8) 0.0008(8) -0.0177(9)
Ag35 0.0381(11) 0.0363(10) 0.0315(11) -0.0084(8) 0.0068(9) -0.0223(9)
Ag36 0.0339(11) 0.0309(10) 0.0442(12) -0.0130(9) 0.0067(9) -0.0148(9)
Ag37 0.0369(11) 0.0425(11) 0.0327(11) -0.0077(9) -0.0028(9) -0.0211(9)
Ag38 0.0574(15) 0.0429(12) 0.0716(17) -0.0194(11) 0.0170(13) -0.0222(11)
Ag39 0.0405(13) 0.0725(15) 0.0605(16) -0.0139(12) -0.0123(11) -0.0274(12)
Ag40 0.0773(17) 0.0402(12) 0.0544(15) -0.0196(11) 0.0172(13) -0.0185(12)
Ag41 0.0355(12) 0.0363(11) 0.112(2) 0.0083(13) 0.0193(13) -0.0166(10)
Ag42 0.0464(14) 0.0589(14) 0.0689(17) 0.0118(12) -0.0053(12) -0.0313(12)
Ag43 0.0668(16) 0.0642(15) 0.0505(15) 0.0022(12) -0.0240(12) -0.0316(13)
Ag44 0.0559(15) 0.0505(13) 0.0607(16) -0.0259(12) 0.0052(12) 0.0011(12)
Ag45 0.135(3) 0.0407(13) 0.0576(17) -0.0133(12) -0.0377(17) -0.0180(15)
Br3 0.106(8) 0.189(12) 0.127(9) 0.064(9) -0.004(7) -0.114(9)
Br4 0.099(6) 0.111(6) 0.094(6) -0.069(5) 0.022(5) -0.068(5)
Br5 0.095(3) 0.108(3) 0.0333(17) -0.0133(17) 0.0116(17) -0.071(2)
Br6 0.133(4) 0.088(3) 0.147(4) -0.044(3) 0.092(4) -0.071(3)
Br7 0.058(2) 0.100(3) 0.077(2) -0.019(2) -0.0045(18) -0.052(2)
Br8 0.198(6) 0.130(4) 0.062(3) 0.035(3) -0.017(3) -0.063(4)
Br9 0.066(4) 0.057(4) 0.034(3) -0.006(3) 0.020(3) 0.008(3)
Br10 0.0541(18) 0.0335(14) 0.0588(19) -0.0076(13) -0.0028(14) -0.0234(13)
Br11 0.0448(16) 0.0537(16) 0.0561(18) -0.0086(14) 0.0075(14) -0.0346(14)
Br12 0.0373(16) 0.0450(15) 0.0575(19) -0.0218(14) -0.0092(14) -0.0031(13)
Br13 0.065(2) 0.0672(19) 0.062(2) -0.0204(16) 0.0269(17) -0.0476(17)
Br14 0.0404(16) 0.082(2) 0.066(2) -0.0280(17) 0.0064(15) -0.0386(16)
Br15 0.0521(18) 0.0477(16) 0.0471(18) 0.0016(13) -0.0031(14) -0.0192(14)
Br16 0.0508(18) 0.0425(16) 0.097(3) -0.0382(17) 0.0064(17) -0.0172(14)
Br17 0.0464(18) 0.0347(15) 0.080(2) -0.0103(15) 0.0006(16) -0.0029(13)
Br18 0.065(2) 0.0646(19) 0.058(2) -0.0270(16) 0.0236(17) -0.0291(17)
Br19 0.0519(19) 0.0518(18) 0.108(3) -0.0249(18) 0.0041(18) -0.0346(16)
Br20 0.071(2) 0.070(2) 0.059(2) -0.0350(17) 0.0133(17) -0.0422(18)
Br21 0.076(2) 0.067(2) 0.080(2) -0.0252(18) 0.0009(19) -0.0487(19)
Br22 0.157(5) 0.127(4) 0.178(6) -0.016(4) -0.048(4) -0.094(4)
Br23 0.054(2) 0.112(3) 0.059(2) 0.012(2) -0.0209(18) -0.026(2)
Br24 0.156(11) 0.141(9) 0.069(6) 0.055(6) 0.009(7) 0.018(8)
Br25 0.119(7) 0.073(5) 0.111(7) -0.038(5) 0.082(6) -0.068(5)
Br26 0.0444(19) 0.0415(17) 0.138(4) 0.005(2) -0.024(2) -0.0102(15)
Br28 0.085(3) 0.129(4) 0.096(3) -0.042(3) 0.025(3) -0.036(3)
Br31 0.062(2) 0.0624(19) 0.0510(19) -0.0198(15) 0.0246(16) -0.0147(16)
Br32 0.0451(17) 0.0715(19) 0.0273(15) -0.0147(14) -0.0058(13) -0.0092(15)
Br34 0.0253(13) 0.0325(13) 0.0526(17) -0.0186(12) 0.0006(12) -0.0047(11)
Br35 0.0574(18) 0.0562(16) 0.0226(14) -0.0106(12) 0.0031(12) -0.0323(14)
S1 0.023(3) 0.031(3) 0.026(3) -0.007(2) 0.004(2) -0.011(3)
S2 0.025(3) 0.027(3) 0.031(3) -0.008(3) -0.006(3) -0.011(3)
S3 0.023(3) 0.030(3) 0.028(3) -0.002(3) 0.002(3) -0.011(3)
S4 0.028(3) 0.034(3) 0.028(3) -0.013(3) 0.008(3) -0.019(3)
S5 0.028(3) 0.031(3) 0.031(3) -0.007(3) 0.008(3) -0.018(3)
S6 0.023(3) 0.034(3) 0.024(3) -0.003(2) -0.007(2) -0.012(3)
F1 0.059(10) 0.048(9) 0.051(10) -0.010(7) -0.011(8) -0.024(8)
F2 0.079(12) 0.042(9) 0.056(11) 0.002(8) -0.001(9) -0.019(9)
F3 0.094(14) 0.083(13) 0.048(11) -0.012(9) 0.022(10) -0.043(12)
F4 0.058(11) 0.067(11) 0.084(13) -0.007(10) -0.002(10) -0.043(9)
F5 0.093(13) 0.071(11) 0.019(8) -0.010(7) 0.008(8) -0.053(10)
F6 0.080(12) 0.041(9) 0.061(11) -0.003(8) -0.025(9) -0.024(9)
C1 0.014(11) 0.034(12) 0.027(12) -0.005(9) 0.001(9) -0.010(9)
C2 0.024(11) 0.034(12) 0.032(12) -0.008(9) 0.001(9) -0.013(9)
C3 0.029(9) 0.027(10) 0.024(10) -0.006(8) -0.001(8) -0.012(9)
C4 0.044(11) 0.036(12) 0.031(12) -0.007(9) 0.005(9) -0.024(10)
C5 0.049(11) 0.041(12) 0.030(12) -0.017(9) 0.011(10) -0.025(11)
C6 0.055(12) 0.038(12) 0.023(11) -0.001(9) 0.000(10) -0.033(11)
C7 0.036(11) 0.036(12) 0.028(12) 0.000(9) 0.000(8) -0.025(10)
C8 0.037(10) 0.024(10) 0.040(12) -0.011(9) -0.002(9) -0.018(10)
Br1 0.0407(16) 0.0597(17) 0.0518(18) -0.0137(14) -0.0025(13) -0.0311(14)
C11 0.039(14) 0.049(12) 0.023(13) -0.004(9) -0.002(9) -0.026(10)
C12 0.033(12) 0.044(10) 0.038(13) -0.010(9) -0.001(9) -0.013(10)
C13 0.036(10) 0.047(9) 0.037(12) 0.002(9) 0.006(8) -0.019(9)
C14 0.074(16) 0.044(10) 0.044(15) -0.018(9) 0.000(11) -0.022(11)
C15 0.090(18) 0.048(11) 0.046(16) 0.001(10) 0.007(12) -0.036(12)
C16 0.060(15) 0.058(12) 0.077(18) 0.014(12) 0.000(11) -0.021(12)
C17A 0.018(16) 0.056(15) 0.039(18) -0.005(14) 0.012(11) -0.005(13)
C18A 0.020(17) 0.052(13) 0.031(18) 0.003(13) 0.012(11) -0.019(13)
Br36 0.053(4) 0.082(5) 0.061(4) -0.006(3) -0.019(3) -0.022(3)
C17B 0.031(14) 0.044(16) 0.04(2) -0.012(14) 0.021(14) -0.001(11)
C18B 0.021(14) 0.057(15) 0.04(2) 0.006(15) 0.009(15) -0.007(12)
Br37 0.035(4) 0.052(4) 0.063(5) 0.002(3) -0.010(3) -0.011(3)
C1A 0.041(15) 0.037(13) 0.055(15) -0.011(12) 0.003(12) -0.026(12)
C1B 0.085(18) 0.089(19) 0.086(16) -0.044(15) 0.038(14) -0.056(16)
C1C 0.142(19) 0.083(18) 0.106(16) -0.055(17) 0.071(14) -0.063(17)
C1D 0.15(2) 0.06(2) 0.15(2) -0.03(2) 0.095(17) -0.01(2)
C1E 0.18(3) 0.09(2) 0.15(2) -0.03(2) 0.114(19) -0.02(2)
C1F 0.23(3) 0.11(3) 0.15(2) -0.05(3) 0.10(2) -0.05(3)
C1G 0.22(3) 0.11(2) 0.106(16) -0.06(2) 0.081(19) -0.08(2)
C1H 0.20(2) 0.11(2) 0.086(16) -0.058(19) 0.064(15) -0.10(2)
Br30 0.299(8) 0.129(4) 0.038(2) -0.027(2) 0.038(3) -0.157(5)
C2B 0.052(17) 0.09(2) 0.121(18) 0.015(18) 0.018(15) -0.020(16)
C2C 0.080(16) 0.087(19) 0.132(19) 0.026(18) 0.005(14) -0.036(16)
C2D 0.13(2) 0.11(2) 0.14(2) 0.02(2) 0.053(19) -0.02(2)
C2E 0.15(2) 0.14(3) 0.12(2) -0.02(2) 0.05(2) 0.00(2)
C2G 0.116(18) 0.08(2) 0.14(2) -0.011(19) -0.026(19) 0.01(2)
C2H 0.106(17) 0.07(2) 0.15(2) 0.005(19) -0.027(18) -0.032(18)
Br33 0.223(8) 0.127(5) 0.168(6) 0.027(4) -0.078(6) -0.080(5)
C3A 0.035(12) 0.052(15) 0.032(14) -0.008(11) 0.003(9) -0.019(11)
C3B 0.047(12) 0.054(14) 0.030(13) -0.023(10) -0.002(9) -0.007(11)
C3C 0.052(11) 0.077(15) 0.038(13) -0.025(9) -0.009(10) 0.000(11)
C3D 0.084(16) 0.089(19) 0.048(17) -0.002(12) -0.010(14) 0.005(14)
C3E 0.089(19) 0.11(2) 0.062(19) -0.005(14) -0.023(16) 0.003(16)
C3F 0.076(17) 0.13(2) 0.061(18) -0.032(13) 0.001(17) 0.005(17)
C3G 0.045(12) 0.13(2) 0.058(17) -0.044(14) -0.005(12) 0.003(14)
C3H 0.040(11) 0.096(18) 0.061(16) -0.049(12) 0.000(11) 0.005(12)
Br27 0.123(6) 0.358(14) 0.180(8) -0.052(8) -0.023(5) -0.078(7)
C4A 0.035(14) 0.044(14) 0.041(14) -0.011(11) -0.002(10) -0.018(11)
C4B 0.041(14) 0.052(14) 0.039(14) -0.013(10) 0.002(9) -0.022(11)
C4C 0.037(13) 0.077(13) 0.047(14) -0.008(11) 0.006(9) -0.016(11)
C4D 0.052(17) 0.089(14) 0.076(19) 0.022(15) 0.001(14) -0.030(14)
C4E 0.10(2) 0.125(18) 0.11(2) 0.029(18) 0.032(17) -0.039(18)
C4F 0.09(2) 0.123(18) 0.09(2) 0.007(18) 0.055(16) 0.017(19)
C4H 0.041(16) 0.104(16) 0.069(18) -0.028(15) 0.018(12) -0.016(14)
Br29 0.122(5) 0.364(13) 0.172(7) -0.136(8) 0.041(5) -0.090(7)
CP1 0.053(15) 0.09(2) 0.051(19) 0.000(17) 0.006(17) -0.028(18)
C02S 0.016(9) 0.038(11) 0.039(11) -0.019(8) 0.015(7) -0.006(8)
C02T 0.045(12) 0.044(13) 0.058(14) -0.028(9) 0.012(9) -0.027(11)
C02V 0.025(10) 0.031(11) 0.042(12) -0.007(8) 0.002(8) -0.016(9)
C02X 0.026(11) 0.055(14) 0.063(14) -0.019(10) 0.014(10) -0.021(11)
C02Y 0.026(10) 0.033(9) 0.032(12) -0.013(8) -0.005(8) -0.014(8)
CP4 0.084(17) 0.062(16) 0.10(2) -0.052(14) 0.018(15) -0.027(15)
C03A 0.031(11) 0.042(10) 0.036(13) -0.011(10) -0.003(8) -0.022(9)
C03B 0.026(11) 0.036(12) 0.061(13) -0.023(9) 0.021(9) -0.011(9)
C03D 0.039(11) 0.024(9) 0.034(10) -0.011(7) 0.003(9) -0.018(7)
C03E 0.035(11) 0.031(10) 0.041(10) -0.009(8) 0.009(8) -0.017(7)
C03G 0.028(11) 0.035(12) 0.044(13) -0.007(9) -0.002(9) -0.004(9)
C03H 0.011(9) 0.036(8) 0.036(9) -0.010(7) 0.012(8) -0.015(9)
C03I 0.033(13) 0.039(13) 0.027(13) 0.004(10) -0.013(10) -0.014(11)
C03J 0.028(10) 0.031(9) 0.036(8) -0.012(7) -0.003(8) -0.015(7)
C03K 0.030(10) 0.037(10) 0.025(10) -0.017(8) 0.011(8) -0.020(7)
C03M 0.035(10) 0.019(10) 0.052(13) -0.001(9) 0.003(9) -0.023(9)
C03N 0.038(13) 0.042(12) 0.014(11) 0.002(10) -0.011(10) -0.022(11)
C03O 0.042(13) 0.042(11) 0.056(16) -0.013(11) -0.006(10) -0.023(10)
C03P 0.028(10) 0.030(10) 0.030(9) -0.005(7) -0.002(7) -0.019(7)
C03Q 0.017(11) 0.032(11) 0.032(12) -0.009(8) 0.008(8) -0.008(9)
C03R 0.036(11) 0.028(9) 0.034(12) -0.004(9) -0.006(8) -0.013(8)
C03S 0.024(10) 0.030(11) 0.032(12) -0.009(9) -0.001(9) -0.012(9)
C03U 0.020(10) 0.044(10) 0.049(14) -0.002(10) -0.001(8) -0.010(8)
C03W 0.047(11) 0.043(11) 0.039(14) -0.004(9) 0.010(10) -0.026(9)
C03X 0.047(9) 0.032(12) 0.041(10) -0.008(10) -0.012(8) -0.021(9)
C03Y 0.023(10) 0.029(11) 0.029(12) -0.004(9) -0.005(8) -0.007(9)
C03Z 0.024(11) 0.031(9) 0.021(11) -0.010(9) -0.005(9) -0.011(8)
C04A 0.050(14) 0.034(10) 0.033(10) -0.015(8) 0.006(11) -0.020(11)
C04B 0.025(11) 0.044(10) 0.035(13) -0.013(10) -0.004(10) -0.020(9)
C04C 0.032(11) 0.032(9) 0.030(12) -0.012(7) -0.001(9) -0.021(8)
C04D 0.060(15) 0.034(10) 0.042(14) -0.002(10) 0.005(10) -0.027(11)
C04E 0.033(13) 0.037(12) 0.029(13) -0.013(10) 0.006(10) -0.018(10)
C04G 0.029(11) 0.021(9) 0.047(11) -0.007(7) 0.002(8) -0.017(7)
C04I 0.023(12) 0.040(13) 0.041(14) -0.003(11) 0.007(9) -0.024(11)
C04K 0.033(13) 0.035(12) 0.046(11) -0.002(10) 0.006(10) -0.021(10)
C04N 0.055(13) 0.027(11) 0.038(9) -0.008(9) 0.006(9) -0.010(9)
C04P 0.033(11) 0.020(10) 0.024(12) 0.003(9) -0.006(10) -0.014(10)
C04R 0.034(11) 0.016(9) 0.044(9) -0.007(8) 0.007(9) -0.003(7)
C04Y 0.028(11) 0.032(9) 0.051(14) -0.010(10) -0.010(9) -0.014(9)
C04Z 0.038(13) 0.013(10) 0.033(13) 0.000(9) 0.000(10) -0.011(9)
C05A 0.045(13) 0.062(12) 0.035(11) -0.015(9) 0.001(11) -0.043(12)
C05B 0.049(13) 0.023(10) 0.034(10) -0.010(7) -0.004(8) -0.011(8)
C05D 0.069(17) 0.050(14) 0.073(12) -0.017(13) 0.017(14) -0.040(12)
C05F 0.038(9) 0.032(10) 0.051(14) 0.002(9) -0.009(10) -0.025(8)
C05G 0.034(13) 0.023(11) 0.036(11) -0.011(9) -0.010(10) -0.012(9)
C05H 0.048(14) 0.030(12) 0.065(12) -0.006(11) -0.003(12) -0.023(10)
C05I 0.031(11) 0.031(9) 0.033(12) -0.004(9) -0.012(8) -0.014(9)
C05K 0.031(11) 0.031(12) 0.053(14) -0.011(10) -0.003(10) -0.008(10)
C05L 0.033(11) 0.038(10) 0.033(9) -0.002(8) 0.003(8) -0.011(7)
C05M 0.037(13) 0.017(10) 0.039(14) -0.001(10) 0.000(9) -0.017(10)
C05N 0.041(13) 0.026(10) 0.034(11) 0.003(8) 0.014(9) -0.009(8)
C05O 0.069(12) 0.038(11) 0.042(14) -0.004(9) 0.011(12) -0.037(11)
C05P 0.017(10) 0.030(11) 0.039(8) -0.006(9) 0.004(8) -0.012(8)
C05Q 0.046(11) 0.022(10) 0.040(11) -0.014(9) 0.008(8) -0.010(10)
C05R 0.028(11) 0.031(11) 0.024(8) 0.002(9) -0.008(8) -0.010(8)
C05U 0.031(12) 0.035(12) 0.020(10) 0.002(8) -0.002(8) -0.014(10)
C05V 0.037(10) 0.031(11) 0.027(11) 0.000(8) 0.007(8) -0.017(10)
C05W 0.037(9) 0.031(11) 0.027(11) -0.002(8) 0.000(8) -0.017(9)
C05Y 0.056(15) 0.058(12) 0.033(9) -0.012(9) 0.012(11) -0.040(12)
C05Z 0.044(11) 0.042(11) 0.054(15) 0.004(10) -0.023(10) -0.025(9)
C06A 0.042(13) 0.052(13) 0.023(10) -0.011(10) 0.000(9) -0.028(10)
C06D 0.051(12) 0.036(12) 0.034(12) -0.010(10) 0.014(9) -0.011(11)
C06E 0.033(10) 0.063(14) 0.079(19) -0.036(13) 0.003(13) -0.010(10)
C06F 0.034(12) 0.040(12) 0.040(9) -0.018(10) 0.014(9) -0.026(10)
C06G 0.059(16) 0.057(14) 0.034(9) 0.000(10) 0.004(11) -0.008(10)
C06H 0.026(13) 0.059(15) 0.028(13) -0.014(12) -0.011(8) -0.006(12)
C06L 0.022(11) 0.038(10) 0.048(11) -0.008(9) -0.005(9) -0.015(8)
C06M 0.024(11) 0.054(10) 0.054(15) -0.021(11) -0.005(9) -0.003(10)
C06N 0.030(12) 0.033(12) 0.043(9) -0.004(10) 0.013(10) -0.016(9)
C06R 0.028(10) 0.046(13) 0.036(13) -0.007(10) 0.003(9) -0.020(11)
C06S 0.053(15) 0.068(13) 0.050(16) -0.003(13) -0.004(12) -0.020(12)
C06U 0.069(12) 0.039(12) 0.032(13) 0.007(9) -0.022(12) -0.028(10)
C06X 0.038(12) 0.035(11) 0.033(13) -0.014(9) -0.001(8) -0.022(10)
C06Y 0.039(13) 0.048(13) 0.032(10) -0.016(10) 0.004(10) -0.025(10)
C06Z 0.043(13) 0.067(12) 0.038(13) -0.008(10) 0.005(8) -0.026(11)
C07A 0.030(10) 0.027(11) 0.035(9) -0.012(10) -0.012(7) 0.001(10)
C07B 0.050(12) 0.037(12) 0.041(13) -0.024(11) 0.002(10) -0.006(11)
C07C 0.072(16) 0.055(16) 0.042(15) -0.011(11) 0.019(12) -0.015(13)
C07D 0.030(8) 0.046(13) 0.045(11) -0.021(11) -0.012(8) -0.005(11)
C07E 0.028(8) 0.047(13) 0.037(13) -0.012(10) -0.011(9) -0.001(11)
C07F 0.048(14) 0.029(12) 0.058(14) -0.010(8) 0.012(11) -0.017(10)
C07G 0.040(13) 0.039(12) 0.045(10) -0.017(10) -0.006(10) -0.014(9)
C07H 0.040(13) 0.056(11) 0.031(13) -0.009(10) 0.006(9) -0.025(11)
C07K 0.037(14) 0.102(17) 0.056(16) -0.016(13) -0.006(11) -0.036(13)
C07M 0.052(12) 0.037(12) 0.022(10) -0.008(8) 0.007(8) -0.032(11)
C07O 0.078(17) 0.055(16) 0.066(18) -0.031(13) 0.012(13) -0.007(14)
C07P 0.036(11) 0.034(12) 0.035(10) -0.020(10) -0.006(8) -0.009(11)
C07R 0.052(15) 0.061(15) 0.033(14) -0.018(11) 0.005(9) -0.020(12)
C07S 0.017(11) 0.027(11) 0.034(10) -0.006(9) -0.005(9) -0.013(8)
C07U 0.033(9) 0.036(11) 0.034(8) -0.017(9) -0.006(7) -0.011(10)
C07V 0.032(12) 0.028(11) 0.021(9) -0.005(9) -0.008(8) -0.015(9)
C07Y 0.088(18) 0.061(16) 0.075(18) -0.035(13) 0.023(14) -0.039(13)
C07Z 0.031(8) 0.041(11) 0.062(15) -0.010(10) 0.007(10) -0.018(8)
C08A 0.026(11) 0.034(11) 0.026(9) -0.009(9) 0.003(8) -0.014(9)
C08C 0.026(10) 0.058(15) 0.053(13) -0.014(13) -0.003(7) -0.009(12)
C08D 0.016(11) 0.041(12) 0.030(12) -0.009(8) -0.001(10) -0.011(10)
C08F 0.067(16) 0.071(12) 0.053(16) -0.011(13) 0.022(12) -0.040(13)
C08G 0.098(17) 0.073(18) 0.049(16) -0.005(12) 0.022(13) -0.038(15)
C08I 0.068(14) 0.030(12) 0.036(12) -0.006(8) -0.008(10) -0.009(11)
C08K 0.040(14) 0.096(15) 0.064(17) 0.001(14) -0.004(10) -0.036(14)
C08L 0.038(13) 0.046(13) 0.039(10) -0.007(10) 0.010(10) -0.024(10)
C08N 0.045(12) 0.068(16) 0.057(15) -0.021(11) -0.003(10) -0.008(12)
C08O 0.066(12) 0.041(12) 0.049(13) -0.010(8) 0.007(10) -0.023(10)
C08P 0.056(15) 0.040(13) 0.045(10) -0.005(10) -0.008(11) -0.023(11)
C08S 0.075(13) 0.049(14) 0.056(15) -0.004(10) 0.021(12) -0.026(12)
C08T 0.068(14) 0.032(12) 0.040(14) -0.017(11) 0.010(10) -0.003(12)
C08V 0.054(15) 0.042(14) 0.031(13) -0.008(10) 0.002(9) -0.030(12)
C08W 0.029(12) 0.063(15) 0.049(12) -0.022(11) 0.004(11) -0.026(11)
C08Y 0.064(13) 0.037(13) 0.041(13) -0.025(11) 0.004(11) -0.002(12)
CP10 0.030(13) 0.056(15) 0.031(14) -0.008(10) -0.010(11) -0.017(12)
C09G 0.055(14) 0.081(19) 0.067(18) -0.024(13) -0.012(11) -0.002(13)
C09O 0.078(15) 0.069(17) 0.055(16) -0.023(12) -0.023(14) -0.009(15)
C09Q 0.103(17) 0.067(17) 0.043(15) -0.005(10) -0.004(14) -0.026(16)
C09T 0.052(10) 0.054(14) 0.050(14) -0.016(11) 0.000(11) -0.028(12)
C09W 0.076(16) 0.050(15) 0.057(14) 0.004(11) -0.023(13) -0.003(14)
CP18 0.016(10) 0.053(13) 0.020(11) 0.000(9) 0.000(9) -0.015(10)
CP30 0.044(9) 0.025(11) 0.039(14) 0.009(11) -0.009(12) -0.007(10)
C031 0.037(10) 0.028(9) 0.035(9) -0.014(7) 0.003(8) -0.023(7)
C31 0.022(12) 0.057(14) 0.036(11) -0.009(10) -0.011(10) -0.018(10)
C032 0.024(11) 0.021(10) 0.025(12) -0.002(9) -0.004(8) -0.008(10)
C033 0.029(11) 0.025(11) 0.046(13) -0.005(9) 0.003(9) -0.016(9)
C33 0.025(10) 0.032(10) 0.040(9) -0.013(8) -0.003(8) -0.018(7)
C034 0.048(10) 0.036(11) 0.028(8) -0.010(8) -0.008(7) -0.023(9)
C34 0.032(11) 0.042(10) 0.024(11) -0.001(8) -0.004(7) -0.013(9)
C35 0.046(15) 0.020(11) 0.044(15) -0.013(10) 0.002(11) -0.014(10)
C036 0.036(12) 0.045(11) 0.035(13) -0.004(10) 0.001(9) -0.020(10)
C36 0.051(13) 0.041(13) 0.049(10) -0.011(10) -0.011(11) -0.007(9)
C037 0.034(12) 0.033(10) 0.048(14) -0.014(10) -0.005(9) -0.010(10)
C038 0.016(10) 0.023(8) 0.042(10) -0.011(7) -0.012(10) -0.005(9)
C039 0.034(11) 0.030(12) 0.036(9) 0.006(9) -0.002(9) -0.017(10)
C39 0.026(10) 0.024(10) 0.035(9) -0.004(8) -0.014(9) -0.008(7)
C040 0.023(11) 0.052(13) 0.056(13) -0.017(10) 0.004(8) -0.017(10)
C041 0.053(14) 0.028(11) 0.061(10) -0.011(10) 0.002(11) -0.021(9)
C045 0.025(12) 0.038(12) 0.050(11) -0.021(10) 0.004(11) -0.010(10)
C046 0.032(9) 0.039(13) 0.038(15) -0.005(11) 0.002(11) -0.010(11)
C46 0.027(11) 0.030(12) 0.055(14) -0.015(10) 0.003(9) -0.008(10)
C048 0.040(13) 0.048(10) 0.003(10) -0.004(8) 0.000(8) -0.033(10)
C050 0.019(11) 0.014(10) 0.039(13) -0.006(9) -0.003(10) 0.001(9)
C50 0.042(13) 0.046(10) 0.040(13) -0.010(10) 0.005(9) -0.020(10)
C051 0.020(12) 0.058(12) 0.065(17) -0.013(12) -0.002(10) -0.006(10)
C052 0.049(13) 0.028(11) 0.024(9) 0.001(9) 0.001(9) -0.022(10)
C52 0.035(12) 0.033(11) 0.038(10) 0.000(10) -0.003(9) -0.024(9)
C053 0.024(12) 0.034(12) 0.038(11) 0.004(9) -0.012(10) -0.022(11)
C53 0.037(9) 0.028(9) 0.043(14) -0.009(9) 0.009(11) 0.000(8)
C55 0.021(11) 0.035(9) 0.035(12) -0.005(9) 0.010(10) -0.018(10)
C056 0.032(13) 0.023(11) 0.043(14) -0.004(8) -0.001(10) -0.010(9)
C57 0.068(16) 0.040(13) 0.056(10) -0.004(11) 0.005(13) -0.034(11)
C59 0.035(11) 0.038(11) 0.051(11) -0.010(10) 0.000(9) -0.018(8)
C060 0.031(13) 0.024(11) 0.029(12) -0.008(9) 0.001(9) -0.008(10)
C60 0.041(9) 0.031(11) 0.027(9) 0.000(9) -0.012(8) -0.021(10)
C61 0.062(16) 0.059(15) 0.047(11) -0.024(11) 0.013(12) -0.033(12)
C62 0.031(8) 0.052(14) 0.064(17) -0.016(13) 0.001(12) -0.011(9)
C063 0.071(17) 0.046(14) 0.071(13) -0.020(13) 0.019(14) -0.040(12)
C63 0.026(12) 0.032(11) 0.032(13) -0.010(10) -0.004(10) -0.008(10)
C064 0.072(16) 0.059(13) 0.024(10) -0.018(8) 0.014(11) -0.037(13)
C065 0.036(13) 0.045(13) 0.031(10) -0.006(10) 0.001(9) -0.023(10)
C65 0.029(10) 0.029(11) 0.052(12) -0.022(8) 0.022(9) -0.012(9)
C066 0.022(11) 0.050(13) 0.029(12) -0.006(9) -0.005(9) -0.017(10)
C67 0.061(12) 0.018(10) 0.052(12) -0.010(7) 0.006(9) -0.015(9)
C068 0.042(14) 0.066(12) 0.061(17) -0.001(12) 0.006(11) -0.030(11)
C68 0.023(12) 0.047(13) 0.024(11) -0.006(9) 0.007(10) -0.027(11)
C069 0.081(18) 0.055(15) 0.070(13) -0.009(13) 0.008(14) -0.048(13)
C69 0.044(9) 0.029(9) 0.031(13) 0.001(9) -0.002(11) -0.007(8)
C070 0.068(15) 0.057(15) 0.089(18) -0.045(13) 0.028(13) -0.037(13)
C072 0.041(9) 0.028(9) 0.029(11) -0.008(7) 0.010(9) -0.021(7)
C72 0.041(12) 0.058(15) 0.021(12) 0.001(9) 0.004(9) -0.011(11)
C073 0.044(15) 0.083(14) 0.056(16) -0.024(12) 0.003(11) -0.027(13)
C73 0.052(15) 0.064(15) 0.048(11) -0.023(12) 0.008(12) -0.032(12)
C74 0.103(15) 0.039(12) 0.034(12) -0.009(8) -0.016(10) -0.046(12)
C075 0.049(11) 0.042(13) 0.037(13) -0.011(10) 0.006(10) -0.024(11)
C076 0.031(12) 0.047(10) 0.023(11) -0.006(9) -0.005(8) -0.023(9)
C077 0.056(11) 0.030(11) 0.046(11) -0.016(8) -0.004(9) -0.011(10)
C78 0.040(8) 0.030(9) 0.045(14) -0.012(9) 0.005(10) -0.003(8)
C79 0.14(2) 0.052(14) 0.031(13) -0.012(9) -0.002(14) -0.053(15)
C81 0.047(13) 0.033(10) 0.049(15) -0.006(10) 0.007(10) -0.020(10)
C084 0.041(13) 0.039(12) 0.040(13) -0.003(9) -0.005(9) -0.025(11)
C85 0.070(14) 0.022(11) 0.037(13) -0.008(9) 0.021(10) -0.015(11)
C086 0.044(14) 0.042(14) 0.049(16) -0.030(13) 0.009(11) -0.011(13)
C087 0.045(11) 0.070(16) 0.13(2) -0.047(16) -0.021(16) 0.005(11)
C089 0.030(12) 0.028(11) 0.037(12) -0.011(7) -0.001(9) -0.009(9)
C89 0.029(9) 0.055(13) 0.063(17) -0.024(12) 0.009(11) -0.016(9)
C091 0.064(14) 0.032(11) 0.028(12) 0.007(8) 0.000(9) -0.019(10)
C91 0.13(2) 0.055(16) 0.052(15) -0.005(11) 0.036(14) -0.038(16)
C092 0.063(17) 0.071(16) 0.038(11) 0.016(10) 0.017(11) -0.009(12)
C093 0.039(14) 0.057(11) 0.051(15) -0.016(11) -0.002(10) -0.012(11)
C93 0.079(17) 0.069(17) 0.09(2) 0.024(15) 0.039(13) -0.023(14)
C094 0.046(15) 0.065(15) 0.048(10) 0.002(11) -0.008(12) -0.008(10)
C94 0.045(11) 0.047(14) 0.038(11) 0.008(11) -0.006(8) -0.020(11)
C095 0.059(17) 0.030(13) 0.041(15) -0.001(9) -0.006(12) -0.020(12)
C098 0.12(2) 0.059(16) 0.040(15) -0.008(11) 0.006(13) -0.038(16)
C99 0.041(10) 0.041(10) 0.038(14) -0.019(10) 0.000(10) -0.011(8)
C105 0.065(13) 0.090(19) 0.034(9) 0.002(14) 0.006(11) -0.015(15)
C106 0.060(16) 0.044(14) 0.041(13) -0.021(9) 0.008(13) -0.030(13)
C107 0.051(16) 0.070(13) 0.065(17) 0.000(11) -0.008(10) -0.032(13)
C110 0.057(15) 0.043(13) 0.040(11) 0.002(9) 0.007(9) -0.015(10)
C119 0.057(15) 0.036(12) 0.037(14) 0.003(9) 0.001(10) -0.011(11)
C120 0.032(10) 0.051(13) 0.09(2) -0.014(13) -0.006(13) -0.012(10)
C123 0.041(9) 0.045(11) 0.057(16) -0.005(11) -0.011(12) -0.007(10)
C127 0.058(15) 0.051(12) 0.066(17) -0.020(11) 0.018(11) -0.035(11)
C131 0.032(11) 0.034(12) 0.055(14) -0.017(10) 0.003(10) -0.009(10)
C132 0.036(10) 0.069(16) 0.040(14) -0.018(11) -0.006(10) -0.017(12)
C133 0.036(9) 0.047(11) 0.039(14) -0.022(10) 0.009(10) -0.011(8)
C140 0.060(13) 0.089(19) 0.044(11) 0.001(14) -0.002(10) -0.030(14)
C141 0.058(12) 0.043(13) 0.073(16) -0.001(11) 0.029(11) -0.015(12)
C142 0.042(10) 0.055(14) 0.041(11) -0.013(12) 0.000(9) -0.018(12)
C150 0.036(13) 0.063(13) 0.049(14) -0.014(10) 0.008(10) -0.032(11)
C151 0.073(13) 0.054(15) 0.043(14) -0.012(10) 0.010(11) -0.004(12)
C152 0.059(13) 0.065(16) 0.037(9) 0.002(12) 0.005(8) -0.025(13)
C154 0.048(15) 0.052(11) 0.046(15) -0.004(10) 0.008(10) -0.024(11)
C155 0.083(18) 0.062(16) 0.041(15) -0.006(12) 0.014(12) -0.008(13)
C158 0.029(12) 0.069(16) 0.12(2) -0.029(16) -0.023(15) 0.004(10)
C173 0.11(2) 0.074(18) 0.061(19) -0.037(15) 0.020(15) -0.019(16)
C180 0.031(12) 0.034(10) 0.050(15) -0.012(10) -0.001(10) -0.008(9)
C185 0.12(2) 0.082(19) 0.10(2) -0.057(15) 0.033(17) -0.038(16)

loop_
_atom_type_symbol
_atom_type_description
_atom_type_scat_dispersion_real
_atom_type_scat_dispersion_imag
_atom_type_scat_source
C C 0.0033 0.0016 'International Tables Vol C Tables 4.2.6.8 and 6.1.1.4'
H H 0.0000 0.0000 'International Tables Vol C Tables 4.2.6.8 and 6.1.1.4'
Ag Ag -0.8971 1.1015 'International Tables Vol C Tables 4.2.6.8 and 6.1.1.4'
Br Br -0.2901 2.4595 'International Tables Vol C Tables 4.2.6.8 and 6.1.1.4'
Cl Cl 0.1484 0.1585 'International Tables Vol C Tables 4.2.6.8 and 6.1.1.4'
F F 0.0171 0.0103 'International Tables Vol C Tables 4.2.6.8 and 6.1.1.4'
S S 0.1246 0.1234 'International Tables Vol C Tables 4.2.6.8 and 6.1.1.4'
Sb Sb -0.5866 1.5461 'International Tables Vol C Tables 4.2.6.8 and 6.1.1.4'

loop_
_geom_angle_atom_site_label_1
_geom_angle_atom_site_label_2
_geom_angle_atom_site_label_3
_geom_angle
_geom_angle_site_symmetry_1
_geom_angle_site_symmetry_3
_geom_angle_publ_flag
F1 Sb1 F2 89.2(7) . . ?
F1 Sb1 F4 179.3(8) . . ?
F1 Sb1 F6 91.1(7) . . ?
F2 Sb1 F4 91.3(8) . . ?
F3 Sb1 F1 90.8(8) . . ?
F3 Sb1 F2 90.8(8) . . ?
F3 Sb1 F4 89.7(8) . . ?
F3 Sb1 F5 179.0(9) . . ?
F3 Sb1 F6 89.6(8) . . ?
F5 Sb1 F1 89.9(7) . . ?
F5 Sb1 F2 89.9(7) . . ?
F5 Sb1 F4 89.6(7) . . ?
F5 Sb1 F6 89.7(8) . . ?
F6 Sb1 F2 179.5(7) . . ?
F6 Sb1 F4 88.4(7) . . ?
Ag6 Ag1 Ag19 123.95(8) 1_655 . ?
Ag6 Ag1 Ag22 75.93(7) 1_655 . ?
Ag19 Ag1 Ag22 93.21(8) . . ?
Ag33 Ag1 Ag6 86.73(7) . 1_655 ?
Ag33 Ag1 Ag19 62.82(7) . . ?
Ag33 Ag1 Ag22 135.04(8) . . ?
C03Q Ag1 Ag6 51.6(6) . 1_655 ?
C03Q Ag1 Ag19 141.6(6) . . ?
C03Q Ag1 Ag22 48.7(6) . . ?
C03Q Ag1 Ag33 138.0(6) . . ?
C03Q Ag1 C68 166.4(9) . . ?
C68 Ag1 Ag6 136.8(6) . 1_655 ?
C68 Ag1 Ag19 47.9(6) . . ?
C68 Ag1 Ag22 137.1(5) . . ?
C68 Ag1 Ag33 50.6(6) . . ?
Ag4 Ag2 Ag11 137.54(9) . . ?
Ag4 Ag2 Ag15 93.67(8) . . ?
Ag15 Ag2 Ag11 64.17(7) . . ?
Ag34 Ag2 Ag4 81.38(7) . . ?
Ag34 Ag2 Ag11 67.95(7) . . ?
Ag34 Ag2 Ag15 98.51(8) . . ?
C1 Ag2 Ag4 128.1(6) . . ?
C1 Ag2 Ag11 48.3(6) . . ?
C1 Ag2 Ag15 111.7(6) . . ?
C1 Ag2 Ag34 51.6(5) . . ?
C1 Ag2 C053 149.0(8) . . ?
C053 Ag2 Ag4 49.9(6) . . ?
C053 Ag2 Ag11 159.7(6) . . ?
C053 Ag2 Ag15 99.1(5) . . ?
C053 Ag2 Ag34 128.9(6) . . ?
Ag4 Ag3 Ag41 77.04(8) . . ?
Ag39 Ag3 Ag4 134.60(9) 1_655 . ?
Ag39 Ag3 Ag41 95.59(9) 1_655 . ?
C4A Ag3 Ag4 129.9(7) . . ?
C4A Ag3 Ag39 51.8(6) . 1_655 ?
C4A Ag3 Ag41 146.3(6) . . ?
C03L Ag3 Ag4 50.9(6) . . ?
C03L Ag3 Ag39 145.1(6) . 1_655 ?
C03L Ag3 Ag41 49.7(6) . . ?
C03L Ag3 C4A 160.6(9) . . ?
Ag2 Ag4 Ag3 148.95(9) . . ?
Ag2 Ag4 Ag16 77.45(7) . . ?
Ag2 Ag4 Ag42 68.73(7) . . ?
Ag3 Ag4 Ag42 111.69(8) . . ?
Ag16 Ag4 Ag3 71.52(7) . . ?
Ag16 Ag4 Ag42 93.54(8) . . ?
C03L Ag4 Ag2 155.4(6) . . ?
C03L Ag4 Ag3 42.8(6) . . ?
C03L Ag4 Ag16 107.2(6) . . ?
C03L Ag4 Ag42 86.8(6) . . ?
C03L Ag4 C032 114.2(8) . . ?
C032 Ag4 Ag2 86.9(5) . . ?
C032 Ag4 Ag3 72.7(5) . . ?
C032 Ag4 Ag16 46.7(5) . . ?
C032 Ag4 Ag42 138.1(5) . . ?
C053 Ag4 Ag2 49.1(6) . . ?
C053 Ag4 Ag3 153.1(5) . . ?
C053 Ag4 Ag16 119.7(6) . . ?
C053 Ag4 Ag42 47.1(5) . . ?
C053 Ag4 C03L 112.2(8) . . ?
C053 Ag4 C032 133.5(7) . . ?
Ag17 Ag5 Ag24 53.74(7) 1_645 1_545 ?
Ag20 Ag5 Ag17 134.05(10) 1_455 1_645 ?
Ag20 Ag5 Ag24 149.73(9) 1_455 1_545 ?
Ag20 Ag5 Ag25 86.49(8) 1_455 1_545 ?
Ag20 Ag5 Ag27 72.16(8) 1_455 1_645 ?
Ag25 Ag5 Ag17 81.27(7) 1_545 1_645 ?
Ag25 Ag5 Ag24 64.67(7) 1_545 1_545 ?
Ag27 Ag5 Ag17 64.52(7) 1_645 1_645 ?
Ag27 Ag5 Ag24 116.06(8) 1_645 1_545 ?
Ag27 Ag5 Ag25 92.91(8) 1_645 1_545 ?
C04E Ag5 Ag17 45.0(6) 1_645 1_645 ?
C04E Ag5 Ag20 168.2(5) 1_645 1_455 ?
C04E Ag5 Ag24 42.0(5) 1_645 1_545 ?
C04E Ag5 Ag25 104.1(5) 1_645 1_545 ?
C04E Ag5 Ag27 101.6(6) 1_645 1_645 ?
C08D Ag5 Ag17 109.6(6) . 1_645 ?
C08D Ag5 Ag20 89.5(5) . 1_455 ?
C08D Ag5 Ag24 63.5(5) . 1_545 ?
C08D Ag5 Ag25 43.2(6) . 1_545 ?
C08D Ag5 Ag27 134.2(6) . 1_645 ?
C08D Ag5 C04E 101.8(8) . 1_645 ?
C050 Ag5 Ag17 106.5(6) 1_645 1_645 ?
C050 Ag5 Ag20 49.1(6) 1_645 1_455 ?
C050 Ag5 Ag24 158.4(6) 1_645 1_545 ?
C050 Ag5 Ag25 125.8(6) 1_645 1_545 ?
C050 Ag5 Ag27 49.8(6) 1_645 1_645 ?
C050 Ag5 C04E 119.2(8) 1_645 1_645 ?
C050 Ag5 C08D 137.8(8) 1_645 . ?
Ag1 Ag6 Ag12 76.01(7) 1_455 1_455 ?
Ag23 Ag6 Ag1 136.72(9) . 1_455 ?
Ag23 Ag6 Ag12 95.95(8) . 1_455 ?
Ag36 Ag6 Ag1 154.15(9) . 1_455 ?
Ag36 Ag6 Ag12 85.16(8) . 1_455 ?
Ag36 Ag6 Ag23 61.95(7) . . ?
C03Q Ag6 Ag1 42.9(6) 1_455 1_455 ?
C03Q Ag6 Ag12 110.8(6) 1_455 1_455 ?
C03Q Ag6 Ag23 107.5(6) 1_455 . ?
C03Q Ag6 Ag36 162.4(6) 1_455 . ?
C03Q Ag6 C04P 121.8(8) 1_455 . ?
C04P Ag6 Ag1 79.6(5) . 1_455 ?
C04P Ag6 Ag12 45.3(5) . 1_455 ?
C04P Ag6 Ag23 124.4(5) . . ?
C04P Ag6 Ag36 74.6(5) . . ?
C046 Ag6 Ag1 156.7(6) . 1_455 ?
C046 Ag6 Ag12 127.1(6) . 1_455 ?
C046 Ag6 Ag23 47.5(6) . . ?
C046 Ag6 Ag36 46.5(6) . . ?
C046 Ag6 C03Q 115.8(8) . 1_455 ?
C046 Ag6 C04P 118.1(8) . . ?
Ag26 Ag7 Ag17 116.63(9) . . ?
Ag27 Ag7 Ag17 62.62(7) . . ?
Ag27 Ag7 Ag26 56.03(7) . . ?
Ag27 Ag7 Ag43 90.52(9) . . ?
Ag36 Ag7 Ag17 66.55(7) . . ?
Ag36 Ag7 Ag26 163.85(9) . . ?
Ag36 Ag7 Ag27 129.13(9) . . ?
Ag36 Ag7 Ag43 88.14(8) . . ?
Ag43 Ag7 Ag17 90.58(8) . . ?
Ag43 Ag7 Ag26 76.17(8) . . ?
C03N Ag7 Ag17 45.3(5) . . ?
C03N Ag7 Ag26 147.1(6) . . ?
C03N Ag7 Ag27 94.8(6) . . ?
C03N Ag7 Ag36 47.0(6) . . ?
C03N Ag7 Ag43 123.3(5) . . ?
C03N Ag7 C08V 134.4(9) . . ?
C03N Ag7 C086 109.4(9) . . ?
C08V Ag7 Ag17 131.2(6) . . ?
C08V Ag7 Ag26 78.4(7) . . ?
C08V Ag7 Ag27 124.8(7) . . ?
C08V Ag7 Ag36 87.9(6) . . ?
C08V Ag7 Ag43 45.8(6) . . ?
C086 Ag7 Ag17 102.3(7) . . ?
C086 Ag7 Ag26 40.5(7) . . ?
C086 Ag7 Ag27 46.5(7) . . ?
C086 Ag7 Ag36 155.5(7) . . ?
C086 Ag7 Ag43 114.5(7) . . ?
C086 Ag7 C08V 114.2(9) . . ?
Ag32 Ag8 Ag9 135.20(10) 1_545 . ?
Ag32 Ag8 Ag42 98.35(8) 1_545 1_545 ?
Ag42 Ag8 Ag9 57.48(7) 1_545 . ?
C11 Ag8 Ag9 51.2(6) . . ?
C11 Ag8 Ag32 140.3(6) . 1_545 ?
C11 Ag8 Ag42 48.1(6) . 1_545 ?
C11 Ag8 C04Z 163.6(8) . 1_545 ?
C04Z Ag8 Ag9 134.3(6) 1_545 . ?
C04Z Ag8 Ag32 50.9(5) 1_545 1_545 ?
C04Z Ag8 Ag42 147.6(6) 1_545 1_545 ?
Ag8 Ag9 Ag20 155.79(9) . 1_455 ?
Ag8 Ag9 Ag25 77.20(7) . 1_545 ?
Ag8 Ag9 Ag41 132.55(9) . 1_545 ?
Ag25 Ag9 Ag20 80.15(8) 1_545 1_455 ?
Ag41 Ag9 Ag20 53.99(7) 1_545 1_455 ?
Ag41 Ag9 Ag25 87.49(8) 1_545 1_545 ?
Ag42 Ag9 Ag8 60.61(8) 1_545 . ?
Ag42 Ag9 Ag20 127.08(10) 1_545 1_455 ?
Ag42 Ag9 Ag25 87.72(8) 1_545 1_545 ?
Ag42 Ag9 Ag41 74.33(9) 1_545 1_545 ?
C11 Ag9 Ag8 45.0(6) . . ?
C11 Ag9 Ag20 159.0(6) . 1_455 ?
C11 Ag9 Ag25 117.7(5) . 1_545 ?
C11 Ag9 Ag41 112.8(6) . 1_545 ?
C11 Ag9 Ag42 48.9(5) . 1_545 ?
C11 Ag9 C08D 120.5(8) . . ?
C08D Ag9 Ag8 78.0(5) . . ?
C08D Ag9 Ag20 79.7(5) . 1_455 ?
C08D Ag9 Ag25 43.4(6) . 1_545 ?
C08D Ag9 Ag41 119.2(6) . 1_545 ?
C08D Ag9 Ag42 122.8(5) . 1_545 ?
C048 Ag9 Ag8 162.3(6) 1_455 . ?
C048 Ag9 Ag20 41.8(6) 1_455 1_455 ?
C048 Ag9 Ag25 118.3(6) 1_455 1_545 ?
C048 Ag9 Ag41 46.4(5) 1_455 1_545 ?
C048 Ag9 Ag42 109.1(5) 1_455 1_545 ?
C048 Ag9 C11 117.3(8) 1_455 . ?
C048 Ag9 C08D 118.8(8) 1_455 . ?
Ag11 Ag10 Ag31 70.31(9) . . ?
Ag11 Ag10 Ag35 55.26(6) . . ?
Ag13 Ag10 Ag11 133.58(10) . . ?
Ag13 Ag10 Ag31 64.22(9) . . ?
Ag13 Ag10 Ag35 153.85(9) . . ?
Ag13 Ag10 Ag40 80.44(8) . . ?
Ag35 Ag10 Ag31 122.34(9) . . ?
Ag40 Ag10 Ag11 87.99(8) . . ?
Ag40 Ag10 Ag31 86.27(8) . . ?
Ag40 Ag10 Ag35 75.11(7) . . ?
CP10 Ag10 Ag11 120.8(6) . . ?
CP10 Ag10 Ag13 80.7(6) . . ?
CP10 Ag10 Ag31 125.2(6) . . ?
CP10 Ag10 Ag35 75.6(6) . . ?
CP10 Ag10 Ag40 45.6(6) . . ?
C35 Ag10 Ag11 103.4(6) . . ?
C35 Ag10 Ag13 48.5(7) . . ?
C35 Ag10 Ag31 46.0(6) . . ?
C35 Ag10 Ag35 155.9(7) . . ?
C35 Ag10 Ag40 118.9(6) . . ?
C35 Ag10 CP10 128.4(9) . . ?
C35 Ag10 C63 117.4(9) . . ?
C63 Ag10 Ag11 46.2(5) . . ?
C63 Ag10 Ag13 165.4(6) . . ?
C63 Ag10 Ag31 110.0(6) . . ?
C63 Ag10 Ag35 40.8(6) . . ?
C63 Ag10 Ag40 113.3(6) . . ?
C63 Ag10 CP10 112.3(8) . . ?
Ag2 Ag11 Ag15 57.66(6) . . ?
Ag2 Ag11 Ag34 52.03(6) . . ?
Ag10 Ag11 Ag2 152.80(9) . . ?
Ag10 Ag11 Ag15 103.36(8) . . ?
Ag10 Ag11 Ag34 111.94(9) . . ?
Ag15 Ag11 Ag34 85.39(7) . . ?
Ag35 Ag11 Ag2 121.54(9) . . ?
Ag35 Ag11 Ag10 64.57(7) . . ?
Ag35 Ag11 Ag15 76.52(7) . . ?
Ag35 Ag11 Ag34 159.72(9) . . ?
S3 Ag11 Ag2 84.78(14) . . ?
S3 Ag11 Ag10 68.02(14) . . ?
S3 Ag11 Ag15 55.16(13) . . ?
S3 Ag11 Ag34 63.60(13) . . ?
S3 Ag11 Ag35 97.98(14) . . ?
C1 Ag11 Ag2 43.2(5) . . ?
C1 Ag11 Ag10 143.0(6) . . ?
C1 Ag11 Ag15 100.2(5) . . ?
C1 Ag11 Ag34 42.4(5) . . ?
C1 Ag11 Ag35 149.9(5) . . ?
C1 Ag11 S3 104.6(4) . . ?
C63 Ag11 Ag2 154.2(6) . . ?
C63 Ag11 Ag10 50.7(6) . . ?
C63 Ag11 Ag15 121.6(6) . . ?
C63 Ag11 Ag34 148.8(6) . . ?
C63 Ag11 Ag35 45.6(6) . . ?
C63 Ag11 S3 116.7(6) . . ?
C63 Ag11 C1 132.7(7) . . ?
Ag6 Ag12 Ag17 96.89(8) 1_655 1_655 ?
Ag6 Ag12 Ag28 124.75(9) 1_655 . ?
Ag28 Ag12 Ag17 109.74(8) . 1_655 ?
Ag33 Ag12 Ag6 85.11(7) . 1_655 ?
Ag33 Ag12 Ag17 96.71(8) . 1_655 ?
Ag33 Ag12 Ag28 135.28(9) . . ?
S1 Ag12 Ag6 120.76(15) 1_655 1_655 ?
S1 Ag12 Ag17 50.43(12) 1_655 1_655 ?
S1 Ag12 Ag28 59.58(12) 1_655 . ?
S1 Ag12 Ag33 137.23(15) 1_655 . ?
S2 Ag12 Ag6 136.78(15) . 1_655 ?
S2 Ag12 Ag17 123.04(15) . 1_655 ?
S2 Ag12 Ag28 60.17(14) . . ?
S2 Ag12 Ag33 75.26(15) . . ?
S2 Ag12 S1 98.95(18) . 1_655 ?
S2 Ag12 S5 100.03(19) . . ?
S5 Ag12 Ag6 63.78(14) . 1_655 ?
S5 Ag12 Ag17 124.66(15) . 1_655 ?
S5 Ag12 Ag28 61.20(13) . . ?
S5 Ag12 Ag33 129.12(14) . . ?
S5 Ag12 S1 93.64(17) . 1_655 ?
C04P Ag12 Ag6 52.9(5) 1_655 1_655 ?
C04P Ag12 Ag17 62.7(6) 1_655 1_655 ?
C04P Ag12 Ag28 169.9(6) 1_655 . ?
C04P Ag12 Ag33 54.5(6) 1_655 . ?
C04P Ag12 S1 112.0(6) 1_655 1_655 ?
C04P Ag12 S2 129.2(6) 1_655 . ?
C04P Ag12 S5 116.4(6) 1_655 . ?
Ag10 Ag13 Ag31 65.32(10) . . ?
Ag10 Ag13 Ag45 132.50(9) . . ?
Ag22 Ag13 Ag10 87.56(9) . . ?
Ag22 Ag13 Ag31 123.79(9) . . ?
Ag22 Ag13 Ag45 65.06(9) . . ?
Ag45 Ag13 Ag31 97.49(11) . . ?
C35 Ag13 Ag10 51.0(7) . . ?
C35 Ag13 Ag22 138.5(7) . . ?
C35 Ag13 Ag31 46.5(6) . . ?
C35 Ag13 Ag45 142.4(6) . . ?
C056 Ag13 Ag10 137.9(7) . . ?
C056 Ag13 Ag22 52.5(7) . . ?
C056 Ag13 Ag31 144.8(7) . . ?
C056 Ag13 Ag45 47.6(6) . . ?
C056 Ag13 C35 163.5(8) . . ?
Ag24 Ag14 Ag25 66.79(8) . . ?
Ag24 Ag14 Ag32 157.67(10) . . ?
Ag24 Ag14 Ag33 65.08(7) . . ?
Ag32 Ag14 Ag25 91.01(7) . . ?
Ag33 Ag14 Ag25 101.09(8) . . ?
Ag33 Ag14 Ag32 120.20(8) . . ?
S2 Ag14 Ag24 96.64(14) . . ?
S2 Ag14 Ag25 54.98(13) . . ?
S2 Ag14 Ag32 66.93(13) . . ?
S2 Ag14 Ag33 73.40(14) . . ?
S2 Ag14 C07S 133.9(5) . . ?
C04Z Ag14 Ag24 141.1(5) . . ?
C04Z Ag14 Ag25 104.5(6) . . ?
C04Z Ag14 Ag32 44.2(5) . . ?
C04Z Ag14 Ag33 149.7(5) . . ?
C04Z Ag14 S2 108.9(6) . . ?
C04Z Ag14 C07S 26.3(7) . . ?
C05M Ag14 Ag24 47.5(6) . . ?
C05M Ag14 Ag25 113.8(6) . . ?
C05M Ag14 Ag32 153.7(6) . . ?
C05M Ag14 Ag33 49.0(5) . . ?
C05M Ag14 S2 119.5(6) . . ?
C05M Ag14 C04Z 129.6(8) . . ?
C05M Ag14 C07S 103.3(8) . . ?
C07S Ag14 Ag24 126.2(4) . . ?
C07S Ag14 Ag25 122.9(5) . . ?
C07S Ag14 Ag32 67.1(4) . . ?
C07S Ag14 Ag33 135.9(5) . . ?
Ag2 Ag15 Ag11 58.17(6) . . ?
Ag2 Ag15 Ag28 119.62(8) . . ?
Ag2 Ag15 Ag42 66.95(7) . . ?
Ag28 Ag15 Ag11 107.17(8) . . ?
Ag32 Ag15 Ag2 113.26(8) . . ?
Ag32 Ag15 Ag11 96.52(8) . . ?
Ag32 Ag15 Ag28 126.95(9) . . ?
Ag32 Ag15 Ag42 94.38(9) . . ?
Ag42 Ag15 Ag11 123.88(9) . . ?
Ag42 Ag15 Ag28 109.09(9) . . ?
S2 Ag15 Ag2 171.85(15) . . ?
S2 Ag15 Ag11 114.62(14) . . ?
S2 Ag15 Ag28 57.07(13) . . ?
S2 Ag15 Ag32 69.98(14) . . ?
S2 Ag15 Ag42 120.84(14) . . ?
S2 Ag15 S3 89.67(18) . . ?
S3 Ag15 Ag2 82.63(13) . . ?
S3 Ag15 Ag11 50.93(13) . . ?
S3 Ag15 Ag28 56.58(13) . . ?
S3 Ag15 Ag32 130.54(15) . . ?
S3 Ag15 Ag42 133.61(14) . . ?
S4 Ag15 Ag2 89.27(14) . . ?
S4 Ag15 Ag11 133.18(14) . . ?
S4 Ag15 Ag28 57.87(14) . . ?
S4 Ag15 Ag32 128.77(15) . . ?
S4 Ag15 Ag42 51.51(15) . . ?
S4 Ag15 S2 94.23(18) . . ?
S4 Ag15 S3 96.17(18) . . ?
C04I Ag15 Ag2 62.2(6) . . ?
C04I Ag15 Ag11 61.6(6) . . ?
C04I Ag15 Ag28 166.6(6) . . ?
C04I Ag15 Ag32 52.1(6) . . ?
C04I Ag15 Ag42 84.0(6) . . ?
C04I Ag15 S2 119.0(6) . . ?
C04I Ag15 S3 112.5(6) . . ?
C04I Ag15 S4 134.7(7) . . ?
Ag4 Ag16 Ag28 127.51(9) . . ?
Ag4 Ag16 Ag38 103.39(9) . . ?
Ag28 Ag16 Ag38 116.04(9) . . ?
Ag34 Ag16 Ag4 78.60(7) . . ?
Ag34 Ag16 Ag28 126.94(9) . . ?
Ag34 Ag16 Ag38 95.58(8) . . ?
S3 Ag16 Ag4 122.83(15) . . ?
S3 Ag16 Ag28 58.46(13) . . ?
S3 Ag16 Ag34 68.58(13) . . ?
S3 Ag16 Ag38 124.64(15) . . ?
S4 Ag16 Ag4 69.16(14) . . ?
S4 Ag16 Ag28 58.88(13) . . ?
S4 Ag16 Ag34 126.49(15) . . ?
S4 Ag16 Ag38 132.16(14) . . ?
S4 Ag16 S3 94.44(17) . . ?
S6 Ag16 Ag4 136.81(15) . . ?
S6 Ag16 Ag28 57.83(13) . . ?
S6 Ag16 Ag34 137.06(16) . . ?
S6 Ag16 Ag38 58.63(14) . . ?
S6 Ag16 S3 96.93(18) . . ?
S6 Ag16 S4 93.69(18) . . ?
C032 Ag16 Ag4 53.9(6) . . ?
C032 Ag16 Ag28 178.6(6) . . ?
C032 Ag16 Ag34 52.5(5) . . ?
C032 Ag16 Ag38 63.1(6) . . ?
C032 Ag16 S3 120.9(5) . . ?
C032 Ag16 S4 122.6(6) . . ?
C032 Ag16 S6 121.5(6) . . ?
Ag5 Ag17 Ag7 110.00(9) 1_465 . ?
Ag5 Ag17 Ag12 103.58(8) 1_465 1_455 ?
Ag5 Ag17 Ag27 57.12(7) 1_465 . ?
Ag12 Ag17 Ag7 91.40(7) 1_455 . ?
Ag12 Ag17 Ag27 106.84(8) 1_455 . ?
Ag24 Ag17 Ag5 64.89(7) 1_455 1_465 ?
Ag24 Ag17 Ag7 158.64(9) 1_455 . ?
Ag24 Ag17 Ag12 70.85(7) 1_455 1_455 ?
Ag24 Ag17 Ag27 119.63(10) 1_455 . ?
Ag27 Ag17 Ag7 53.08(6) . . ?
S1 Ag17 Ag5 70.14(14) . 1_465 ?
S1 Ag17 Ag7 62.87(14) . . ?
S1 Ag17 Ag12 57.00(13) . 1_455 ?
S1 Ag17 Ag24 96.71(15) . 1_455 ?
S1 Ag17 Ag27 50.01(13) . . ?
C03N Ag17 Ag5 134.9(6) . 1_465 ?
C03N Ag17 Ag7 43.1(6) . . ?
C03N Ag17 Ag12 110.9(6) . 1_455 ?
C03N Ag17 Ag24 154.3(6) . 1_455 ?
C03N Ag17 Ag27 85.1(6) . . ?
C03N Ag17 S1 105.6(6) . . ?
C03N Ag17 C04B 29.3(8) . . ?
C04B Ag17 Ag5 115.9(5) . 1_465 ?
C04B Ag17 Ag7 64.5(5) . . ?
C04B Ag17 Ag12 138.6(5) . 1_455 ?
C04B Ag17 Ag24 136.8(5) . 1_455 ?
C04B Ag17 Ag27 85.8(5) . . ?
C04B Ag17 S1 125.1(6) . . ?
C04E Ag17 Ag5 50.0(6) . 1_465 ?
C04E Ag17 Ag7 145.6(6) . . ?
C04E Ag17 Ag12 118.6(6) . 1_455 ?
C04E Ag17 Ag24 48.1(6) . 1_455 ?
C04E Ag17 Ag27 99.2(6) . . ?
C04E Ag17 S1 118.1(6) . . ?
C04E Ag17 C03N 126.1(8) . . ?
C04E Ag17 C04B 97.0(8) . . ?
Ag21 Ag18 Ag23 130.21(10) . . ?
Ag21 Ag18 Ag30 64.26(9) . . ?
Ag23 Ag18 Ag30 100.58(11) . . ?
Ag45 Ag18 Ag21 94.05(10) 1_455 . ?
Ag45 Ag18 Ag23 62.64(9) 1_455 . ?
Ag45 Ag18 Ag30 135.14(11) 1_455 . ?
C1A Ag18 Ag21 51.7(7) . . ?
C1A Ag18 Ag23 146.8(6) . . ?
C1A Ag18 Ag30 47.5(7) . . ?
C1A Ag18 Ag45 143.5(6) . 1_455 ?
C1A Ag18 C3A 155.9(10) . . ?
C3A Ag18 Ag21 142.7(6) . . ?
C3A Ag18 Ag23 48.6(7) . . ?
C3A Ag18 Ag30 146.4(7) . . ?
C3A Ag18 Ag45 50.0(6) . 1_455 ?
Ag33 Ag19 Ag1 54.04(6) . . ?
Ag35 Ag19 Ag1 136.57(10) . . ?
Ag35 Ag19 Ag33 164.37(9) . . ?
Ag40 Ag19 Ag1 75.52(8) . . ?
Ag40 Ag19 Ag33 100.21(9) . . ?
Ag40 Ag19 Ag35 75.85(8) . . ?
S2 Ag19 Ag1 97.97(14) . . ?
S2 Ag19 Ag33 71.39(13) . . ?
S2 Ag19 Ag35 94.08(14) . . ?
S2 Ag19 Ag40 58.44(14) . . ?
C060 Ag19 Ag1 159.1(5) . . ?
C060 Ag19 Ag33 134.7(6) . . ?
C060 Ag19 Ag35 41.3(6) . . ?
C060 Ag19 Ag40 115.0(6) . . ?
C060 Ag19 S2 102.9(5) . . ?
C68 Ag19 Ag1 42.5(6) . . ?
C68 Ag19 Ag33 45.2(5) . . ?
C68 Ag19 Ag35 149.9(5) . . ?
C68 Ag19 Ag40 117.8(6) . . ?
C68 Ag19 S2 116.0(6) . . ?
C68 Ag19 C060 125.3(8) . . ?
Ag5 Ag20 Ag9 80.52(7) 1_655 1_655 ?
Ag5 Ag20 Ag41 122.91(9) 1_655 1_645 ?
Ag41 Ag20 Ag9 60.18(8) 1_645 1_655 ?
C048 Ag20 Ag5 122.8(6) . 1_655 ?
C048 Ag20 Ag9 44.9(6) . 1_655 ?
C048 Ag20 Ag41 50.4(6) . 1_645 ?
C048 Ag20 C050 159.7(8) . 1_745 ?
C050 Ag20 Ag5 50.7(6) 1_745 1_655 ?
C050 Ag20 Ag9 130.7(6) 1_745 1_655 ?
C050 Ag20 Ag41 149.6(6) 1_745 1_645 ?
Ag18 Ag21 Ag29 79.22(10) . 1_455 ?
Ag18 Ag21 Ag30 62.19(9) . . ?
Ag18 Ag21 Ag37 151.80(10) . 1_455 ?
Ag18 Ag21 Ag38 150.43(11) . 1_455 ?
Ag29 Ag21 Ag30 101.71(11) 1_455 . ?
Ag29 Ag21 Ag37 81.40(9) 1_455 1_455 ?
Ag29 Ag21 Ag38 100.75(10) 1_455 1_455 ?
Ag30 Ag21 Ag37 142.70(10) . 1_455 ?
Ag38 Ag21 Ag30 89.29(9) 1_455 . ?
Ag38 Ag21 Ag37 54.03(6) 1_455 1_455 ?
S6 Ag21 Ag18 97.57(14) 1_455 . ?
S6 Ag21 Ag29 63.64(14) 1_455 1_455 ?
S6 Ag21 Ag30 58.53(13) 1_455 . ?
S6 Ag21 Ag37 91.90(13) 1_455 1_455 ?
S6 Ag21 Ag38 57.91(13) 1_455 1_455 ?
C1A Ag21 Ag18 46.2(5) . . ?
C1A Ag21 Ag29 123.6(6) . 1_455 ?
C1A Ag21 Ag30 46.3(6) . . ?
C1A Ag21 Ag37 154.2(6) . 1_455 ?
C1A Ag21 Ag38 119.3(6) . 1_455 ?
C1A Ag21 S6 104.7(6) . 1_455 ?
C1A Ag21 C2A 112.8(8) . 1_455 ?
C1A Ag21 C106 120.1(9) . 1_455 ?
C2A Ag21 Ag18 152.0(6) 1_455 . ?
C2A Ag21 Ag29 123.5(6) 1_455 1_455 ?
C2A Ag21 Ag30 120.6(7) 1_455 . ?
C2A Ag21 Ag37 42.2(6) 1_455 1_455 ?
C2A Ag21 Ag38 49.3(6) 1_455 1_455 ?
C2A Ag21 S6 107.1(6) 1_455 1_455 ?
C2A Ag21 C106 103.9(9) 1_455 1_455 ?
C106 Ag21 Ag18 80.4(6) 1_455 . ?
C106 Ag21 Ag29 44.7(6) 1_455 1_455 ?
C106 Ag21 Ag30 135.4(6) 1_455 . ?
C106 Ag21 Ag37 71.5(6) 1_455 1_455 ?
C106 Ag21 Ag38 120.6(7) 1_455 1_455 ?
C106 Ag21 S6 107.6(6) 1_455 1_455 ?
Ag1 Ag22 Ag45 133.65(10) . . ?
Ag13 Ag22 Ag1 152.79(10) . . ?
Ag13 Ag22 Ag40 81.27(8) . . ?
Ag13 Ag22 Ag45 62.90(9) . . ?
Ag40 Ag22 Ag1 76.01(8) . . ?
Ag40 Ag22 Ag45 95.65(9) . . ?
C03Q Ag22 Ag1 39.9(6) . . ?
C03Q Ag22 Ag13 167.2(6) . . ?
C03Q Ag22 Ag40 110.3(6) . . ?
C03Q Ag22 Ag45 109.2(6) . . ?
CP10 Ag22 Ag1 70.4(6) . . ?
CP10 Ag22 Ag13 83.2(6) . . ?
CP10 Ag22 Ag40 46.3(6) . . ?
CP10 Ag22 Ag45 133.9(6) . . ?
CP10 Ag22 C03Q 108.7(9) . . ?
C056 Ag22 Ag1 159.8(6) . . ?
C056 Ag22 Ag13 46.7(6) . . ?
C056 Ag22 Ag40 123.4(6) . . ?
C056 Ag22 Ag45 46.4(6) . . ?
C056 Ag22 C03Q 120.5(8) . . ?
C056 Ag22 CP10 126.0(9) . . ?
Ag6 Ag23 Ag18 148.03(10) . . ?
Ag6 Ag23 Ag36 58.58(6) . . ?
Ag6 Ag23 Ag43 96.03(9) . . ?
Ag6 Ag23 Ag45 101.71(10) . 1_455 ?
Ag36 Ag23 Ag18 136.07(10) . . ?
Ag36 Ag23 Ag43 81.26(8) . . ?
Ag36 Ag23 Ag45 156.08(11) . 1_455 ?
Ag43 Ag23 Ag18 65.61(8) . . ?
Ag43 Ag23 Ag45 88.22(9) . 1_455 ?
Ag45 Ag23 Ag18 54.25(8) 1_455 . ?
S5 Ag23 Ag6 63.46(13) 1_455 . ?
S5 Ag23 Ag18 84.83(13) 1_455 . ?
S5 Ag23 Ag36 98.59(14) 1_455 . ?
S5 Ag23 Ag43 53.74(13) 1_455 . ?
S5 Ag23 Ag45 58.28(13) 1_455 1_455 ?
C3A Ag23 Ag6 137.1(6) . . ?
C3A Ag23 Ag18 41.8(5) . . ?
C3A Ag23 Ag36 159.2(5) . . ?
C3A Ag23 Ag43 106.3(5) . . ?
C3A Ag23 Ag45 44.7(5) . 1_455 ?
C3A Ag23 S5 101.4(5) . 1_455 ?
C046 Ag23 Ag6 50.1(7) . . ?
C046 Ag23 Ag18 161.7(7) . . ?
C046 Ag23 Ag36 45.0(6) . . ?
C046 Ag23 Ag43 124.8(7) . . ?
C046 Ag23 Ag45 134.4(7) . 1_455 ?
C046 Ag23 S5 113.4(7) . 1_455 ?
C046 Ag23 C3A 128.4(8) . . ?
Ag5 Ag24 Ag25 55.95(6) 1_565 . ?
Ag14 Ag24 Ag5 110.53(9) . 1_565 ?
Ag14 Ag24 Ag25 61.62(7) . . ?
Ag14 Ag24 Ag33 60.42(7) . . ?
Ag17 Ag24 Ag5 61.37(7) 1_655 1_565 ?
Ag17 Ag24 Ag14 132.41(10) 1_655 . ?
Ag17 Ag24 Ag25 80.37(8) 1_655 . ?
Ag17 Ag24 Ag33 99.07(9) 1_655 . ?
Ag33 Ag24 Ag5 145.96(9) . 1_565 ?
Ag33 Ag24 Ag25 95.42(7) . . ?
C04E Ag24 Ag5 48.2(6) 1_655 1_565 ?
C04E Ag24 Ag14 157.6(6) 1_655 . ?
C04E Ag24 Ag17 50.0(6) 1_655 1_655 ?
C04E Ag24 Ag25 101.6(6) 1_655 . ?
C04E Ag24 Ag33 140.2(7) 1_655 . ?
C05M Ag24 Ag5 154.0(6) . 1_565 ?
C05M Ag24 Ag14 49.8(6) . . ?
C05M Ag24 Ag17 143.2(6) . 1_655 ?
C05M Ag24 Ag25 111.0(6) . . ?
C05M Ag24 Ag33 46.6(6) . . ?
C05M Ag24 C04E 146.2(8) . 1_655 ?
Ag5 Ag25 Ag14 104.73(8) 1_565 . ?
Ag5 Ag25 Ag24 59.39(6) 1_565 . ?
Ag5 Ag25 Ag44 80.55(8) 1_565 1_465 ?
Ag9 Ag25 Ag5 79.02(7) 1_565 1_565 ?
Ag9 Ag25 Ag14 102.51(9) 1_565 . ?
Ag9 Ag25 Ag24 113.39(8) 1_565 . ?
Ag9 Ag25 Ag44 89.06(8) 1_565 1_465 ?
Ag14 Ag25 Ag24 51.59(6) . . ?
Ag14 Ag25 Ag44 167.95(9) . 1_465 ?
Ag28 Ag25 Ag5 128.73(10) . 1_565 ?
Ag28 Ag25 Ag9 127.64(9) . 1_565 ?
Ag28 Ag25 Ag14 108.94(8) . . ?
Ag28 Ag25 Ag24 118.96(9) . . ?
Ag28 Ag25 Ag44 60.34(7) . 1_465 ?
Ag44 Ag25 Ag24 126.68(9) 1_465 . ?
S1 Ag25 Ag5 68.99(13) 1_655 1_565 ?
S1 Ag25 Ag9 128.91(14) 1_655 1_565 ?
S1 Ag25 Ag14 123.18(15) 1_655 . ?
S1 Ag25 Ag24 83.34(14) 1_655 . ?
S1 Ag25 Ag28 60.40(13) 1_655 . ?
S1 Ag25 Ag44 48.07(13) 1_655 1_465 ?
S1 Ag25 S2 98.03(18) 1_655 . ?
S2 Ag25 Ag5 140.79(15) . 1_565 ?
S2 Ag25 Ag9 130.56(15) . 1_565 ?
S2 Ag25 Ag14 50.38(14) . . ?
S2 Ag25 Ag24 82.99(14) . . ?
S2 Ag25 Ag28 58.72(13) . . ?
S2 Ag25 Ag44 119.03(14) . 1_465 ?
S4 Ag25 Ag5 124.08(14) . 1_565 ?
S4 Ag25 Ag9 68.91(14) . 1_565 ?
S4 Ag25 Ag14 125.77(14) . . ?
S4 Ag25 Ag24 176.47(14) . . ?
S4 Ag25 Ag28 58.77(14) . . ?
S4 Ag25 Ag44 55.27(13) . 1_465 ?
S4 Ag25 S1 97.26(18) . 1_655 ?
S4 Ag25 S2 93.48(17) . . ?
C08D Ag25 Ag5 49.9(6) 1_565 1_565 ?
C08D Ag25 Ag9 51.6(6) 1_565 1_565 ?
C08D Ag25 Ag14 73.0(6) 1_565 . ?
C08D Ag25 Ag24 61.9(6) 1_565 . ?
C08D Ag25 Ag28 178.1(6) 1_565 . ?
C08D Ag25 Ag44 117.7(6) 1_565 1_465 ?
C08D Ag25 S1 118.4(6) 1_565 1_655 ?
C08D Ag25 S2 123.2(6) 1_565 . ?
C08D Ag25 S4 120.5(6) 1_565 . ?
Ag7 Ag26 Ag39 127.28(9) . . ?
Ag27 Ag26 Ag7 57.68(7) . . ?
Ag27 Ag26 Ag39 106.08(10) . . ?
Ag30 Ag26 Ag7 85.33(10) . . ?
Ag30 Ag26 Ag27 124.38(10) . . ?
Ag30 Ag26 Ag39 62.74(10) . . ?
C06H Ag26 Ag7 135.6(7) . . ?
C06H Ag26 Ag27 150.9(6) . . ?
C06H Ag26 Ag30 51.0(7) . . ?
C06H Ag26 Ag39 44.8(6) . . ?
C086 Ag26 Ag7 46.9(6) . . ?
C086 Ag26 Ag27 48.2(8) . . ?
C086 Ag26 Ag30 129.8(7) . . ?
C086 Ag26 Ag39 154.1(8) . . ?
C086 Ag26 C06H 160.7(10) . . ?
Ag5 Ag27 Ag17 58.36(7) 1_465 . ?
Ag7 Ag27 Ag5 122.40(9) . 1_465 ?
Ag7 Ag27 Ag17 64.30(7) . . ?
Ag7 Ag27 Ag44 101.44(8) . 1_365 ?
Ag26 Ag27 Ag5 158.36(11) . 1_465 ?
Ag26 Ag27 Ag7 66.29(8) . . ?
Ag26 Ag27 Ag17 128.00(9) . . ?
Ag26 Ag27 Ag44 72.52(9) . 1_365 ?
Ag44 Ag27 Ag5 86.01(8) 1_365 1_465 ?
Ag44 Ag27 Ag17 102.34(8) 1_365 . ?
S1 Ag27 Ag5 71.22(14) . 1_465 ?
S1 Ag27 Ag7 69.28(14) . . ?
S1 Ag27 Ag17 50.82(13) . . ?
S1 Ag27 Ag26 96.90(15) . . ?
S1 Ag27 Ag44 53.02(13) . 1_365 ?
S1 Ag27 C045 141.9(6) . . ?
C045 Ag27 Ag5 71.0(6) . 1_465 ?
C045 Ag27 Ag7 138.8(5) . . ?
C045 Ag27 Ag17 110.5(5) . . ?
C045 Ag27 Ag26 116.9(6) . . ?
C045 Ag27 Ag44 119.0(5) . 1_365 ?
C050 Ag27 Ag5 45.9(5) . 1_465 ?
C050 Ag27 Ag7 154.5(5) . . ?
C050 Ag27 Ag17 97.7(5) . . ?
C050 Ag27 Ag26 134.3(5) . . ?
C050 Ag27 Ag44 100.1(5) . 1_365 ?
C050 Ag27 S1 114.7(6) . . ?
C050 Ag27 C045 27.8(8) . . ?
C086 Ag27 Ag5 155.8(7) . 1_465 ?
C086 Ag27 Ag7 51.6(6) . . ?
C086 Ag27 Ag17 108.2(7) . . ?
C086 Ag27 Ag26 45.8(7) . . ?
C086 Ag27 Ag44 117.6(7) . 1_365 ?
C086 Ag27 S1 117.8(7) . . ?
C086 Ag27 C045 99.0(9) . . ?
C086 Ag27 C050 126.9(9) . . ?
Ag12 Ag28 Ag25 67.55(7) . . ?
Ag12 Ag28 Ag40 68.24(7) . . ?
Ag16 Ag28 Ag12 175.51(9) . . ?
Ag16 Ag28 Ag25 109.92(8) . . ?
Ag16 Ag28 Ag40 109.99(8) . . ?
Ag25 Ag28 Ag40 109.81(8) . . ?
Ag29 Ag28 Ag12 105.80(9) . . ?
Ag29 Ag28 Ag16 76.56(9) . . ?
Ag29 Ag28 Ag25 172.97(10) . . ?
Ag29 Ag28 Ag40 64.55(8) . . ?
Ag43 Ag28 Ag12 73.29(8) 1_655 . ?
Ag43 Ag28 Ag16 111.18(9) 1_655 . ?
Ag43 Ag28 Ag25 107.99(8) 1_655 . ?
Ag43 Ag28 Ag29 71.13(9) 1_655 . ?
Ag43 Ag28 Ag40 107.90(9) 1_655 . ?
S1 Ag28 Ag12 56.40(12) 1_655 . ?
S1 Ag28 Ag16 125.56(13) 1_655 . ?
S1 Ag28 Ag25 54.09(13) 1_655 . ?
S1 Ag28 Ag29 124.76(15) 1_655 . ?
S1 Ag28 Ag40 124.44(13) 1_655 . ?
S1 Ag28 Ag43 53.92(13) 1_655 1_655 ?
S1 Ag28 S5 87.36(16) 1_655 . ?
S2 Ag28 Ag12 51.93(12) . . ?
S2 Ag28 Ag16 123.60(13) . . ?
S2 Ag28 Ag25 54.89(12) . . ?
S2 Ag28 Ag29 119.55(13) . . ?
S2 Ag28 Ag40 55.01(12) . . ?
S2 Ag28 Ag43 125.22(14) . 1_655 ?
S2 Ag28 S1 90.91(16) . 1_655 ?
S2 Ag28 S5 89.44(16) . . ?
S3 Ag28 Ag12 121.54(13) . . ?
S3 Ag28 Ag16 56.42(12) . . ?
S3 Ag28 Ag25 124.88(14) . . ?
S3 Ag28 Ag29 55.96(14) . . ?
S3 Ag28 Ag40 53.60(12) . . ?
S3 Ag28 Ag43 127.00(14) . 1_655 ?
S3 Ag28 S1 177.78(17) . 1_655 ?
S3 Ag28 S2 87.00(16) . . ?
S3 Ag28 S4 90.78(16) . . ?
S3 Ag28 S5 91.88(16) . . ?
S4 Ag28 Ag12 121.81(13) . . ?
S4 Ag28 Ag16 55.48(12) . . ?
S4 Ag28 Ag25 54.45(12) . . ?
S4 Ag28 Ag29 131.91(14) . . ?
S4 Ag28 Ag40 125.65(13) . . ?
S4 Ag28 Ag43 126.39(13) . 1_655 ?
S4 Ag28 S1 89.88(16) . 1_655 ?
S4 Ag28 S2 88.05(17) . . ?
S4 Ag28 S5 176.24(17) . . ?
S5 Ag28 Ag12 54.46(12) . . ?
S5 Ag28 Ag16 128.28(13) . . ?
S5 Ag28 Ag25 121.80(13) . . ?
S5 Ag28 Ag29 51.84(12) . . ?
S5 Ag28 Ag40 54.52(12) . . ?
S5 Ag28 Ag43 53.42(12) . 1_655 ?
S6 Ag28 Ag12 130.09(14) . . ?
S6 Ag28 Ag16 54.36(12) . . ?
S6 Ag28 Ag25 123.12(14) . . ?
S6 Ag28 Ag29 62.61(13) . . ?
S6 Ag28 Ag40 127.06(14) . . ?
S6 Ag28 Ag43 56.87(13) . 1_655 ?
S6 Ag28 S1 89.13(16) . 1_655 ?
S6 Ag28 S2 177.10(18) . . ?
S6 Ag28 S3 93.00(17) . . ?
S6 Ag28 S4 89.05(17) . . ?
S6 Ag28 S5 93.46(17) . . ?
Ag21 Ag29 Ag28 109.91(12) 1_655 . ?
Ag21 Ag29 Ag40 168.56(12) 1_655 . ?
Ag28 Ag29 Ag40 58.67(7) . . ?
Ag31 Ag29 Ag21 97.37(12) . 1_655 ?
Ag31 Ag29 Ag28 112.20(13) . . ?
Ag31 Ag29 Ag40 88.58(12) . . ?
Ag31 Ag29 Ag45 113.82(13) . . ?
Ag45 Ag29 Ag21 91.51(11) . 1_655 ?
Ag45 Ag29 Ag28 125.51(13) . . ?
Ag45 Ag29 Ag40 95.02(11) . . ?
S3 Ag29 Ag21 124.55(17) . 1_655 ?
S3 Ag29 Ag28 58.88(13) . . ?
S3 Ag29 Ag31 54.53(15) . . ?
S3 Ag29 Ag40 52.15(13) . . ?
S3 Ag29 Ag45 141.57(17) . . ?
S5 Ag29 Ag21 120.93(18) . 1_655 ?
S5 Ag29 Ag28 63.01(14) . . ?
S5 Ag29 Ag31 141.17(19) . . ?
S5 Ag29 Ag40 55.00(15) . . ?
S5 Ag29 Ag45 62.99(16) . . ?
S5 Ag29 S3 102.05(19) . . ?
C106 Ag29 Ag21 57.8(7) . 1_655 ?
C106 Ag29 Ag28 166.2(7) . . ?
C106 Ag29 Ag31 66.3(7) . . ?
C106 Ag29 Ag40 133.6(7) . . ?
C106 Ag29 Ag45 64.5(8) . . ?
C106 Ag29 S3 120.8(7) . . ?
C106 Ag29 S5 127.4(8) . . ?
Ag18 Ag30 Ag21 53.55(7) . . ?
Ag18 Ag30 Ag39 138.90(12) . . ?
Ag26 Ag30 Ag18 143.23(15) . . ?
Ag26 Ag30 Ag21 148.92(13) . . ?
Ag26 Ag30 Ag39 65.22(8) . . ?
Ag26 Ag30 Ag43 83.88(11) . . ?
Ag26 Ag30 S6 96.54(14) . 1_455 ?
Ag39 Ag30 Ag21 88.03(11) . . ?
Ag43 Ag30 Ag18 68.32(8) . . ?
Ag43 Ag30 Ag21 83.80(9) . . ?
Ag43 Ag30 Ag39 96.50(10) . . ?
Ag43 Ag30 S6 56.52(13) . 1_455 ?
S6 Ag30 Ag18 87.96(13) 1_455 . ?
S6 Ag30 Ag21 53.19(13) 1_455 . ?
S6 Ag30 Ag39 53.74(13) 1_455 . ?
C1A Ag30 Ag18 41.5(5) . . ?
C1A Ag30 Ag21 45.0(6) . . ?
C1A Ag30 Ag26 165.0(6) . . ?
C1A Ag30 Ag39 121.6(6) . . ?
C1A Ag30 Ag43 107.4(5) . . ?
C1A Ag30 S6 98.0(6) . 1_455 ?
C1A Ag30 C1B 26.9(5) . . ?
C1A Ag30 C08V 98.6(8) . . ?
C1B Ag30 Ag18 66.3(6) . . ?
C1B Ag30 Ag21 63.5(6) . . ?
C1B Ag30 Ag26 140.0(6) . . ?
C1B Ag30 Ag39 112.7(7) . . ?
C1B Ag30 Ag43 134.0(6) . . ?
C1B Ag30 S6 114.2(7) . 1_455 ?
C06H Ag30 Ag18 166.4(7) . . ?
C06H Ag30 Ag21 123.3(7) . . ?
C06H Ag30 Ag26 47.4(7) . . ?
C06H Ag30 Ag39 46.3(6) . . ?
C06H Ag30 Ag43 125.3(7) . . ?
C06H Ag30 S6 99.8(6) . 1_455 ?
C06H Ag30 C1A 125.6(9) . . ?
C06H Ag30 C1B 100.2(9) . . ?
C06H Ag30 C08V 126.6(9) . . ?
C08V Ag30 Ag18 61.5(5) . . ?
C08V Ag30 Ag21 108.8(5) . . ?
C08V Ag30 Ag26 81.9(5) . . ?
C08V Ag30 Ag39 133.5(6) . . ?
C08V Ag30 Ag43 45.9(6) . . ?
C08V Ag30 S6 102.1(6) . 1_455 ?
C08V Ag30 C1B 113.6(9) . . ?
Ag13 Ag31 Ag10 50.46(6) . . ?
Ag29 Ag31 Ag10 88.91(9) . . ?
Ag29 Ag31 Ag13 67.13(10) . . ?
Ag29 Ag31 Ag34 107.17(10) . . ?
Ag29 Ag31 Ag37 87.98(13) . . ?
Ag34 Ag31 Ag10 108.46(13) . . ?
Ag34 Ag31 Ag13 156.70(13) . . ?
Ag37 Ag31 Ag10 170.12(11) . . ?
Ag37 Ag31 Ag13 135.76(17) . . ?
Ag37 Ag31 Ag34 63.68(7) . . ?
S3 Ag31 Ag10 64.51(15) . . ?
S3 Ag31 Ag13 92.91(14) . . ?
S3 Ag31 Ag29 60.07(15) . . ?
S3 Ag31 Ag34 66.04(15) . . ?
S3 Ag31 Ag37 105.91(15) . . ?
S3 Ag31 C05G 132.2(6) . . ?
C03I Ag31 Ag10 136.4(6) . . ?
C03I Ag31 Ag13 153.1(6) . . ?
C03I Ag31 Ag29 129.7(6) . . ?
C03I Ag31 Ag34 47.8(6) . . ?
C03I Ag31 Ag37 43.4(6) . . ?
C03I Ag31 S3 113.5(6) . . ?
C03I Ag31 C05G 98.4(8) . . ?
C03I Ag31 C35 121.5(9) . . ?
C05G Ag31 Ag10 67.8(5) . . ?
C05G Ag31 Ag13 57.7(5) . . ?
C05G Ag31 Ag29 122.9(5) . . ?
C05G Ag31 Ag34 129.3(5) . . ?
C05G Ag31 Ag37 121.6(5) . . ?
C35 Ag31 Ag10 41.9(6) . . ?
C35 Ag31 Ag13 40.5(6) . . ?
C35 Ag31 Ag29 106.8(6) . . ?
C35 Ag31 Ag34 133.3(6) . . ?
C35 Ag31 Ag37 147.8(6) . . ?
C35 Ag31 S3 106.2(6) . . ?
C35 Ag31 C05G 27.0(7) . . ?
Ag8 Ag32 Ag14 70.14(7) 1_565 . ?
Ag8 Ag32 Ag15 81.32(8) 1_565 . ?
Ag8 Ag32 Ag35 158.37(8) 1_565 . ?
Ag14 Ag32 Ag35 116.77(8) . . ?
Ag15 Ag32 Ag14 92.84(7) . . ?
Ag15 Ag32 Ag35 77.95(7) . . ?
C04I Ag32 Ag8 93.2(6) . 1_565 ?
C04I Ag32 Ag14 139.6(6) . . ?
C04I Ag32 Ag15 47.4(6) . . ?
C04I Ag32 Ag35 68.2(6) . . ?
C04I Ag32 C060 106.2(8) . . ?
C04Z Ag32 Ag8 47.8(6) . 1_565 ?
C04Z Ag32 Ag14 45.5(6) . . ?
C04Z Ag32 Ag15 119.2(6) . . ?
C04Z Ag32 Ag35 151.8(6) . . ?
C04Z Ag32 C04I 140.0(8) . . ?
C04Z Ag32 C060 113.1(8) . . ?
C060 Ag32 Ag8 160.6(6) . 1_565 ?
C060 Ag32 Ag14 94.2(5) . . ?
C060 Ag32 Ag15 111.6(6) . . ?
C060 Ag32 Ag35 39.6(5) . . ?
Ag1 Ag33 Ag12 78.29(7) . . ?
Ag1 Ag33 Ag14 129.87(8) . . ?
Ag1 Ag33 Ag19 63.15(7) . . ?
Ag1 Ag33 Ag24 147.41(8) . . ?
Ag12 Ag33 Ag14 82.97(8) . . ?
Ag12 Ag33 Ag19 83.62(7) . . ?
Ag12 Ag33 Ag24 70.08(7) . . ?
Ag14 Ag33 Ag19 68.88(7) . . ?
Ag14 Ag33 Ag24 54.50(6) . . ?
Ag19 Ag33 Ag24 119.11(8) . . ?
C04P Ag33 Ag1 81.4(5) 1_655 . ?
C04P Ag33 Ag12 45.6(5) 1_655 . ?
C04P Ag33 Ag14 115.8(5) 1_655 . ?
C04P Ag33 Ag19 123.8(5) 1_655 . ?
C04P Ag33 Ag24 71.0(5) 1_655 . ?
C05M Ag33 Ag1 169.4(6) . . ?
C05M Ag33 Ag12 108.8(6) . . ?
C05M Ag33 Ag14 45.9(6) . . ?
C05M Ag33 Ag19 109.0(6) . . ?
C05M Ag33 Ag24 41.8(6) . . ?
C05M Ag33 C04P 109.2(7) . 1_655 ?
C68 Ag33 Ag1 47.5(6) . . ?
C68 Ag33 Ag12 117.1(5) . . ?
C68 Ag33 Ag14 106.6(6) . . ?
C68 Ag33 Ag19 48.0(5) . . ?
C68 Ag33 Ag24 160.1(6) . . ?
C68 Ag33 C04P 127.8(8) . 1_655 ?
C68 Ag33 C05M 122.1(8) . . ?
Ag2 Ag34 Ag11 60.02(7) . . ?
Ag2 Ag34 Ag16 79.17(8) . . ?
Ag2 Ag34 Ag31 124.37(9) . . ?
Ag2 Ag34 Ag37 155.71(8) . . ?
Ag16 Ag34 Ag11 94.70(7) . . ?
Ag16 Ag34 Ag31 83.96(9) . . ?
Ag16 Ag34 Ag37 76.63(7) . . ?
Ag31 Ag34 Ag11 69.23(9) . . ?
Ag31 Ag34 Ag37 54.89(8) . . ?
Ag37 Ag34 Ag11 123.94(8) . . ?
C1 Ag34 Ag2 47.9(5) . . ?
C1 Ag34 Ag11 44.1(5) . . ?
C1 Ag34 Ag16 122.4(5) . . ?
C1 Ag34 Ag31 106.1(5) . . ?
C1 Ag34 Ag37 154.0(5) . . ?
C1 Ag34 C03I 115.7(8) . . ?
C1 Ag34 C032 132.9(8) . . ?
C03I Ag34 Ag2 161.9(6) . . ?
C03I Ag34 Ag11 103.5(6) . . ?
C03I Ag34 Ag16 111.5(6) . . ?
C03I Ag34 Ag31 46.3(6) . . ?
C03I Ag34 Ag37 38.8(6) . . ?
C032 Ag34 Ag2 89.7(5) . . ?
C032 Ag34 Ag11 137.9(5) . . ?
C032 Ag34 Ag16 48.2(5) . . ?
C032 Ag34 Ag31 116.3(5) . . ?
C032 Ag34 Ag37 72.7(5) . . ?
C032 Ag34 C03I 108.4(8) . . ?
Ag10 Ag35 Ag32 133.21(8) . . ?
Ag11 Ag35 Ag10 60.18(7) . . ?
Ag11 Ag35 Ag19 123.07(8) . . ?
Ag11 Ag35 Ag32 96.09(7) . . ?
Ag19 Ag35 Ag10 91.34(8) . . ?
Ag19 Ag35 Ag32 67.49(6) . . ?
C060 Ag35 Ag10 138.7(7) . . ?
C060 Ag35 Ag11 144.3(6) . . ?
C060 Ag35 Ag19 48.4(6) . . ?
C060 Ag35 Ag32 48.3(6) . . ?
C060 Ag35 C63 163.6(9) . . ?
C63 Ag35 Ag10 48.5(6) . . ?
C63 Ag35 Ag11 49.9(6) . . ?
C63 Ag35 Ag19 139.0(6) . . ?
C63 Ag35 Ag32 143.0(6) . . ?
Ag6 Ag36 Ag23 59.47(7) . . ?
Ag7 Ag36 Ag6 126.09(9) . . ?
Ag7 Ag36 Ag23 88.32(8) . . ?
C03N Ag36 Ag6 136.3(6) . . ?
C03N Ag36 Ag7 53.7(7) . . ?
C03N Ag36 Ag23 141.7(7) . . ?
C03N Ag36 C046 169.1(9) . . ?
C046 Ag36 Ag6 50.8(7) . . ?
C046 Ag36 Ag7 132.1(7) . . ?
C046 Ag36 Ag23 46.5(7) . . ?
Ag31 Ag37 Ag21 88.52(10) . 1_655 ?
Ag31 Ag37 Ag34 61.43(9) . . ?
Ag34 Ag37 Ag21 120.33(8) . 1_655 ?
Ag38 Ag37 Ag21 58.25(7) . 1_655 ?
Ag38 Ag37 Ag31 118.88(9) . . ?
Ag38 Ag37 Ag34 91.15(8) . . ?
C2A Ag37 Ag21 47.1(8) . 1_655 ?
C2A Ag37 Ag31 134.3(8) . . ?
C2A Ag37 Ag34 143.7(7) . . ?
C2A Ag37 Ag38 52.7(7) . . ?
C03I Ag37 Ag21 139.4(7) . 1_655 ?
C03I Ag37 Ag31 50.9(7) . . ?
C03I Ag37 Ag34 46.4(7) . . ?
C03I Ag37 Ag38 137.4(7) . . ?
C03I Ag37 C2A 168.4(10) . . ?
Ag16 Ag38 Ag39 86.63(8) . 1_655 ?
Ag21 Ag38 Ag16 92.81(8) 1_655 . ?
Ag21 Ag38 Ag39 93.35(9) 1_655 1_655 ?
Ag37 Ag38 Ag16 80.18(8) . . ?
Ag37 Ag38 Ag21 67.73(7) . 1_655 ?
Ag37 Ag38 Ag39 156.11(10) . 1_655 ?
S6 Ag38 Ag16 53.77(13) . . ?
S6 Ag38 Ag21 56.44(13) . 1_655 ?
S6 Ag38 Ag37 100.30(14) . . ?
S6 Ag38 Ag39 56.04(13) . 1_655 ?
C2A Ag38 Ag16 123.9(6) . . ?
C2A Ag38 Ag21 51.5(7) . 1_655 ?
C2A Ag38 Ag37 48.8(6) . . ?
C2A Ag38 Ag39 129.9(7) . 1_655 ?
C2A Ag38 S6 107.8(7) . . ?
C2A Ag38 C4A 134.3(8) . . ?
C2A Ag38 C4B 108.5(8) . . ?
C4A Ag38 Ag16 101.7(5) . . ?
C4A Ag38 Ag21 135.6(6) . 1_655 ?
C4A Ag38 Ag37 155.7(6) . . ?
C4A Ag38 Ag39 46.9(5) . 1_655 ?
C4A Ag38 S6 100.1(5) . . ?
C4A Ag38 C4B 27.8(5) . . ?
C4B Ag38 Ag16 125.6(5) . . ?
C4B Ag38 Ag21 134.3(6) . 1_655 ?
C4B Ag38 Ag37 135.2(5) . . ?
C4B Ag38 Ag39 68.4(5) . 1_655 ?
C4B Ag38 S6 124.5(5) . . ?
Ag3 Ag39 Ag26 142.74(11) 1_455 . ?
Ag3 Ag39 Ag30 151.47(10) 1_455 . ?
Ag3 Ag39 Ag38 69.60(8) 1_455 1_455 ?
Ag3 Ag39 Ag44 81.05(9) 1_455 1_365 ?
Ag30 Ag39 Ag26 52.04(8) . . ?
Ag38 Ag39 Ag26 139.50(10) 1_455 . ?
Ag38 Ag39 Ag30 88.31(10) 1_455 . ?
Ag44 Ag39 Ag26 68.42(8) 1_365 . ?
Ag44 Ag39 Ag30 89.56(9) 1_365 . ?
Ag44 Ag39 Ag38 108.45(10) 1_365 1_455 ?
S6 Ag39 Ag3 93.54(14) 1_455 1_455 ?
S6 Ag39 Ag26 90.65(13) 1_455 . ?
S6 Ag39 Ag30 58.54(13) 1_455 . ?
S6 Ag39 Ag38 56.85(13) 1_455 1_455 ?
S6 Ag39 Ag44 62.08(14) 1_455 1_365 ?
C4A Ag39 Ag3 45.7(6) 1_455 1_455 ?
C4A Ag39 Ag26 164.3(6) 1_455 . ?
C4A Ag39 Ag30 129.3(6) 1_455 . ?
C4A Ag39 Ag38 48.9(6) 1_455 1_455 ?
C4A Ag39 Ag44 125.1(6) 1_455 1_365 ?
C4A Ag39 S6 102.8(6) 1_455 1_455 ?
C4A Ag39 C06H 127.1(9) 1_455 . ?
C4A Ag39 C095 112.9(9) 1_455 1_365 ?
C06H Ag39 Ag3 163.9(6) . 1_455 ?
C06H Ag39 Ag26 40.1(7) . . ?
C06H Ag39 Ag30 44.2(6) . . ?
C06H Ag39 Ag38 118.2(7) . 1_455 ?
C06H Ag39 Ag44 107.8(7) . 1_365 ?
C06H Ag39 S6 102.5(6) . 1_455 ?
C06H Ag39 C095 104.4(9) . 1_365 ?
C095 Ag39 Ag3 72.5(6) 1_365 1_455 ?
C095 Ag39 Ag26 70.6(6) 1_365 . ?
C095 Ag39 Ag30 117.3(6) 1_365 . ?
C095 Ag39 Ag38 135.8(6) 1_365 1_455 ?
C095 Ag39 Ag44 42.7(6) 1_365 1_365 ?
C095 Ag39 S6 104.5(6) 1_365 1_455 ?
Ag10 Ag40 Ag19 100.12(9) . . ?
Ag10 Ag40 Ag28 128.21(10) . . ?
Ag10 Ag40 Ag29 89.56(9) . . ?
Ag19 Ag40 Ag28 112.82(9) . . ?
Ag19 Ag40 Ag29 169.22(10) . . ?
Ag22 Ag40 Ag10 83.37(8) . . ?
Ag22 Ag40 Ag19 102.07(9) . . ?
Ag22 Ag40 Ag28 124.19(10) . . ?
Ag22 Ag40 Ag29 83.61(9) . . ?
Ag28 Ag40 Ag29 56.78(7) . . ?
S2 Ag40 Ag10 133.50(15) . . ?
S2 Ag40 Ag19 54.56(13) . . ?
S2 Ag40 Ag22 135.29(16) . . ?
S2 Ag40 Ag28 58.29(13) . . ?
S2 Ag40 Ag29 115.07(14) . . ?
S2 Ag40 S5 95.78(17) . . ?
S3 Ag40 Ag10 69.80(14) . . ?
S3 Ag40 Ag19 124.82(16) . . ?
S3 Ag40 Ag22 128.54(15) . . ?
S3 Ag40 Ag28 58.72(13) . . ?
S3 Ag40 Ag29 54.26(14) . . ?
S3 Ag40 S2 92.55(18) . . ?
S3 Ag40 S5 100.00(18) . . ?
S5 Ag40 Ag10 128.79(15) . . ?
S5 Ag40 Ag19 123.59(15) . . ?
S5 Ag40 Ag22 63.97(14) . . ?
S5 Ag40 Ag28 60.58(13) . . ?
S5 Ag40 Ag29 50.64(13) . . ?
CP10 Ag40 Ag10 55.6(7) . . ?
CP10 Ag40 Ag19 66.4(7) . . ?
CP10 Ag40 Ag22 53.1(7) . . ?
CP10 Ag40 Ag28 175.9(7) . . ?
CP10 Ag40 Ag29 123.8(7) . . ?
CP10 Ag40 S2 120.9(7) . . ?
CP10 Ag40 S3 125.2(7) . . ?
CP10 Ag40 S5 116.2(7) . . ?
Ag3 Ag41 Ag9 149.79(11) . 1_565 ?
Ag20 Ag41 Ag3 136.82(13) 1_465 . ?
Ag20 Ag41 Ag9 65.83(8) 1_465 1_565 ?
Ag20 Ag41 Ag44 71.36(9) 1_465 1_465 ?
Ag44 Ag41 Ag3 78.49(9) 1_465 . ?
Ag44 Ag41 Ag9 96.84(9) 1_465 1_565 ?
S4 Ag41 Ag3 84.57(13) . . ?
S4 Ag41 Ag9 67.87(14) . 1_565 ?
S4 Ag41 Ag20 104.96(14) . 1_465 ?
S4 Ag41 Ag44 59.60(14) . 1_465 ?
C03L Ag41 Ag3 42.7(6) . . ?
C03L Ag41 Ag9 123.6(6) . 1_565 ?
C03L Ag41 Ag20 162.4(5) . 1_465 ?
C03L Ag41 Ag44 118.5(6) . 1_465 ?
C03L Ag41 S4 92.6(6) . . ?
C03L Ag41 C095 109.1(8) . 1_465 ?
C048 Ag41 Ag3 158.7(6) 1_465 . ?
C048 Ag41 Ag9 47.9(5) 1_465 1_565 ?
C048 Ag41 Ag20 48.2(6) 1_465 1_465 ?
C048 Ag41 Ag44 117.0(6) 1_465 1_465 ?
C048 Ag41 S4 115.5(6) 1_465 . ?
C048 Ag41 C03L 124.4(8) 1_465 . ?
C048 Ag41 C095 110.7(8) 1_465 1_465 ?
C095 Ag41 Ag3 69.7(6) 1_465 . ?
C095 Ag41 Ag9 126.0(6) 1_465 1_565 ?
C095 Ag41 Ag20 67.1(6) 1_465 1_465 ?
C095 Ag41 Ag44 42.9(6) 1_465 1_465 ?
C095 Ag41 S4 101.0(6) 1_465 . ?
Ag8 Ag42 Ag4 163.35(10) 1_565 . ?
Ag8 Ag42 Ag15 75.83(8) 1_565 . ?
Ag9 Ag42 Ag4 123.77(11) 1_565 . ?
Ag9 Ag42 Ag8 61.91(7) 1_565 1_565 ?
Ag9 Ag42 Ag15 104.77(9) 1_565 . ?
Ag15 Ag42 Ag4 87.52(8) . . ?
S4 Ag42 Ag4 68.27(14) . . ?
S4 Ag42 Ag8 100.99(15) . 1_565 ?
S4 Ag42 Ag9 75.05(14) . 1_565 ?
S4 Ag42 Ag15 54.98(13) . . ?
S4 Ag42 C039 134.3(5) . . ?
C11 Ag42 Ag4 150.7(6) 1_565 . ?
C11 Ag42 Ag8 45.9(6) 1_565 1_565 ?
C11 Ag42 Ag9 53.3(6) 1_565 1_565 ?
C11 Ag42 Ag15 121.8(6) 1_565 . ?
C11 Ag42 S4 126.6(6) 1_565 . ?
C11 Ag42 C039 99.0(7) 1_565 . ?
C11 Ag42 C053 124.1(8) 1_565 . ?
C039 Ag42 Ag4 69.3(5) . . ?
C039 Ag42 Ag8 115.6(5) . 1_565 ?
C039 Ag42 Ag9 146.0(5) . 1_565 ?
C039 Ag42 Ag15 107.2(5) . . ?
C053 Ag42 Ag4 44.3(6) . . ?
C053 Ag42 Ag8 136.6(6) . 1_565 ?
C053 Ag42 Ag9 156.3(6) . 1_565 ?
C053 Ag42 Ag15 95.6(6) . . ?
C053 Ag42 S4 108.4(6) . . ?
C053 Ag42 C039 26.1(7) . . ?
Ag7 Ag43 Ag23 83.61(8) . . ?
Ag7 Ag43 Ag28 128.82(10) . 1_455 ?
Ag28 Ag43 Ag23 119.10(10) 1_455 . ?
Ag30 Ag43 Ag7 89.18(10) . . ?
Ag30 Ag43 Ag23 108.08(10) . . ?
Ag30 Ag43 Ag28 120.06(12) . 1_455 ?
S1 Ag43 Ag7 67.57(14) . . ?
S1 Ag43 Ag23 121.59(15) . . ?
S1 Ag43 Ag28 61.47(13) . 1_455 ?
S1 Ag43 Ag30 120.43(15) . . ?
S1 Ag43 S6 94.38(18) . 1_455 ?
S5 Ag43 Ag7 123.44(15) 1_455 . ?
S5 Ag43 Ag23 56.89(15) 1_455 . ?
S5 Ag43 Ag28 62.47(14) 1_455 1_455 ?
S5 Ag43 Ag30 137.65(16) 1_455 . ?
S5 Ag43 S1 98.36(19) 1_455 . ?
S5 Ag43 S6 100.25(18) 1_455 1_455 ?
S6 Ag43 Ag7 133.92(15) 1_455 . ?
S6 Ag43 Ag23 137.96(15) 1_455 . ?
S6 Ag43 Ag28 57.24(13) 1_455 1_455 ?
S6 Ag43 Ag30 63.11(15) 1_455 . ?
C08V Ag43 Ag7 51.5(6) . . ?
C08V Ag43 Ag23 60.0(7) . . ?
C08V Ag43 Ag28 179.1(7) . 1_455 ?
C08V Ag43 Ag30 60.5(7) . . ?
C08V Ag43 S1 118.9(6) . . ?
C08V Ag43 S5 116.7(7) . 1_455 ?
C08V Ag43 S6 123.3(7) . 1_455 ?
Ag27 Ag44 Ag25 87.95(9) 1_745 1_645 ?
Ag27 Ag44 Ag28 112.74(9) 1_745 1_645 ?
Ag28 Ag44 Ag25 55.31(6) 1_645 1_645 ?
Ag39 Ag44 Ag25 160.23(11) 1_745 1_645 ?
Ag39 Ag44 Ag27 109.93(10) 1_745 1_745 ?
Ag39 Ag44 Ag28 108.03(10) 1_745 1_645 ?
Ag41 Ag44 Ag25 83.83(9) 1_645 1_645 ?
Ag41 Ag44 Ag27 116.83(10) 1_645 1_745 ?
Ag41 Ag44 Ag28 112.62(10) 1_645 1_645 ?
Ag41 Ag44 Ag39 94.92(9) 1_645 1_745 ?
S1 Ag44 Ag25 52.86(14) 1_745 1_645 ?
S1 Ag44 Ag27 53.72(14) 1_745 1_745 ?
S1 Ag44 Ag28 59.40(13) 1_745 1_645 ?
S1 Ag44 Ag39 131.69(17) 1_745 1_745 ?
S1 Ag44 Ag41 133.39(17) 1_745 1_645 ?
S1 Ag44 S4 97.59(18) 1_745 1_645 ?
S4 Ag44 Ag25 50.88(12) 1_645 1_645 ?
S4 Ag44 Ag27 137.74(15) 1_645 1_745 ?
S4 Ag44 Ag28 55.23(12) 1_645 1_645 ?
S4 Ag44 Ag39 112.25(15) 1_645 1_745 ?
S4 Ag44 Ag41 57.40(13) 1_645 1_645 ?
C095 Ag44 Ag25 133.4(7) . 1_645 ?
C095 Ag44 Ag27 85.1(8) . 1_745 ?
C095 Ag44 Ag28 161.6(8) . 1_645 ?
C095 Ag44 Ag39 59.2(7) . 1_745 ?
C095 Ag44 Ag41 59.3(8) . 1_645 ?
C095 Ag44 S1 138.7(8) . 1_745 ?
C095 Ag44 S4 114.7(8) . 1_645 ?
Ag13 Ag45 Ag22 52.05(7) . . ?
Ag18 Ag45 Ag13 141.99(14) 1_655 . ?
Ag18 Ag45 Ag22 146.42(12) 1_655 . ?
Ag18 Ag45 Ag23 63.11(8) 1_655 1_655 ?
Ag18 Ag45 Ag29 79.73(11) 1_655 . ?
Ag18 Ag45 S5 88.21(14) 1_655 . ?
Ag23 Ag45 Ag13 139.97(12) 1_655 . ?
Ag23 Ag45 Ag22 90.33(11) 1_655 . ?
Ag29 Ag45 Ag13 68.84(10) . . ?
Ag29 Ag45 Ag22 84.28(9) . . ?
Ag29 Ag45 Ag23 97.61(10) . 1_655 ?
S5 Ag45 Ag13 89.72(14) . . ?
S5 Ag45 Ag22 58.74(13) . . ?
S5 Ag45 Ag23 54.84(13) . 1_655 ?
S5 Ag45 Ag29 53.44(13) . . ?
C3A Ag45 Ag13 166.5(6) 1_655 . ?
C3A Ag45 Ag18 46.6(6) 1_655 1_655 ?
C3A Ag45 Ag22 129.2(6) 1_655 . ?
C3A Ag45 Ag23 48.7(7) 1_655 1_655 ?
C3A Ag45 Ag29 123.8(6) 1_655 . ?
C3A Ag45 S5 102.0(7) 1_655 . ?
C3A Ag45 C056 128.2(9) 1_655 . ?
C056 Ag45 Ag13 40.8(6) . . ?
C056 Ag45 Ag18 168.9(6) . 1_655 ?
C056 Ag45 Ag22 44.4(6) . . ?
C056 Ag45 Ag23 122.7(6) . 1_655 ?
C056 Ag45 Ag29 107.5(6) . . ?
C056 Ag45 S5 102.8(6) . . ?
C07C Br9 Br37 138.6(12) . 1_655 ?
Ag12 S1 Ag28 64.03(12) 1_455 1_455 ?
Ag17 S1 Ag12 72.57(15) . 1_455 ?
Ag17 S1 Ag25 98.33(19) . 1_455 ?
Ag17 S1 Ag28 136.1(2) . 1_455 ?
Ag17 S1 Ag43 116.4(2) . . ?
Ag25 S1 Ag12 75.46(16) 1_455 1_455 ?
Ag25 S1 Ag28 65.51(13) 1_455 1_455 ?
Ag27 S1 Ag12 151.2(2) . 1_455 ?
Ag27 S1 Ag17 79.17(17) . . ?
Ag27 S1 Ag25 114.6(2) . 1_455 ?
Ag27 S1 Ag28 144.6(2) . 1_455 ?
Ag27 S1 Ag43 106.7(2) . . ?
Ag43 S1 Ag12 81.88(17) . 1_455 ?
Ag43 S1 Ag25 130.1(2) . 1_455 ?
Ag43 S1 Ag28 64.61(13) . 1_455 ?
Ag44 S1 Ag12 135.3(2) 1_365 1_455 ?
Ag44 S1 Ag17 147.9(2) 1_365 . ?
Ag44 S1 Ag25 79.07(18) 1_365 1_455 ?
Ag44 S1 Ag27 73.25(16) 1_365 . ?
Ag44 S1 Ag28 72.16(15) 1_365 1_455 ?
Ag44 S1 Ag43 87.40(18) 1_365 . ?
Ag12 S2 Ag15 136.4(2) . . ?
Ag12 S2 Ag19 101.9(2) . . ?
Ag12 S2 Ag25 79.25(16) . . ?
Ag12 S2 Ag28 67.90(15) . . ?
Ag12 S2 Ag40 80.13(18) . . ?
Ag14 S2 Ag12 100.8(2) . . ?
Ag14 S2 Ag15 110.7(2) . . ?
Ag14 S2 Ag19 84.78(19) . . ?
Ag14 S2 Ag25 74.64(16) . . ?
Ag14 S2 Ag28 140.7(2) . . ?
Ag14 S2 Ag40 151.1(2) . . ?
Ag15 S2 Ag28 68.59(14) . . ?
Ag19 S2 Ag15 110.11(19) . . ?
Ag19 S2 Ag25 159.2(3) . . ?
Ag19 S2 Ag28 133.6(2) . . ?
Ag19 S2 Ag40 67.00(14) . . ?
Ag25 S2 Ag15 80.86(17) . . ?
Ag25 S2 Ag28 66.40(14) . . ?
Ag25 S2 Ag40 132.9(2) . . ?
Ag40 S2 Ag15 85.82(17) . . ?
Ag40 S2 Ag28 66.69(14) . . ?
Ag11 S3 Ag15 73.91(16) . . ?
Ag11 S3 Ag16 114.4(2) . . ?
Ag11 S3 Ag28 141.4(2) . . ?
Ag11 S3 Ag29 151.1(2) . . ?
Ag11 S3 Ag40 103.4(2) . . ?
Ag15 S3 Ag28 68.17(14) . . ?
Ag16 S3 Ag15 78.26(16) . . ?
Ag16 S3 Ag28 65.12(13) . . ?
Ag29 S3 Ag15 133.2(2) . . ?
Ag29 S3 Ag16 85.14(18) . . ?
Ag29 S3 Ag28 65.16(15) . . ?
Ag31 S3 Ag11 89.8(2) . . ?
Ag31 S3 Ag15 159.8(3) . . ?
Ag31 S3 Ag16 98.5(2) . . ?
Ag31 S3 Ag28 128.8(2) . . ?
Ag31 S3 Ag29 65.40(18) . . ?
Ag31 S3 Ag40 109.4(2) . . ?
Ag40 S3 Ag15 86.36(17) . . ?
Ag40 S3 Ag16 132.8(2) . . ?
Ag40 S3 Ag28 67.68(14) . . ?
Ag40 S3 Ag29 73.59(17) . . ?
Ag15 S4 Ag16 81.76(16) . . ?
Ag15 S4 Ag25 83.47(17) . . ?
Ag15 S4 Ag28 70.30(14) . . ?
Ag15 S4 Ag41 157.3(3) . . ?
Ag15 S4 Ag44 138.5(2) . 1_465 ?
Ag16 S4 Ag28 65.64(14) . . ?
Ag16 S4 Ag41 110.36(19) . . ?
Ag16 S4 Ag44 88.38(18) . 1_465 ?
Ag25 S4 Ag16 132.4(2) . . ?
Ag25 S4 Ag28 66.78(14) . . ?
Ag25 S4 Ag41 100.26(18) . . ?
Ag25 S4 Ag44 73.86(15) . 1_465 ?
Ag28 S4 Ag44 68.89(15) . 1_465 ?
Ag41 S4 Ag28 131.9(2) . . ?
Ag41 S4 Ag44 63.00(13) . 1_465 ?
Ag42 S4 Ag15 73.51(17) . . ?
Ag42 S4 Ag16 115.7(2) . . ?
Ag42 S4 Ag25 102.8(2) . . ?
Ag42 S4 Ag28 143.2(2) . . ?
Ag42 S4 Ag41 83.84(19) . . ?
Ag42 S4 Ag44 144.8(2) . 1_465 ?
Ag12 S5 Ag23 105.53(19) . 1_655 ?
Ag12 S5 Ag28 64.35(14) . . ?
Ag12 S5 Ag40 77.02(17) . . ?
Ag12 S5 Ag45 167.5(2) . . ?
Ag23 S5 Ag28 133.1(2) 1_655 . ?
Ag23 S5 Ag45 66.89(15) 1_655 . ?
Ag29 S5 Ag12 128.7(2) . . ?
Ag29 S5 Ag23 114.9(2) . 1_655 ?
Ag29 S5 Ag28 65.14(15) . . ?
Ag29 S5 Ag40 74.36(17) . . ?
Ag29 S5 Ag43 82.80(18) . 1_655 ?
Ag29 S5 Ag45 63.57(15) . . ?
Ag40 S5 Ag23 161.5(2) . 1_655 ?
Ag40 S5 Ag28 64.90(14) . . ?
Ag40 S5 Ag45 106.93(18) . . ?
Ag43 S5 Ag12 83.36(17) 1_655 . ?
Ag43 S5 Ag23 69.35(15) 1_655 1_655 ?
Ag43 S5 Ag28 64.12(13) 1_655 . ?
Ag43 S5 Ag40 129.0(2) 1_655 . ?
Ag43 S5 Ag45 102.3(2) 1_655 . ?
Ag45 S5 Ag28 128.2(2) . . ?
Ag16 S6 Ag21 108.3(2) . 1_655 ?
Ag16 S6 Ag28 67.81(15) . . ?
Ag16 S6 Ag30 165.8(2) . 1_655 ?
Ag16 S6 Ag38 67.60(14) . . ?
Ag16 S6 Ag39 101.38(19) . 1_655 ?
Ag16 S6 Ag43 133.6(2) . 1_655 ?
Ag21 S6 Ag28 123.5(2) 1_655 . ?
Ag21 S6 Ag30 68.28(15) 1_655 1_655 ?
Ag21 S6 Ag38 65.65(14) 1_655 . ?
Ag21 S6 Ag39 106.6(2) 1_655 1_655 ?
Ag28 S6 Ag30 125.9(2) . 1_655 ?
Ag28 S6 Ag38 134.8(2) . . ?
Ag28 S6 Ag39 129.8(2) . 1_655 ?
Ag38 S6 Ag30 99.1(2) . 1_655 ?
Ag39 S6 Ag30 67.71(14) 1_655 1_655 ?
Ag39 S6 Ag38 67.12(14) 1_655 . ?
Ag43 S6 Ag21 94.95(18) 1_655 1_655 ?
Ag43 S6 Ag28 65.90(14) 1_655 . ?
Ag43 S6 Ag30 60.37(14) 1_655 1_655 ?
Ag43 S6 Ag38 156.9(2) 1_655 . ?
Ag43 S6 Ag39 109.76(19) 1_655 1_655 ?
Ag2 C1 Ag11 88.6(7) . . ?
Ag2 C1 Ag34 80.6(6) . . ?
Ag34 C1 Ag11 93.5(7) . . ?
C2 C1 Ag2 134.6(19) . . ?
C2 C1 Ag11 99.7(15) . . ?
C2 C1 Ag34 142.2(19) . . ?
C1 C2 C3 175(2) . . ?
C4 C3 C2 118.5(15) . . ?
C8 C3 C2 118.7(15) . . ?
C8 C3 C4 122.7(15) . . ?
C3 C4 H4 120.6 . . ?
C3 C4 C5 118.7(17) . . ?
C5 C4 H4 120.6 . . ?
C4 C5 H5 118.5 . . ?
C6 C5 C4 122.9(16) . . ?
C6 C5 H5 118.5 . . ?
C5 C6 H6 123.2 . . ?
C5 C6 C7 113.6(15) . . ?
C7 C6 H6 123.2 . . ?
C6 C7 Br1 115.6(12) . . ?
C8 C7 C6 125.0(16) . . ?
C8 C7 Br1 119.3(13) . . ?
C3 C8 C7 117.1(16) . . ?
C3 C8 H8 121.5 . . ?
C7 C8 H8 121.5 . . ?
Ag8 C11 Ag9 83.8(7) . . ?
Ag8 C11 Ag42 86.0(7) . 1_545 ?
Ag42 C11 Ag9 77.8(6) 1_545 . ?
C12 C11 Ag8 126(2) . . ?
C12 C11 Ag9 124.6(18) . . ?
C12 C11 Ag42 139(2) . 1_545 ?
C11 C12 C13 179(3) . . ?
C14 C13 C12 118.7(16) . . ?
C18A C13 C12 119.1(17) . . ?
C18A C13 C14 120.3(17) . . ?
C18B C13 C12 118.9(17) . . ?
C18B C13 C14 119.5(18) . . ?
C18B C13 C18A 30(2) . . ?
C13 C14 H14 120.2 . . ?
C13 C14 C15 119.6(18) . . ?
C15 C14 H14 120.2 . . ?
C14 C15 H15 118.6 . . ?
C14 C15 C16 122.8(18) . . ?
C16 C15 H15 118.6 . . ?
C15 C16 C17A 113.6(17) . . ?
C15 C16 C17B 102.8(17) . . ?
C17B C16 C17A 39(2) . . ?
C16 C17A Br36 120.1(16) . . ?
C18A C17A C16 122.6(18) . . ?
C18A C17A Br36 117.2(16) . . ?
C13 C18A C17A 118.9(19) . . ?
C13 C18A H18A 120.6 . . ?
C17A C18A H18A 120.6 . . ?
C16 C17B Br37 107.7(15) . . ?
C18B C17B C16 125(2) . . ?
C18B C17B Br37 116.8(18) . . ?
C13 C18B C17B 112.5(19) . . ?
C13 C18B H18B 123.7 . . ?
C17B C18B H18B 123.7 . . ?
C17B Br37 Br9 91.6(13) . 1_455 ?
Ag18 C1A Ag21 82.1(7) . . ?
Ag18 C1A Ag30 91.0(8) . . ?
Ag21 C1A Ag30 88.7(9) . . ?
C1B C1A Ag18 152(2) . . ?
C1B C1A Ag21 125(2) . . ?
C1B C1A Ag30 92(2) . . ?
C1A C1B Ag30 61.3(18) . . ?
C1A C1B C1C 170(3) . . ?
C1C C1B Ag30 129(2) . . ?
C1D C1C C1B 119(2) . . ?
C1H C1C C1B 118.0(19) . . ?
C1H C1C C1D 123.1(19) . . ?
C1C C1D H1D 121.0 . . ?
C1C C1D C1E 118(2) . . ?
C1E C1D H1D 121.0 . . ?
C1D C1E H1E 117.8 . . ?
C1D C1E C1F 124(2) . . ?
C1F C1E H1E 117.8 . . ?
C1E C1F H1F 124.2 . . ?
C1E C1F C1G 112(2) . . ?
C1G C1F H1F 124.2 . . ?
C1F C1G Br30 116.3(17) . . ?
C1H C1G C1F 126(2) . . ?
C1H C1G Br30 117.2(18) . . ?
C1C C1H C1G 116(2) . . ?
C1C C1H H1H 121.9 . . ?
C1G C1H H1H 121.9 . . ?
Ag37 C2A Ag21 90.7(9) . 1_655 ?
Ag37 C2A Ag38 78.5(7) . . ?
Ag38 C2A Ag21 79.1(8) . 1_655 ?
C2B C2A Ag21 102(2) . 1_655 ?
C2B C2A Ag37 144(3) . . ?
C2B C2A Ag38 137(3) . . ?
C2A C2B C2C 177(4) . . ?
C2D C2C C2B 127(2) . . ?
C2H C2C C2B 122(2) . . ?
C2H C2C C2D 111.6(18) . . ?
C2C C2D H2D 117.7 . . ?
C2C C2D C2E 125(2) . . ?
C2E C2D H2D 117.7 . . ?
C2D C2E H2E 114.4 . . ?
C2D C2E C2F 131(2) . . ?
C2F C2E H2E 114.4 . . ?
C2E C2F H2F 131.9 . . ?
C2E C2F C2G 96.1(16) . . ?
C2G C2F H2F 131.9 . . ?
C2F C2G Br33 113.3(15) . . ?
C2H C2G C2F 136.1(19) . . ?
C2H C2G Br33 110.6(16) . . ?
C2C C2H C2G 120(2) . . ?
C2C C2H H2H 120.0 . . ?
C2G C2H H2H 120.0 . . ?
Ag18 C3A Ag23 89.7(9) . . ?
Ag18 C3A Ag45 83.4(7) . 1_455 ?
Ag45 C3A Ag23 86.6(8) 1_455 . ?
C3B C3A Ag18 131(2) . . ?
C3B C3A Ag23 103.1(19) . . ?
C3B C3A Ag45 144(2) . 1_455 ?
C3A C3B C3C 174(3) . . ?
C3D C3C C3B 119.2(19) . . ?
C3H C3C C3B 118.0(18) . . ?
C3H C3C C3D 122.6(18) . . ?
C3C C3D H3D 120.1 . . ?
C3C C3D C3E 120(2) . . ?
C3E C3D H3D 120.1 . . ?
C3D C3E H3E 118.8 . . ?
C3F C3E C3D 122(2) . . ?
C3F C3E H3E 118.8 . . ?
C3E C3F H3F 124.4 . . ?
C3E C3F C3G 111.2(19) . . ?
C3G C3F H3F 124.4 . . ?
C3F C3G Br27 114.2(16) . . ?
C3H C3G C3F 127.8(19) . . ?
C3H C3G Br27 117.8(17) . . ?
C3C C3H C3G 115.3(19) . . ?
C3C C3H H3H 122.3 . . ?
C3G C3H H3H 122.3 . . ?
Ag3 C4A Ag38 100.9(9) . . ?
Ag3 C4A Ag39 82.6(7) . 1_655 ?
Ag39 C4A Ag38 84.2(8) 1_655 . ?
C4B C4A Ag3 144(2) . . ?
C4B C4A Ag38 87.2(16) . . ?
C4B C4A Ag39 133(2) . 1_655 ?
C4A C4B Ag38 64.9(15) . . ?
C4A C4B C4C 167(2) . . ?
C4C C4B Ag38 127.7(14) . . ?
C4D C4C C4B 120.2(18) . . ?
C4H C4C C4B 117.1(17) . . ?
C4H C4C C4D 122.7(18) . . ?
C4C C4D H4D 121.4 . . ?
C4C C4D C4E 117(2) . . ?
C4E C4D H4D 121.4 . . ?
C4D C4E H4E 118.2 . . ?
C4G C4E C4D 124(2) . . ?
C4G C4E H4E 118.2 . . ?
C4E C4G H4G 123.6 . . ?
C4E C4G C4F 113(2) . . ?
C4F C4G H4G 123.6 . . ?
C4G C4F Br29 117.3(16) . . ?
C4H C4F C4G 124.0(19) . . ?
C4H C4F Br29 118.0(17) . . ?
C4C C4H C4F 118.3(19) . . ?
C4C C4H H4H 120.8 . . ?
C4F C4H H4H 120.8 . . ?
CP30 CP1 HP1 180.0 . . ?
C040 C02S C03S 122(2) . . ?
C65 C02S C03S 120(2) . . ?
C65 C02S C040 119(2) . . ?
C02X C02T H02T 118.1 . . ?
C02X C02T C03B 124(3) . . ?
C03B C02T H02T 118.1 . . ?
C03M C02V CP18 121(2) . . ?
C46 C02V C03M 121(2) . . ?
C46 C02V CP18 118(2) . . ?
C02T C02X H02X 120.8 . . ?
C02T C02X C040 118(3) . . ?
C040 C02X H02X 120.8 . . ?
C04B C02Y C03A 120(2) . . ?
C180 C02Y C03A 118(2) . . ?
C180 C02Y C04B 122(2) . . ?
C07O CP4 Br4 120(2) . . ?
C07O CP4 C070 118(3) . . ?
C070 CP4 Br4 121(3) . . ?
C02Y C03A H03A 120.4 . . ?
C036 C03A C02Y 119(2) . . ?
C036 C03A H03A 120.4 . . ?
C02T C03B Br13 123.3(19) . . ?
C65 C03B Br13 121(2) . . ?
C65 C03B C02T 116(2) . . ?
C03Q C03D C03J 169(2) . . ?
C031 C03E H03E 119.5 . . ?
C031 C03E C59 121(2) . . ?
C59 C03E H03E 119.5 . . ?
C070 C03G C066 116(2) . . ?
C070 C03G C72 119(3) . . ?
C72 C03G C066 125(2) . . ?
C05Y C03H C038 121(2) . . ?
C05Y C03H C55 120(2) . . ?
C038 C03H C55 118(2) . . ?
Ag31 C03I Ag34 86.0(8) . . ?
Ag37 C03I Ag31 85.7(9) . . ?
Ag37 C03I Ag34 94.8(9) . . ?
CP18 C03I Ag31 106.5(18) . . ?
CP18 C03I Ag34 97.3(17) . . ?
CP18 C03I Ag37 163(2) . . ?
C03P C03J C03D 119(2) . . ?
C03P C03J C04R 121(2) . . ?
C04R C03J C03D 121(2) . . ?
C03L C03K C031 175(2) . . ?
Ag3 C03L Ag4 86.3(8) . . ?
Ag3 C03L Ag41 87.6(9) . . ?
Ag41 C03L Ag4 107.8(9) . . ?
C03K C03L Ag3 162(2) . . ?
C03K C03L Ag4 103.8(17) . . ?
C03K C03L Ag41 103.2(17) . . ?
C02V C03M H03M 122.0 . . ?
C033 C03M C02V 116(2) . . ?
C033 C03M H03M 122.0 . . ?
Ag7 C03N Ag17 91.5(8) . . ?
Ag36 C03N Ag7 79.3(8) . . ?
Ag36 C03N Ag17 99.2(8) . . ?
C04B C03N Ag7 128.0(19) . . ?
C04B C03N Ag17 84.1(15) . . ?
C04B C03N Ag36 153(2) . . ?
C036 C03O H03O 119.6 . . ?
C037 C03O H03O 119.6 . . ?
C037 C03O C036 121(2) . . ?
C03J C03P H03P 122.0 . . ?
C33 C03P C03J 116(2) . . ?
C33 C03P H03P 122.0 . . ?
Ag1 C03Q Ag6 85.5(8) . 1_655 ?
Ag1 C03Q Ag22 91.4(9) . . ?
Ag6 C03Q Ag22 106.5(8) 1_655 . ?
C03D C03Q Ag1 166.9(19) . . ?
C03D C03Q Ag6 104.2(16) . 1_655 ?
C03D C03Q Ag22 94.2(16) . . ?
C03Z C03R C05I 120(2) . . ?
C03Z C03R C81 123(2) . . ?
C81 C03R C05I 118(2) . . ?
C04P C03S C02S 175(2) . . ?
C06M C03U C03Y 121(2) . . ?
C06M C03U C068 119(3) . . ?
C068 C03U C03Y 120(2) . . ?
C05O C03W H03W 119.3 . . ?
C05O C03W C072 121(3) . . ?
C072 C03W H03W 119.3 . . ?
C034 C03X H03X 121.7 . . ?
C034 C03X C94 117(2) . . ?
C94 C03X H03X 121.7 . . ?
C032 C03Y C03U 177(2) . . ?
C04E C03Z C03R 178(3) . . ?
C05A C04A Br10 118.3(17) . . ?
C05A C04A C038 122(2) . . ?
C038 C04A Br10 119.7(18) . . ?
C02Y C04B Ag17 118.3(16) . . ?
C03N C04B Ag17 66.6(13) . . ?
C03N C04B C02Y 175(2) . . ?
C048 C04C C072 177(2) . . ?
C04Y C04D H04D 120.1 . . ?
C127 C04D H04D 120.1 . . ?
C127 C04D C04Y 120(2) . . ?
Ag17 C04E Ag5 85.0(8) . 1_465 ?
Ag24 C04E Ag5 89.8(8) 1_455 1_465 ?
Ag24 C04E Ag17 82.0(8) 1_455 . ?
C03Z C04E Ag5 104.2(17) . 1_465 ?
C03Z C04E Ag17 142.7(19) . . ?
C03Z C04E Ag24 133.1(19) . 1_455 ?
C05L C04G H04G 121.5 . . ?
C05L C04G C06L 117(2) . . ?
C06L C04G H04G 121.5 . . ?
Ag15 C04I Ag32 80.5(7) . . ?
C06R C04I Ag15 160.4(19) . . ?
C06R C04I Ag32 119.1(19) . . ?
C06N C04K H04K 120.2 . . ?
C52 C04K H04K 120.2 . . ?
C52 C04K C06N 120(2) . . ?
C031 C04N H04N 119.7 . . ?
C110 C04N H04N 119.7 . . ?
C110 C04N C031 121(2) . . ?
Ag6 C04P Ag33 111.9(8) . 1_455 ?
Ag12 C04P Ag6 81.8(7) 1_455 . ?
Ag12 C04P Ag33 79.9(7) 1_455 1_455 ?
C03S C04P Ag6 109.7(17) . . ?
C03S C04P Ag12 165.6(19) . 1_455 ?
C03S C04P Ag33 102.6(17) . 1_455 ?
C03J C04R H04R 119.7 . . ?
C05B C04R C03J 121(2) . . ?
C05B C04R H04R 119.7 . . ?
C04D C04Y Br16 119.7(17) . . ?
C05I C04Y Br16 117.2(19) . . ?
C05I C04Y C04D 123(2) . . ?
Ag8 C04Z Ag14 104.2(10) 1_565 . ?
Ag8 C04Z Ag32 81.3(8) 1_565 . ?
Ag32 C04Z Ag14 90.3(8) . . ?
C07S C04Z Ag8 129.2(17) . 1_565 ?
C07S C04Z Ag14 96.0(17) . . ?
C07S C04Z Ag32 145.3(18) . . ?
C04A C05A H05A 120.7 . . ?
C064 C05A C04A 119(2) . . ?
C064 C05A H05A 120.7 . . ?
C04R C05B H05B 120.1 . . ?
C04R C05B C39 120(2) . . ?
C39 C05B H05B 120.1 . . ?
C063 C05D H05D 119.0 . . ?
C063 C05D C069 122(3) . . ?
C069 C05D H05D 119.0 . . ?
C05Z C05F H05F 120.2 . . ?
C05Z C05F C072 120(2) . . ?
C072 C05F H05F 120.2 . . ?
C35 C05G Ag31 64.7(14) . . ?
C35 C05G C041 175(2) . . ?
C041 C05G Ag31 120.1(16) . . ?
C041 C05H H05H 120.2 . . ?
C041 C05H C063 120(3) . . ?
C063 C05H H05H 120.2 . . ?
C03R C05I H05I 121.2 . . ?
C04Y C05I C03R 118(2) . . ?
C04Y C05I H05I 121.2 . . ?
C033 C05K H05K 119.7 . . ?
C131 C05K H05K 119.7 . . ?
C131 C05K C033 121(2) . . ?
C04G C05L C05N 118(2) . . ?
C06G C05L C04G 120(2) . . ?
C06G C05L C05N 122(2) . . ?
Ag14 C05M Ag33 85.0(7) . . ?
Ag24 C05M Ag14 82.7(8) . . ?
Ag24 C05M Ag33 91.6(9) . . ?
C06X C05M Ag14 142(2) . . ?
C06X C05M Ag24 129.3(18) . . ?
C06X C05M Ag33 110.1(18) . . ?
C056 C05N C05L 175(3) . . ?
C03W C05O H05O 117.9 . . ?
C06U C05O C03W 124(3) . . ?
C06U C05O H05O 117.9 . . ?
C06F C05P C07S 118.1(19) . . ?
C52 C05P C06F 118(2) . . ?
C52 C05P C07S 124(2) . . ?
C06D C05Q C05U 119(2) . . ?
C07B C05Q C05U 120(2) . . ?
C07B C05Q C06D 121(2) . . ?
C052 C05R C07V 119(2) . . ?
C065 C05R C07V 122(2) . . ?
C065 C05R C052 119(2) . . ?
C68 C05U C05Q 175(2) . . ?
C05W C05V H05V 120.4 . . ?
C05W C05V C075 119(2) . . ?
C075 C05V H05V 120.4 . . ?
C05V C05W C06R 118(2) . . ?
C05V C05W C07E 119(2) . . ?
C07E C05W C06R 122(2) . . ?
C03H C05Y H05Y 120.1 . . ?
C03H C05Y C064 120(2) . . ?
C064 C05Y H05Y 120.1 . . ?
C05F C05Z Br26 120(2) . . ?
C05F C05Z C06U 122(2) . . ?
C06U C05Z Br26 119(2) . . ?
C06Y C06A H06A 119.4 . . ?
C065 C06A H06A 119.4 . . ?
C065 C06A C06Y 121(2) . . ?
C05Q C06D H06D 121.0 . . ?
C85 C06D C05Q 118(3) . . ?
C85 C06D H06D 121.0 . . ?
C07Z C06E H06E 122.0 . . ?
C087 C06E H06E 122.0 . . ?
C087 C06E C07Z 116(3) . . ?
C05P C06F H06F 121.5 . . ?
C08L C06F C05P 117(2) . . ?
C08L C06F H06F 121.5 . . ?
C05L C06G H06G 121.3 . . ?
C092 C06G C05L 117(3) . . ?
C092 C06G H06G 121.3 . . ?
Ag26 C06H Ag30 81.6(9) . . ?
Ag26 C06H Ag39 95.1(10) . . ?
Ag30 C06H Ag39 89.5(9) . . ?
C07P C06H Ag26 141(2) . . ?
C07P C06H Ag30 133(2) . . ?
C07P C06H Ag39 100.6(18) . . ?
C04G C06L Br17 116.4(19) . . ?
C094 C06L Br17 123(2) . . ?
C094 C06L C04G 120(2) . . ?
C03U C06M H06M 118.5 . . ?
C051 C06M C03U 123(3) . . ?
C051 C06M H06M 118.5 . . ?
C04K C06N H06N 121.5 . . ?
C08L C06N C04K 117(2) . . ?
C08L C06N H06N 121.5 . . ?
C04I C06R C05W 177(2) . . ?
C08F C06S H06S 119.0 . . ?
C051 C06S H06S 119.0 . . ?
C051 C06S C08F 122(3) . . ?
C05O C06U C05Z 116(2) . . ?
C05O C06U H06U 122.1 . . ?
C05Z C06U H06U 122.1 . . ?
C05M C06X C34 178(2) . . ?
C06A C06Y H06Y 122.0 . . ?
C08A C06Y C06A 116(2) . . ?
C08A C06Y H06Y 122.0 . . ?
C093 C06Z C07R 118(3) . . ?
C107 C06Z C07R 125(3) . . ?
C107 C06Z C093 117(3) . . ?
C07U C07A H07A 121.3 . . ?
C60 C07A H07A 121.3 . . ?
C60 C07A C07U 117(2) . . ?
C05Q C07B H07B 120.0 . . ?
C05Q C07B C08Y 120(3) . . ?
C08Y C07B H07B 120.0 . . ?
C07O C07C Br9 111(2) . . ?
C72 C07C Br9 129(3) . . ?
C72 C07C C07O 119(3) . . ?
C07U C07D H07D 119.0 . . ?
C07U C07D C08C 122(2) . . ?
C08C C07D H07D 119.0 . . ?
C05W C07E H07E 118.2 . . ?
C132 C07E C05W 124(2) . . ?
C132 C07E H07E 118.2 . . ?
C106 C07F C08O 177(3) . . ?
C31 C07G C08P 116(2) . . ?
C31 C07G C045 120(3) . . ?
C045 C07G C08P 124(2) . . ?
C076 C07H Br18 122(2) . . ?
C076 C07H C150 121(2) . . ?
C150 C07H Br18 117.5(18) . . ?
C08K C07K H07K 121.0 . . ?
C08K C07K C073 118(3) . . ?
C073 C07K H07K 121.0 . . ?
C08V C07M C077 176(3) . . ?
CP4 C07O H07O 118.7 . . ?
C07C C07O CP4 123(3) . . ?
C07C C07O H07O 118.7 . . ?
C06H C07P C07U 173(3) . . ?
C086 C07R C06Z 177(3) . . ?
C04Z C07S Ag14 57.7(15) . . ?
C04Z C07S C05P 174(2) . . ?
C05P C07S Ag14 128.0(14) . . ?
C07A C07U C07P 116(2) . . ?
C07D C07U C07A 120(2) . . ?
C07D C07U C07P 123(2) . . ?
C060 C07V C05R 173(2) . . ?
C091 C07Y H07Y 117.4 . . ?
C091 C07Y C185 125(3) . . ?
C185 C07Y H07Y 117.4 . . ?
C06E C07Z C62 118(2) . . ?
C89 C07Z C06E 123(3) . . ?
C89 C07Z C62 119(2) . . ?
C06Y C08A Br35 116.9(17) . . ?
C06Y C08A C052 124(2) . . ?
C052 C08A Br35 119.3(17) . . ?
C07D C08C H08C 121.7 . . ?
C07D C08C C142 117(2) . . ?
C142 C08C H08C 121.7 . . ?
Ag5 C08D Ag9 110.2(9) . . ?
Ag25 C08D Ag5 86.9(8) 1_545 . ?
Ag25 C08D Ag9 85.1(8) 1_545 . ?
C089 C08D Ag5 108.6(17) . . ?
C089 C08D Ag9 93.5(16) . . ?
C089 C08D Ag25 164(2) . 1_545 ?
C06S C08F Br6 121(2) . . ?
C06S C08F C068 120(3) . . ?
C068 C08F Br6 119(2) . . ?
C08S C08G Br40 111(3) . . ?
C098 C08G C08S 120(4) . . ?
C098 C08G Br40 130(3) . . ?
C09W C08I H08I 121.0 . . ?
C09W C08I C077 118(3) . . ?
C077 C08I H08I 121.0 . . ?
C07K C08K H08K 121.6 . . ?
C107 C08K C07K 117(3) . . ?
C107 C08K H08K 121.6 . . ?
C06F C08L Br5 116.0(18) . . ?
C06F C08L C06N 125(2) . . ?
C06N C08L Br5 118.7(19) . . ?
C09G C08N H08N 120.9 . . ?
C077 C08N H08N 120.9 . . ?
C077 C08N C09G 118(3) . . ?
C08S C08O C07F 119(3) . . ?
C08S C08O C151 123(3) . . ?
C151 C08O C07F 118(3) . . ?
C07G C08P H08P 118.8 . . ?
C61 C08P C07G 122(3) . . ?
C61 C08P H08P 118.8 . . ?
C08G C08S H08S 121.7 . . ?
C08O C08S C08G 117(3) . . ?
C08O C08S H08S 121.7 . . ?
C08Y C08T H08T 120.5 . . ?
C08Y C08T C85 119(2) . . ?
C85 C08T H08T 120.5 . . ?
Ag7 C08V Ag30 111.8(10) . . ?
Ag43 C08V Ag7 82.7(9) . . ?
Ag43 C08V Ag30 73.6(8) . . ?
C07M C08V Ag7 107.0(18) . . ?
C07M C08V Ag30 116.1(19) . . ?
C07M C08V Ag43 161(2) . . ?
C31 C08W Br21 119(2) . . ?
C73 C08W Br21 125(2) . . ?
C73 C08W C31 116(2) . . ?
C07B C08Y H08Y 120.9 . . ?
C08T C08Y C07B 118(3) . . ?
C08T C08Y H08Y 120.9 . . ?
Ag22 CP10 Ag10 107.3(10) . . ?
Ag40 CP10 Ag10 78.9(8) . . ?
Ag40 CP10 Ag22 80.6(8) . . ?
C066 CP10 Ag10 92.0(16) . . ?
C066 CP10 Ag22 121.6(19) . . ?
C066 CP10 Ag40 158(2) . . ?
C08N C09G H09G 121.0 . . ?
C09O C09G C08N 118(4) . . ?
C09O C09G H09G 121.0 . . ?
C09G C09O H09O 118.5 . . ?
C09G C09O C09W 123(3) . . ?
C09W C09O H09O 118.5 . . ?
C098 C09Q Br24 128(3) . . ?
C098 C09Q C151 118(4) . . ?
C151 C09Q Br24 115(3) . . ?
C075 C09T H09T 119.7 . . ?
C132 C09T H09T 119.7 . . ?
C132 C09T C075 121(3) . . ?
C08I C09W Br8 123(3) . . ?
C08I C09W C09O 120(3) . . ?
C09O C09W Br8 117(3) . . ?
C03I CP18 C02V 174(3) . . ?
CP1 CP30 C78 174(3) . . ?
C03E C031 C03K 120(2) . . ?
C03E C031 C04N 118(2) . . ?
C04N C031 C03K 122(2) . . ?
C07G C31 C08W 123(2) . . ?
C07G C31 H31 118.7 . . ?
C08W C31 H31 118.7 . . ?
Ag16 C032 Ag4 79.4(7) . . ?
Ag16 C032 Ag34 79.3(7) . . ?
Ag34 C032 Ag4 102.0(8) . . ?
C03Y C032 Ag4 104.6(17) . . ?
C03Y C032 Ag16 158.4(19) . . ?
C03Y C032 Ag34 119.6(17) . . ?
C03M C033 Br14 117.7(18) . . ?
C03M C033 C05K 122(2) . . ?
C05K C033 Br14 119.9(18) . . ?
C03P C33 Br34 115.8(18) . . ?
C39 C33 Br34 119.9(18) . . ?
C39 C33 C03P 124(2) . . ?
C03X C034 C039 116(2) . . ?
C152 C034 C03X 123(3) . . ?
C152 C034 C039 121(2) . . ?
C50 C34 C06X 121(2) . . ?
C076 C34 C06X 123(2) . . ?
C076 C34 C50 116(2) . . ?
Ag10 C35 Ag31 92.1(8) . . ?
Ag13 C35 Ag10 80.5(8) . . ?
Ag13 C35 Ag31 93.0(8) . . ?
C05G C35 Ag10 160(2) . . ?
C05G C35 Ag13 119(2) . . ?
C05G C35 Ag31 88.3(16) . . ?
C03A C036 Br11 119.7(19) . . ?
C03A C036 C03O 120(2) . . ?
C03O C036 Br11 120.4(19) . . ?
C59 C36 H36 120.2 . . ?
C110 C36 H36 120.2 . . ?
C110 C36 C59 120(3) . . ?
C03O C037 H037 119.9 . . ?
C03O C037 C180 120(2) . . ?
C180 C037 H037 119.9 . . ?
C03H C038 H038 121.7 . . ?
C04A C038 C03H 117(2) . . ?
C04A C038 H038 121.7 . . ?
C034 C039 Ag42 125.5(15) . . ?
C053 C039 Ag42 59.2(14) . . ?
C053 C039 C034 175(2) . . ?
C05B C39 H39 120.7 . . ?
C33 C39 C05B 119(2) . . ?
C33 C39 H39 120.7 . . ?
C02S C040 C02X 120(3) . . ?
C02S C040 H040 119.8 . . ?
C02X C040 H040 119.8 . . ?
C05G C041 C57 116(2) . . ?
C05H C041 C05G 125(3) . . ?
C05H C041 C57 119(3) . . ?
C07G C045 Ag27 117.7(18) . . ?
C050 C045 Ag27 64.0(14) . . ?
C050 C045 C07G 178(3) . . ?
Ag23 C046 Ag6 82.4(9) . . ?
Ag36 C046 Ag6 82.7(9) . . ?
Ag36 C046 Ag23 88.5(9) . . ?
C62 C046 Ag6 125(2) . . ?
C62 C046 Ag23 144(2) . . ?
C62 C046 Ag36 115(2) . . ?
C02V C46 H46 120.1 . . ?
C131 C46 C02V 120(2) . . ?
C131 C46 H46 120.1 . . ?
Ag20 C048 Ag9 93.2(9) . 1_655 ?
Ag20 C048 Ag41 81.5(8) . 1_645 ?
Ag41 C048 Ag9 85.7(8) 1_645 1_655 ?
C04C C048 Ag9 106.2(15) . 1_655 ?
C04C C048 Ag20 131.8(16) . . ?
C04C C048 Ag41 142.2(18) . 1_645 ?
Ag5 C050 Ag27 84.3(7) 1_465 . ?
Ag20 C050 Ag5 80.2(8) 1_365 1_465 ?
Ag20 C050 Ag27 100.4(8) 1_365 . ?
C045 C050 Ag5 149.0(19) . 1_465 ?
C045 C050 Ag20 130.9(18) . 1_365 ?
C045 C050 Ag27 88.2(17) . . ?
C34 C50 H50 117.9 . . ?
C154 C50 C34 124(3) . . ?
C154 C50 H50 117.9 . . ?
C06M C051 H051 120.2 . . ?
C06S C051 C06M 120(3) . . ?
C06S C051 H051 120.2 . . ?
C05R C052 H052 120.5 . . ?
C08A C052 C05R 119(2) . . ?
C08A C052 H052 120.5 . . ?
C04K C52 H52 118.5 . . ?
C05P C52 C04K 123(2) . . ?
C05P C52 H52 118.5 . . ?
Ag2 C053 Ag4 81.0(8) . . ?
Ag2 C053 Ag42 98.3(9) . . ?
Ag4 C053 Ag42 88.6(8) . . ?
C039 C053 Ag2 117.0(19) . . ?
C039 C053 Ag4 161(2) . . ?
C039 C053 Ag42 94.8(17) . . ?
C78 C53 H53 120.3 . . ?
C99 C53 H53 120.3 . . ?
C99 C53 C78 119(2) . . ?
C63 C55 C03H 175(2) . . ?
Ag13 C056 Ag22 80.8(8) . . ?
Ag13 C056 Ag45 91.7(9) . . ?
Ag22 C056 Ag45 89.2(8) . . ?
C05N C056 Ag13 138(2) . . ?
C05N C056 Ag22 140(2) . . ?
C05N C056 Ag45 95.3(18) . . ?
C041 C57 H57 120.2 . . ?
C069 C57 C041 120(3) . . ?
C069 C57 H57 120.2 . . ?
C03E C59 Br12 120(2) . . ?
C03E C59 C36 119(2) . . ?
C36 C59 Br12 121(2) . . ?
Ag19 C060 Ag32 96.0(8) . . ?
Ag35 C060 Ag19 90.2(9) . . ?
Ag35 C060 Ag32 92.1(8) . . ?
C07V C060 Ag19 98.9(16) . . ?
C07V C060 Ag32 96.0(15) . . ?
C07V C060 Ag35 167.1(19) . . ?
C07A C60 Br32 117.7(18) . . ?
C142 C60 Br32 118(2) . . ?
C142 C60 C07A 124(2) . . ?
C08P C61 H61 120.1 . . ?
C73 C61 C08P 120(3) . . ?
C73 C61 H61 120.1 . . ?
C046 C62 C07Z 177(3) . . ?
C05D C063 Br19 121(2) . . ?
C05D C063 C05H 121(3) . . ?
C05H C063 Br19 118(2) . . ?
Ag11 C63 Ag10 83.1(7) . . ?
Ag35 C63 Ag10 90.7(8) . . ?
Ag35 C63 Ag11 84.5(8) . . ?
C55 C63 Ag10 101.6(18) . . ?
C55 C63 Ag11 130.0(19) . . ?
C55 C63 Ag35 144.2(19) . . ?
C05A C064 C05Y 121(2) . . ?
C05A C064 H064 119.4 . . ?
C05Y C064 H064 119.4 . . ?
C05R C065 H065 119.7 . . ?
C06A C065 C05R 121(2) . . ?
C06A C065 H065 119.7 . . ?
C02S C65 C03B 123(3) . . ?
C02S C65 H65 118.6 . . ?
C03B C65 H65 118.6 . . ?
CP10 C066 C03G 173(2) . . ?
C74 C67 C089 122(3) . . ?
C141 C67 C74 117(3) . . ?
C141 C67 C089 120(3) . . ?
C03U C068 C08F 116(3) . . ?
C03U C068 H068 121.9 . . ?
C08F C068 H068 121.9 . . ?
Ag1 C68 Ag19 89.6(7) . . ?
Ag1 C68 Ag33 81.9(8) . . ?
Ag33 C68 Ag19 86.8(8) . . ?
C05U C68 Ag1 130.5(19) . . ?
C05U C68 Ag19 101.1(16) . . ?
C05U C68 Ag33 146.1(19) . . ?
C05D C069 H069 120.9 . . ?
C57 C069 C05D 118(3) . . ?
C57 C069 H069 120.9 . . ?
C78 C69 H69 118.5 . . ?
C123 C69 H69 118.5 . . ?
C123 C69 C78 123(3) . . ?
CP4 C070 H070 121.3 . . ?
C03G C070 CP4 117(3) . . ?
C03G C070 H070 121.3 . . ?
C03W C072 C04C 124(2) . . ?
C03W C072 C05F 117(2) . . ?
C04C C072 C05F 119(2) . . ?
C03G C72 H72 118.3 . . ?
C07C C72 C03G 123(3) . . ?
C07C C72 H72 118.3 . . ?
C07K C073 Br22 121(2) . . ?
C07K C073 C093 123(3) . . ?
C093 C073 Br22 116(2) . . ?
C08W C73 H73 118.3 . . ?
C61 C73 C08W 123(3) . . ?
C61 C73 H73 118.3 . . ?
C67 C74 H74 121.3 . . ?
C79 C74 C67 117(3) . . ?
C79 C74 H74 121.3 . . ?
C05V C075 Br20 120.7(19) . . ?
C09T C075 Br20 119(2) . . ?
C09T C075 C05V 121(2) . . ?
C07H C076 C34 123(2) . . ?
C07H C076 H076 118.6 . . ?
C34 C076 H076 118.6 . . ?
C08I C077 C07M 115(3) . . ?
C08N C077 C07M 122(3) . . ?
C08N C077 C08I 123(3) . . ?
C53 C78 CP30 120(2) . . ?
C69 C78 CP30 124(2) . . ?
C69 C78 C53 116(2) . . ?
C74 C79 H79 118.1 . . ?
C91 C79 C74 124(4) . . ?
C91 C79 H79 118.1 . . ?
C03R C81 H81 119.0 . . ?
C127 C81 C03R 122(2) . . ?
C127 C81 H81 119.0 . . ?
C095 C084 C091 177(3) . . ?
C06D C85 Br31 118(2) . . ?
C06D C85 C08T 124(3) . . ?
C08T C85 Br31 117.8(19) . . ?
Ag26 C086 Ag7 92.6(9) . . ?
Ag26 C086 Ag27 86.1(10) . . ?
Ag27 C086 Ag7 81.9(8) . . ?
C07R C086 Ag7 96.2(19) . . ?
C07R C086 Ag26 131(2) . . ?
C07R C086 Ag27 143(2) . . ?
C06E C087 H087 119.5 . . ?
C06E C087 C158 121(3) . . ?
C158 C087 H087 119.5 . . ?
C08D C089 C67 172(3) . . ?
C07Z C89 H89 120.5 . . ?
C07Z C89 C120 119(3) . . ?
C120 C89 H89 120.5 . . ?
C07Y C091 C084 123(3) . . ?
C07Y C091 C119 116(3) . . ?
C084 C091 C119 121(2) . . ?
C79 C91 H91 119.4 . . ?
C79 C91 C93 121(3) . . ?
C93 C91 H91 119.4 . . ?
C06G C092 H092 118.2 . . ?
C094 C092 C06G 124(3) . . ?
C094 C092 H092 118.2 . . ?
C06Z C093 C073 117(3) . . ?
C06Z C093 H093 121.6 . . ?
C073 C093 H093 121.6 . . ?
Br25 C93 Br3 39.6(9) . . ?
C91 C93 Br3 122(2) . . ?
C91 C93 Br25 104(2) . . ?
C141 C93 Br3 130(3) . . ?
C141 C93 Br25 125(3) . . ?
C141 C93 C91 107(3) . . ?
C06L C094 H094 119.3 . . ?
C092 C094 C06L 121(3) . . ?
C092 C094 H094 119.3 . . ?
C03X C94 Br23 120(2) . . ?
C140 C94 Br23 120(2) . . ?
C140 C94 C03X 120(3) . . ?
Ag41 C095 Ag39 113.9(9) 1_645 1_745 ?
Ag44 C095 Ag39 78.1(8) . 1_745 ?
Ag44 C095 Ag41 77.7(8) . 1_645 ?
C084 C095 Ag39 89.6(18) . 1_745 ?
C084 C095 Ag41 117(2) . 1_645 ?
C084 C095 Ag44 164(2) . . ?
C08G C098 H098 118.0 . . ?
C09Q C098 C08G 124(3) . . ?
C09Q C098 H098 118.0 . . ?
C53 C99 Br15 118.5(19) . . ?
C53 C99 C133 124(3) . . ?
C133 C99 Br15 118(2) . . ?
C140 C105 H105 120.3 . . ?
C140 C105 C152 119(3) . . ?
C152 C105 H105 120.3 . . ?
Ag29 C106 Ag21 77.5(8) . 1_655 ?
C07F C106 Ag21 87.9(18) . 1_655 ?
C07F C106 Ag29 163(2) . . ?
C06Z C107 C08K 128(3) . . ?
C06Z C107 H107 115.9 . . ?
C08K C107 H107 115.9 . . ?
C04N C110 H110 119.3 . . ?
C36 C110 C04N 121(3) . . ?
C36 C110 H110 119.3 . . ?
C091 C119 H119 119.5 . . ?
C155 C119 C091 121(3) . . ?
C155 C119 H119 119.5 . . ?
C89 C120 Br7 120(2) . . ?
C89 C120 C158 122(3) . . ?
C158 C120 Br7 117(2) . . ?
C69 C123 H123 118.3 . . ?
C69 C123 C133 123(3) . . ?
C133 C123 H123 118.3 . . ?
C04D C127 C81 120(3) . . ?
C04D C127 H127 119.9 . . ?
C81 C127 H127 119.9 . . ?
C05K C131 C46 120(2) . . ?
C05K C131 H131 120.2 . . ?
C46 C131 H131 120.2 . . ?
C07E C132 C09T 116(3) . . ?
C07E C132 H132 121.9 . . ?
C09T C132 H132 121.9 . . ?
C99 C133 H133 122.5 . . ?
C123 C133 C99 115(3) . . ?
C123 C133 H133 122.5 . . ?
C94 C140 H140 119.2 . . ?
C105 C140 C94 122(3) . . ?
C105 C140 H140 119.2 . . ?
C67 C141 H141 115.2 . . ?
C93 C141 C67 130(3) . . ?
C93 C141 H141 115.2 . . ?
C08C C142 H142 120.2 . . ?
C60 C142 C08C 120(2) . . ?
C60 C142 H142 120.2 . . ?
C07H C150 H150 122.4 . . ?
C154 C150 C07H 115(2) . . ?
C154 C150 H150 122.4 . . ?
C08O C151 H151 120.4 . . ?
C09Q C151 C08O 119(3) . . ?
C09Q C151 H151 120.4 . . ?
C034 C152 C105 120(3) . . ?
C034 C152 H152 120.2 . . ?
C105 C152 H152 120.2 . . ?
C50 C154 C150 121(3) . . ?
C50 C154 H154 119.5 . . ?
C150 C154 H154 119.5 . . ?
C119 C155 Br28 126(3) . . ?
C119 C155 C173 118(3) . . ?
C173 C155 Br28 116(2) . . ?
C087 C158 H158 121.2 . . ?
C120 C158 C087 118(3) . . ?
C120 C158 H158 121.2 . . ?
C155 C173 H173 118.0 . . ?
C185 C173 C155 124(3) . . ?
C185 C173 H173 118.0 . . ?
C02Y C180 C037 122(2) . . ?
C02Y C180 H180 119.0 . . ?
C037 C180 H180 119.0 . . ?
C07Y C185 H185 122.6 . . ?
C173 C185 C07Y 115(4) . . ?
C173 C185 H185 122.6 . . ?
Cl5 C0AA Cl1 105.2(17) . . ?

loop_
_geom_bond_atom_site_label_1
_geom_bond_atom_site_label_2
_geom_bond_distance
_geom_bond_site_symmetry_2
_geom_bond_publ_flag
Sb1 F1 1.859(14) . ?
Sb1 F2 1.874(16) . ?
Sb1 F3 1.847(16) . ?
Sb1 F4 1.886(15) . ?
Sb1 F5 1.855(14) . ?
Sb1 F6 1.872(16) . ?
Cl1 C0AA 1.93(3) . ?
Ag1 Ag6 2.971(3) 1_655 ?
Ag1 Ag19 3.148(3) . ?
Ag1 Ag22 3.161(3) . ?
Ag1 Ag33 2.856(2) . ?
Ag1 C03Q 2.03(2) . ?
Ag1 C68 2.13(2) . ?
Ag2 Ag4 2.855(3) . ?
Ag2 Ag11 3.100(3) . ?
Ag2 Ag15 3.083(3) . ?
Ag2 Ag34 2.821(3) . ?
Ag2 C1 2.121(19) . ?
Ag2 C053 2.18(2) . ?
Ag3 Ag4 3.042(3) . ?
Ag3 Ag39 2.872(3) 1_655 ?
Ag3 Ag41 3.049(3) . ?
Ag3 C4A 2.07(2) . ?
Ag3 C03L 2.07(2) . ?
Ag4 Ag16 2.957(3) . ?
Ag4 Ag42 3.167(3) . ?
Ag4 C03L 2.37(2) . ?
Ag4 C032 2.43(2) . ?
Ag4 C053 2.21(2) . ?
Ag5 Ag17 3.105(3) 1_645 ?
Ag5 Ag20 2.818(3) 1_455 ?
Ag5 Ag24 3.203(3) 1_545 ?
Ag5 Ag25 3.084(3) 1_545 ?
Ag5 Ag27 3.064(3) 1_645 ?
Ag5 C04E 2.39(2) 1_645 ?
Ag5 C08D 2.36(2) . ?
Ag5 C050 2.21(2) 1_645 ?
Ag6 Ag1 2.971(3) 1_455 ?
Ag6 Ag12 2.975(3) 1_455 ?
Ag6 Ag23 2.969(3) . ?
Ag6 Ag36 2.941(3) . ?
Ag6 C03Q 2.34(2) 1_455 ?
Ag6 C04P 2.40(2) . ?
Ag6 C046 2.30(3) . ?
Ag7 Ag17 3.341(3) . ?
Ag7 Ag26 3.212(3) . ?
Ag7 Ag27 2.965(3) . ?
Ag7 Ag36 2.786(3) . ?
Ag7 Ag43 2.978(3) . ?
Ag7 C03N 2.29(2) . ?
Ag7 C08V 2.35(2) . ?
Ag7 C086 2.35(2) . ?
Ag8 Ag9 2.975(3) . ?
Ag8 Ag32 2.839(2) 1_545 ?
Ag8 Ag42 2.938(3) 1_545 ?
Ag8 C11 2.12(2) . ?
Ag8 C04Z 2.13(2) 1_545 ?
Ag9 Ag20 3.219(3) 1_455 ?
Ag9 Ag25 3.066(3) 1_545 ?
Ag9 Ag41 3.061(3) 1_545 ?
Ag9 Ag42 2.844(3) 1_545 ?
Ag9 C11 2.33(2) . ?
Ag9 C08D 2.41(2) . ?
Ag9 C048 2.28(2) 1_455 ?
Ag10 Ag11 3.082(3) . ?
Ag10 Ag13 2.833(3) . ?
Ag10 Ag31 3.339(4) . ?
Ag10 Ag35 3.208(3) . ?
Ag10 Ag40 2.945(3) . ?
Ag10 CP10 2.48(2) . ?
Ag10 C35 2.23(3) . ?
Ag10 C63 2.40(2) . ?
Ag11 Ag15 3.284(3) . ?
Ag11 Ag34 3.317(3) . ?
Ag11 Ag35 2.919(3) . ?
Ag11 S3 2.653(6) . ?
Ag11 C1 2.31(2) . ?
Ag11 C63 2.24(2) . ?
Ag12 Ag6 2.975(3) 1_655 ?
Ag12 Ag17 3.217(3) 1_655 ?
Ag12 Ag28 3.052(3) . ?
Ag12 Ag33 2.943(3) . ?
Ag12 S1 2.828(6) 1_655 ?
Ag12 S2 2.593(6) . ?
Ag12 S5 2.755(6) . ?
Ag12 C04P 2.14(2) 1_655 ?
Ag13 Ag22 2.806(3) . ?
Ag13 Ag31 3.308(3) . ?
Ag13 Ag45 3.168(3) . ?
Ag13 C35 2.15(3) . ?
Ag13 C056 2.07(2) . ?
Ag14 Ag24 2.868(3) . ?
Ag14 Ag25 3.221(3) . ?
Ag14 Ag32 3.199(3) . ?
Ag14 Ag33 3.064(3) . ?
Ag14 S2 2.573(6) . ?
Ag14 C04Z 2.28(2) . ?
Ag14 C05M 2.21(2) . ?
Ag14 C07S 2.69(2) . ?
Ag15 Ag28 3.170(3) . ?
Ag15 Ag32 2.857(3) . ?
Ag15 Ag42 3.099(3) . ?
Ag15 S2 2.766(6) . ?
Ag15 S3 2.805(6) . ?
Ag15 S4 2.647(6) . ?
Ag15 C04I 2.13(2) . ?
Ag16 Ag28 3.034(3) . ?
Ag16 Ag34 2.886(3) . ?
Ag16 Ag38 3.052(3) . ?
Ag16 S3 2.786(6) . ?
Ag16 S4 2.744(6) . ?
Ag16 S6 2.662(6) . ?
Ag16 C032 2.19(2) . ?
Ag17 Ag5 3.105(3) 1_465 ?
Ag17 Ag12 3.216(3) 1_455 ?
Ag17 Ag24 2.852(3) 1_455 ?
Ag17 Ag27 3.293(3) . ?
Ag17 S1 2.599(6) . ?
Ag17 C03N 2.38(2) . ?
Ag17 C04B 2.57(2) . ?
Ag17 C04E 2.21(2) . ?
Ag18 Ag21 2.873(3) . ?
Ag18 Ag23 3.153(3) . ?
Ag18 Ag30 3.158(3) . ?
Ag18 Ag45 2.869(3) 1_455 ?
Ag18 C1A 2.09(2) . ?
Ag18 C3A 2.10(2) . ?
Ag19 Ag33 3.139(3) . ?
Ag19 Ag35 3.135(3) . ?
Ag19 Ag40 2.972(3) . ?
Ag19 S2 2.631(6) . ?
Ag19 C060 2.35(2) . ?
Ag19 C68 2.34(2) . ?
Ag20 Ag5 2.817(3) 1_655 ?
Ag20 Ag9 3.218(3) 1_655 ?
Ag20 Ag41 2.854(3) 1_645 ?
Ag20 C048 2.15(2) . ?
Ag20 C050 2.16(2) 1_745 ?
Ag21 Ag29 2.945(4) 1_455 ?
Ag21 Ag30 3.217(4) . ?
Ag21 Ag37 3.298(3) 1_455 ?
Ag21 Ag38 3.031(3) 1_455 ?
Ag21 S6 2.772(6) 1_455 ?
Ag21 C1A 2.27(2) . ?
Ag21 C2A 2.42(3) 1_455 ?
Ag21 C106 2.55(2) 1_455 ?
Ag22 Ag40 2.923(3) . ?
Ag22 Ag45 3.227(4) . ?
Ag22 C03Q 2.37(2) . ?
Ag22 CP10 2.37(2) . ?
Ag22 C056 2.26(2) . ?
Ag23 Ag36 3.042(3) . ?
Ag23 Ag43 3.118(3) . ?
Ag23 Ag45 3.140(4) 1_455 ?
Ag23 S5 2.791(7) 1_455 ?
Ag23 C3A 2.36(3) . ?
Ag23 C046 2.21(3) . ?
Ag24 Ag5 3.204(3) 1_565 ?
Ag24 Ag17 2.853(3) 1_655 ?
Ag24 Ag25 3.364(3) . ?
Ag24 Ag33 3.195(3) . ?
Ag24 C04E 2.14(2) 1_655 ?
Ag24 C05M 2.13(2) . ?
Ag25 Ag5 3.084(3) 1_565 ?
Ag25 Ag9 3.066(3) 1_565 ?
Ag25 Ag28 3.064(3) . ?
Ag25 Ag44 3.359(3) 1_465 ?
Ag25 S1 2.727(6) 1_655 ?
Ag25 S2 2.735(6) . ?
Ag25 S4 2.712(6) . ?
Ag25 C08D 2.11(2) 1_565 ?
Ag26 Ag27 2.910(3) . ?
Ag26 Ag30 2.842(4) . ?
Ag26 Ag39 3.272(3) . ?
Ag26 C06H 2.12(3) . ?
Ag26 C086 2.09(3) . ?
Ag27 Ag5 3.063(3) 1_465 ?
Ag27 Ag44 3.051(4) 1_365 ?
Ag27 S1 2.569(6) . ?
Ag27 C045 2.61(2) . ?
Ag27 C050 2.35(2) . ?
Ag27 C086 2.17(3) . ?
Ag28 Ag29 3.021(3) . ?
Ag28 Ag40 3.085(3) . ?
Ag28 Ag43 3.010(3) 1_655 ?
Ag28 S1 2.928(6) 1_655 ?
Ag28 S2 2.857(6) . ?
Ag28 S3 2.850(6) . ?
Ag28 S4 2.851(6) . ?
Ag28 S5 2.967(6) . ?
Ag28 S6 2.773(6) . ?
Ag29 Ag21 2.946(4) 1_655 ?
Ag29 Ag31 2.894(5) . ?
Ag29 Ag40 3.260(4) . ?
Ag29 Ag45 2.918(4) . ?
Ag29 S3 2.759(7) . ?
Ag29 S5 2.618(6) . ?
Ag29 C106 2.12(3) . ?
Ag30 Ag39 3.204(4) . ?
Ag30 Ag43 2.878(4) . ?
Ag30 S6 2.953(6) 1_455 ?
Ag30 C1A 2.33(2) . ?
Ag30 C1B 2.65(3) . ?
Ag30 C06H 2.23(3) . ?
Ag30 C08V 2.61(3) . ?
Ag31 Ag34 3.199(4) . ?
Ag31 Ag37 2.979(4) . ?
Ag31 S3 2.592(6) . ?
Ag31 C03I 2.32(2) . ?
Ag31 C05G 2.66(2) . ?
Ag31 C35 2.40(2) . ?
Ag32 Ag8 2.839(2) 1_565 ?
Ag32 Ag35 3.247(2) . ?
Ag32 C04I 2.29(2) . ?
Ag32 C04Z 2.23(2) . ?
Ag32 C060 2.43(2) . ?
Ag33 C04P 2.43(2) 1_655 ?
Ag33 C05M 2.32(2) . ?
Ag33 C68 2.23(2) . ?
Ag34 Ag37 3.264(3) . ?
Ag34 C1 2.240(19) . ?
Ag34 C03I 2.37(2) . ?
Ag34 C032 2.33(2) . ?
Ag35 C060 2.07(2) . ?
Ag35 C63 2.10(2) . ?
Ag36 C03N 2.07(2) . ?
Ag36 C046 2.15(2) . ?
Ag37 Ag21 3.298(3) 1_655 ?
Ag37 Ag38 2.884(3) . ?
Ag37 C2A 2.21(2) . ?
Ag37 C03I 2.05(2) . ?
Ag38 Ag21 3.031(3) 1_655 ?
Ag38 Ag39 3.101(3) 1_655 ?
Ag38 S6 2.818(6) . ?
Ag38 C2A 2.34(3) . ?
Ag38 C4A 2.35(2) . ?
Ag38 C4B 2.59(2) . ?
Ag39 Ag3 2.872(3) 1_455 ?
Ag39 Ag38 3.101(3) 1_455 ?
Ag39 Ag44 2.987(4) 1_365 ?
Ag39 S6 2.791(6) 1_455 ?
Ag39 C4A 2.27(2) 1_455 ?
Ag39 C06H 2.32(2) . ?
Ag39 C095 2.62(2) 1_365 ?
Ag40 S2 2.752(6) . ?
Ag40 S3 2.684(6) . ?
Ag40 S5 2.774(6) . ?
Ag40 CP10 2.14(3) . ?
Ag41 Ag9 3.061(3) 1_565 ?
Ag41 Ag20 2.854(3) 1_465 ?
Ag41 Ag44 2.969(3) 1_465 ?
Ag41 S4 2.807(6) . ?
Ag41 C03L 2.33(2) . ?
Ag41 C048 2.22(2) 1_465 ?
Ag41 C095 2.61(3) 1_465 ?
Ag42 Ag8 2.938(3) 1_565 ?
Ag42 Ag9 2.844(3) 1_565 ?
Ag42 S4 2.529(7) . ?
Ag42 C11 2.19(2) 1_565 ?
Ag42 C039 2.69(2) . ?
Ag42 C053 2.32(2) . ?
Ag43 Ag28 3.010(3) 1_455 ?
Ag43 S1 2.693(6) . ?
Ag43 S5 2.686(6) 1_455 ?
Ag43 S6 2.762(6) 1_455 ?
Ag43 C08V 2.15(3) . ?
Ag44 Ag25 3.358(3) 1_645 ?
Ag44 Ag27 3.051(4) 1_745 ?
Ag44 Ag28 3.238(3) 1_645 ?
Ag44 Ag39 2.987(4) 1_745 ?
Ag44 Ag41 2.969(3) 1_645 ?
Ag44 S1 2.545(6) 1_745 ?
Ag44 S4 2.873(6) 1_645 ?
Ag44 C095 2.07(3) . ?
Ag45 Ag18 2.869(3) 1_655 ?
Ag45 Ag23 3.140(4) 1_655 ?
Ag45 S5 2.904(6) . ?
Ag45 C3A 2.21(2) 1_655 ?
Ag45 C056 2.34(2) . ?
Br3 C93 1.84(3) . ?
Br4 CP4 1.75(3) . ?
Br5 C08L 1.92(3) . ?
Br6 C08F 1.89(3) . ?
Br7 C120 1.90(3) . ?
Br8 C09W 1.84(4) . ?
Br9 Br37 2.243(9) 1_655 ?
Br9 C07C 1.83(3) . ?
Br10 C04A 1.89(2) . ?
Br11 C036 1.89(2) . ?
Br12 C59 1.90(3) . ?
Br13 C03B 1.86(3) . ?
Br14 C033 1.92(2) . ?
Br15 C99 1.93(3) . ?
Br16 C04Y 1.91(2) . ?
Br17 C06L 1.90(2) . ?
Br18 C07H 1.89(3) . ?
Br19 C063 1.90(3) . ?
Br20 C075 1.86(2) . ?
Br21 C08W 1.85(3) . ?
Br22 C073 1.88(3) . ?
Br23 C94 1.89(3) . ?
Br24 C09Q 1.93(4) . ?
Br25 C93 1.77(3) . ?
Br26 C05Z 1.91(3) . ?
Br28 C155 1.80(3) . ?
Br31 C85 1.93(3) . ?
Br32 C60 1.88(2) . ?
Br34 C33 1.93(2) . ?
Br35 C08A 1.92(2) . ?
S1 Ag12 2.827(6) 1_455 ?
S1 Ag25 2.727(6) 1_455 ?
S1 Ag28 2.927(6) 1_455 ?
S1 Ag44 2.545(6) 1_365 ?
S4 Ag44 2.874(6) 1_465 ?
S5 Ag23 2.791(7) 1_655 ?
S5 Ag43 2.687(6) 1_655 ?
S6 Ag21 2.772(6) 1_655 ?
S6 Ag30 2.953(6) 1_655 ?
S6 Ag39 2.792(6) 1_655 ?
S6 Ag43 2.762(6) 1_655 ?
C1 C2 1.203(18) . ?
C2 C3 1.472(18) . ?
C3 C4 1.39(2) . ?
C3 C8 1.38(2) . ?
C4 H4 0.9500 . ?
C4 C5 1.42(2) . ?
C5 H5 0.9500 . ?
C5 C6 1.42(2) . ?
C6 H6 0.9500 . ?
C6 C7 1.44(2) . ?
C7 C8 1.41(2) . ?
C7 Br1 1.901(16) . ?
C8 H8 0.9500 . ?
C11 Ag42 2.19(2) 1_545 ?
C11 C12 1.209(18) . ?
C12 C13 1.469(19) . ?
C13 C14 1.39(2) . ?
C13 C18A 1.39(2) . ?
C13 C18B 1.38(2) . ?
C14 H14 0.9500 . ?
C14 C15 1.43(2) . ?
C15 H15 0.9500 . ?
C15 C16 1.43(2) . ?
C16 C17A 1.46(2) . ?
C16 C17B 1.46(2) . ?
C17A C18A 1.42(2) . ?
C17A Br36 1.929(19) . ?
C18A H18A 0.9500 . ?
C17B C18B 1.42(2) . ?
C17B Br37 1.88(2) . ?
C18B H18B 0.9500 . ?
Br37 Br9 2.243(9) 1_455 ?
C1A C1B 1.201(18) . ?
C1B C1C 1.47(2) . ?
C1C C1D 1.40(2) . ?
C1C C1H 1.38(2) . ?
C1D H1D 0.9500 . ?
C1D C1E 1.43(2) . ?
C1E H1E 0.9500 . ?
C1E C1F 1.43(2) . ?
C1F H1F 0.9500 . ?
C1F C1G 1.45(2) . ?
C1G C1H 1.42(2) . ?
C1G Br30 1.91(2) . ?
C1H H1H 0.9500 . ?
C2A Ag21 2.42(3) 1_655 ?
C2A C2B 1.235(19) . ?
C2B C2C 1.49(2) . ?
C2C C2D 1.39(2) . ?
C2C C2H 1.37(2) . ?
C2D H2D 0.9500 . ?
C2D C2E 1.44(2) . ?
C2E H2E 0.9500 . ?
C2E C2F 1.46(2) . ?
C2F H2F 0.9500 . ?
C2F C2G 1.49(2) . ?
C2G C2H 1.43(2) . ?
C2G Br33 1.91(2) . ?
C2H H2H 0.9500 . ?
C3A Ag45 2.21(2) 1_455 ?
C3A C3B 1.205(18) . ?
C3B C3C 1.473(19) . ?
C3C C3D 1.39(2) . ?
C3C C3H 1.38(2) . ?
C3D H3D 0.9500 . ?
C3D C3E 1.44(2) . ?
C3E H3E 0.9500 . ?
C3E C3F 1.43(2) . ?
C3F H3F 0.9500 . ?
C3F C3G 1.44(2) . ?
C3G C3H 1.42(2) . ?
C3G Br27 1.907(19) . ?
C3H H3H 0.9500 . ?
C4A Ag39 2.27(2) 1_655 ?
C4A C4B 1.210(18) . ?
C4B C4C 1.476(19) . ?
C4C C4D 1.39(2) . ?
C4C C4H 1.38(2) . ?
C4D H4D 0.9500 . ?
C4D C4E 1.44(2) . ?
C4E H4E 0.9500 . ?
C4E C4G 1.43(2) . ?
C4G H4G 0.9500 . ?
C4G C4F 1.45(2) . ?
C4F C4H 1.42(2) . ?
C4F Br29 1.92(2) . ?
C4H H4H 0.9500 . ?
CP1 HP1 0.9500 . ?
CP1 CP30 1.12(4) . ?
C02S C03S 1.46(3) . ?
C02S C040 1.39(3) . ?
C02S C65 1.36(3) . ?
C02T H02T 0.9500 . ?
C02T C02X 1.34(4) . ?
C02T C03B 1.40(4) . ?
C02V C03M 1.40(3) . ?
C02V CP18 1.49(3) . ?
C02V C46 1.38(3) . ?
C02X H02X 0.9500 . ?
C02X C040 1.40(3) . ?
C02Y C03A 1.44(3) . ?
C02Y C04B 1.42(3) . ?
C02Y C180 1.35(3) . ?
CP4 C07O 1.40(5) . ?
CP4 C070 1.44(4) . ?
C03A H03A 0.9500 . ?
C03A C036 1.37(3) . ?
C03B C65 1.39(3) . ?
C03D C03J 1.46(3) . ?
C03D C03Q 1.26(3) . ?
C03E H03E 0.9500 . ?
C03E C031 1.34(3) . ?
C03E C59 1.37(3) . ?
C03G C066 1.44(3) . ?
C03G C070 1.37(4) . ?
C03G C72 1.42(3) . ?
C03H C05Y 1.36(3) . ?
C03H C038 1.43(3) . ?
C03H C55 1.44(3) . ?
C03I CP18 1.21(3) . ?
C03J C03P 1.38(3) . ?
C03J C04R 1.40(3) . ?
C03K C03L 1.20(3) . ?
C03K C031 1.49(3) . ?
C03M H03M 0.9500 . ?
C03M C033 1.37(3) . ?
C03N C04B 1.27(3) . ?
C03O H03O 0.9500 . ?
C03O C036 1.42(4) . ?
C03O C037 1.32(4) . ?
C03P H03P 0.9500 . ?
C03P C33 1.38(3) . ?
C03Q Ag6 2.34(2) 1_655 ?
C03R C03Z 1.41(3) . ?
C03R C05I 1.43(3) . ?
C03R C81 1.42(3) . ?
C03S C04P 1.19(3) . ?
C03U C03Y 1.48(3) . ?
C03U C06M 1.38(4) . ?
C03U C068 1.38(4) . ?
C03W H03W 0.9500 . ?
C03W C05O 1.37(4) . ?
C03W C072 1.37(3) . ?
C03X H03X 0.9500 . ?
C03X C034 1.38(3) . ?
C03X C94 1.40(4) . ?
C03Y C032 1.18(3) . ?
C03Z C04E 1.22(3) . ?
C04A C05A 1.41(3) . ?
C04A C038 1.41(3) . ?
C04C C048 1.24(3) . ?
C04C C072 1.40(3) . ?
C04D H04D 0.9500 . ?
C04D C04Y 1.41(3) . ?
C04D C127 1.34(4) . ?
C04E Ag5 2.39(2) 1_465 ?
C04E Ag24 2.14(2) 1_455 ?
C04G H04G 0.9500 . ?
C04G C05L 1.41(3) . ?
C04G C06L 1.44(3) . ?
C04I C06R 1.22(3) . ?
C04K H04K 0.9500 . ?
C04K C06N 1.40(3) . ?
C04K C52 1.37(3) . ?
C04N H04N 0.9500 . ?
C04N C031 1.40(3) . ?
C04N C110 1.34(4) . ?
C04P Ag12 2.14(2) 1_455 ?
C04P Ag33 2.43(2) 1_455 ?
C04R H04R 0.9500 . ?
C04R C05B 1.34(3) . ?
C04Y C05I 1.37(3) . ?
C04Z Ag8 2.13(2) 1_565 ?
C04Z C07S 1.19(3) . ?
C05A H05A 0.9500 . ?
C05A C064 1.37(4) . ?
C05B H05B 0.9500 . ?
C05B C39 1.39(3) . ?
C05D H05D 0.9500 . ?
C05D C063 1.33(4) . ?
C05D C069 1.38(4) . ?
C05F H05F 0.9500 . ?
C05F C05Z 1.39(3) . ?
C05F C072 1.41(3) . ?
C05G C35 1.21(3) . ?
C05G C041 1.42(3) . ?
C05H H05H 0.9500 . ?
C05H C041 1.34(4) . ?
C05H C063 1.39(4) . ?
C05I H05I 0.9500 . ?
C05K H05K 0.9500 . ?
C05K C033 1.38(3) . ?
C05K C131 1.34(3) . ?
C05L C05N 1.44(3) . ?
C05L C06G 1.40(4) . ?
C05M C06X 1.18(3) . ?
C05N C056 1.25(3) . ?
C05O H05O 0.9500 . ?
C05O C06U 1.33(4) . ?
C05P C06F 1.43(3) . ?
C05P C07S 1.48(3) . ?
C05P C52 1.36(3) . ?
C05Q C05U 1.43(3) . ?
C05Q C06D 1.38(3) . ?
C05Q C07B 1.37(4) . ?
C05R C07V 1.42(3) . ?
C05R C052 1.40(3) . ?
C05R C065 1.36(3) . ?
C05U C68 1.22(3) . ?
C05V H05V 0.9500 . ?
C05V C05W 1.36(3) . ?
C05V C075 1.41(3) . ?
C05W C06R 1.48(3) . ?
C05W C07E 1.39(3) . ?
C05Y H05Y 0.9500 . ?
C05Y C064 1.41(3) . ?
C05Z C06U 1.42(4) . ?
C06A H06A 0.9500 . ?
C06A C06Y 1.43(3) . ?
C06A C065 1.36(3) . ?
C06D H06D 0.9500 . ?
C06D C85 1.35(3) . ?
C06E H06E 0.9500 . ?
C06E C07Z 1.42(4) . ?
C06E C087 1.40(4) . ?
C06F H06F 0.9500 . ?
C06F C08L 1.36(3) . ?
C06G H06G 0.9500 . ?
C06G C092 1.40(4) . ?
C06H C07P 1.20(3) . ?
C06L C094 1.34(4) . ?
C06M H06M 0.9500 . ?
C06M C051 1.35(4) . ?
C06N H06N 0.9500 . ?
C06N C08L 1.36(3) . ?
C06S H06S 0.9500 . ?
C06S C08F 1.38(4) . ?
C06S C051 1.28(4) . ?
C06U H06U 0.9500 . ?
C06X C34 1.45(3) . ?
C06Y H06Y 0.9500 . ?
C06Y C08A 1.35(3) . ?
C06Z C07R 1.44(4) . ?
C06Z C093 1.39(4) . ?
C06Z C107 1.34(4) . ?
C07A H07A 0.9500 . ?
C07A C07U 1.42(3) . ?
C07A C60 1.38(3) . ?
C07B H07B 0.9500 . ?
C07B C08Y 1.44(3) . ?
C07C C07O 1.33(5) . ?
C07C C72 1.29(4) . ?
C07D H07D 0.9500 . ?
C07D C07U 1.39(3) . ?
C07D C08C 1.40(4) . ?
C07E H07E 0.9500 . ?
C07E C132 1.39(3) . ?
C07F C08O 1.48(4) . ?
C07F C106 1.19(4) . ?
C07G C08P 1.44(4) . ?
C07G C31 1.34(3) . ?
C07G C045 1.41(3) . ?
C07H C076 1.34(3) . ?
C07H C150 1.48(4) . ?
C07K H07K 0.9500 . ?
C07K C08K 1.36(4) . ?
C07K C073 1.40(4) . ?
C07M C08V 1.21(3) . ?
C07M C077 1.45(4) . ?
C07O H07O 0.9500 . ?
C07P C07U 1.46(3) . ?
C07R C086 1.24(4) . ?
C07V C060 1.24(3) . ?
C07Y H07Y 0.9500 . ?
C07Y C091 1.38(4) . ?
C07Y C185 1.44(4) . ?
C07Z C62 1.45(4) . ?
C07Z C89 1.36(4) . ?
C08A C052 1.36(3) . ?
C08C H08C 0.9500 . ?
C08C C142 1.46(4) . ?
C08D Ag25 2.11(2) 1_545 ?
C08D C089 1.26(3) . ?
C08F C068 1.42(4) . ?
C08G C08S 1.40(4) . ?
C08G C098 1.35(5) . ?
C08G Br40 2.08(4) . ?
C08I H08I 0.9500 . ?
C08I C09W 1.35(4) . ?
C08I C077 1.40(4) . ?
C08K H08K 0.9500 . ?
C08K C107 1.35(4) . ?
C08N H08N 0.9500 . ?
C08N C09G 1.44(4) . ?
C08N C077 1.39(4) . ?
C08O C08S 1.33(4) . ?
C08O C151 1.40(4) . ?
C08P H08P 0.9500 . ?
C08P C61 1.35(4) . ?
C08S H08S 0.9500 . ?
C08T H08T 0.9500 . ?
C08T C08Y 1.37(4) . ?
C08T C85 1.38(4) . ?
C08W C31 1.48(3) . ?
C08W C73 1.36(4) . ?
C08Y H08Y 0.9500 . ?
CP10 C066 1.26(3) . ?
C09G H09G 0.9500 . ?
C09G C09O 1.33(5) . ?
C09O H09O 0.9500 . ?
C09O C09W 1.42(5) . ?
C09Q C098 1.32(5) . ?
C09Q C151 1.36(4) . ?
C09T H09T 0.9500 . ?
C09T C075 1.40(4) . ?
C09T C132 1.40(4) . ?
CP30 C78 1.43(4) . ?
C31 H31 0.9500 . ?
C33 C39 1.34(3) . ?
C034 C039 1.50(3) . ?
C034 C152 1.34(4) . ?
C34 C50 1.41(3) . ?
C34 C076 1.39(3) . ?
C36 H36 0.9500 . ?
C36 C59 1.40(4) . ?
C36 C110 1.31(4) . ?
C037 H037 0.9500 . ?
C037 C180 1.40(3) . ?
C038 H038 0.9500 . ?
C039 C053 1.19(3) . ?
C39 H39 0.9500 . ?
C040 H040 0.9500 . ?
C041 C57 1.45(4) . ?
C045 C050 1.22(3) . ?
C046 C62 1.26(4) . ?
C46 H46 0.9500 . ?
C46 C131 1.38(3) . ?
C048 Ag9 2.28(2) 1_655 ?
C048 Ag41 2.22(2) 1_645 ?
C050 Ag5 2.21(2) 1_465 ?
C050 Ag20 2.16(2) 1_365 ?
C50 H50 0.9500 . ?
C50 C154 1.33(3) . ?
C051 H051 0.9500 . ?
C052 H052 0.9500 . ?
C52 H52 0.9500 . ?
C53 H53 0.9500 . ?
C53 C78 1.40(4) . ?
C53 C99 1.38(4) . ?
C55 C63 1.22(3) . ?
C57 H57 0.9500 . ?
C57 C069 1.37(4) . ?
C60 C142 1.34(3) . ?
C61 H61 0.9500 . ?
C61 C73 1.35(4) . ?
C064 H064 0.9500 . ?
C065 H065 0.9500 . ?
C65 H65 0.9500 . ?
C67 C74 1.41(4) . ?
C67 C089 1.43(4) . ?
C67 C141 1.36(4) . ?
C068 H068 0.9500 . ?
C069 H069 0.9500 . ?
C69 H69 0.9500 . ?
C69 C78 1.39(3) . ?
C69 C123 1.34(4) . ?
C070 H070 0.9500 . ?
C72 H72 0.9500 . ?
C073 C093 1.40(4) . ?
C73 H73 0.9500 . ?
C74 H74 0.9500 . ?
C74 C79 1.39(4) . ?
C076 H076 0.9500 . ?
C79 H79 0.9500 . ?
C79 C91 1.26(5) . ?
C81 H81 0.9500 . ?
C81 C127 1.38(3) . ?
C084 C091 1.40(4) . ?
C084 C095 1.25(3) . ?
C087 H087 0.9500 . ?
C087 C158 1.42(5) . ?
C89 H89 0.9500 . ?
C89 C120 1.36(4) . ?
C091 C119 1.42(4) . ?
C91 H91 0.9500 . ?
C91 C93 1.58(5) . ?
C092 H092 0.9500 . ?
C092 C094 1.30(4) . ?
C093 H093 0.9500 . ?
C93 C141 1.34(4) . ?
C094 H094 0.9500 . ?
C94 C140 1.39(4) . ?
C095 Ag39 2.62(2) 1_745 ?
C095 Ag41 2.61(3) 1_645 ?
C098 H098 0.9500 . ?
C99 C133 1.40(4) . ?
C105 H105 0.9500 . ?
C105 C140 1.32(4) . ?
C105 C152 1.40(4) . ?
C106 Ag21 2.55(2) 1_655 ?
C107 H107 0.9500 . ?
C110 H110 0.9500 . ?
C119 H119 0.9500 . ?
C119 C155 1.37(4) . ?
C120 C158 1.39(4) . ?
C123 H123 0.9500 . ?
C123 C133 1.35(4) . ?
C127 H127 0.9500 . ?
C131 H131 0.9500 . ?
C132 H132 0.9500 . ?
C133 H133 0.9500 . ?
C140 H140 0.9500 . ?
C141 H141 0.9500 . ?
C142 H142 0.9500 . ?
C150 H150 0.9500 . ?
C150 C154 1.41(4) . ?
C151 H151 0.9500 . ?
C152 H152 0.9500 . ?
C154 H154 0.9500 . ?
C155 C173 1.45(5) . ?
C158 H158 0.9500 . ?
C173 H173 0.9500 . ?
C173 C185 1.30(5) . ?
C180 H180 0.9500 . ?
C185 H185 0.9500 . ?
C0AA Cl5 1.87(4) . ?
